data_1563138
loop_
_publ_author_name
'DELLA SALA, PAOLO'
'Del Regno, Rocco'
'Di Marino, Luca'
'Calabrese, Carmela'
'Palo, Carmine'
'Talotta, Carmen'
'Geremia, Silvano'
'Hickey, Neal'
'Capobianco, Amedeo'
'Neri, Placido'
'Gaeta, Carmine'

_publ_section_title
;
 An Intramolecularly Self-Templated Synthesis of Macrocycles: The
 Self-Filling Effects on the Formation of Prismarenes
;
_journal_name_full 'Chemical Science'
_journal_paper_doi 10.1039/D1SC02199K
_journal_year 2021
_chemical_formula_moiety 'C65 H60 O10, C4 H12 N, C32 H12 B F24, 1.1(C H2 Cl2)'
_chemical_formula_sum 'C102.1 H86.2 B Cl2.2 F24 N O10'
_chemical_formula_weight 2031.92
_space_group_IT_number 2
_space_group_name_Hall '-P 1'
_space_group_name_H-M_alt 'P -1'
_symmetry_cell_setting triclinic
_symmetry_Int_Tables_number 2
_symmetry_space_group_name_Hall '-P 1'
_symmetry_space_group_name_H-M 'P -1'
_atom_sites_solution_hydrogens geom
_audit_creation_date 2020-12-15T11:52:01-00:00
_audit_creation_method 'WinGX routine CIF_UPDATE'
_audit_update_record
;
2020-12-16 deposited with the CCDC.	2021-06-03 downloaded from the CCDC.
;
_cell_angle_alpha 81.367(6)
_cell_angle_beta 80.862(14)
_cell_angle_gamma 68.83(3)
_cell_formula_units_Z 4
_cell_length_a 21.686(11)
_cell_length_b 22.528(10)
_cell_length_c 22.906(7)
_cell_measurement_reflns_used 21249
_cell_measurement_temperature 100(2)
_cell_measurement_theta_max 21.674
_cell_measurement_theta_min 0.891
_cell_volume 10250(8)
_computing_structure_refinement 'SHELXL-2018/3 (Sheldrick, 2018)'
_diffrn_ambient_temperature 100(2)
_diffrn_measured_fraction_theta_full 0.931
_diffrn_measured_fraction_theta_max 0.94
_diffrn_measurement_device 'Area Detector'
_diffrn_measurement_device_type 'Dectris Pilatus 2M'
_diffrn_measurement_method 'Rotating Crystal'
_diffrn_radiation_probe x-ray
_diffrn_radiation_type Synchrotron
_diffrn_radiation_wavelength 0.7
_diffrn_reflns_av_R_equivalents 0.0993
_diffrn_reflns_av_unetI/netI 0.1006
_diffrn_reflns_Laue_measured_fraction_full 0.931
_diffrn_reflns_Laue_measured_fraction_max 0.94
_diffrn_reflns_limit_h_max 22
_diffrn_reflns_limit_h_min -22
_diffrn_reflns_limit_k_max 23
_diffrn_reflns_limit_k_min -23
_diffrn_reflns_limit_l_max 24
_diffrn_reflns_limit_l_min -24
_diffrn_reflns_number 82571
_diffrn_reflns_point_group_measured_fraction_full 0.931
_diffrn_reflns_point_group_measured_fraction_max 0.94
_diffrn_reflns_theta_full 21.689
_diffrn_reflns_theta_max 21.689
_diffrn_reflns_theta_min 0.891
_exptl_absorpt_coefficient_mu 0.163
_exptl_absorpt_correction_type none
_exptl_crystal_density_diffrn 1.317
_exptl_crystal_description prism
_exptl_crystal_F_000 4177
_exptl_crystal_recrystallization_method 'Re-crystallisation from solvent: hexane/dichloromethane'
_exptl_crystal_size_max 0.05
_exptl_crystal_size_mid 0.05
_exptl_crystal_size_min 0.03
_refine_diff_density_max 0.792
_refine_diff_density_min -0.443
_refine_diff_density_rms 0.114
_refine_ls_extinction_method none
_refine_ls_goodness_of_fit_ref 1.197
_refine_ls_hydrogen_treatment constr
_refine_ls_matrix_type full
_refine_ls_number_parameters 2470
_refine_ls_number_reflns 23532
_refine_ls_number_restraints 3486
_refine_ls_restrained_S_all 1.13
_refine_ls_R_factor_all 0.2416
_refine_ls_R_factor_gt 0.1565
_refine_ls_shift/su_max 0.018
_refine_ls_shift/su_mean 0.001
_refine_ls_structure_factor_coef Fsqd
_refine_ls_weighting_details 'w=1/[\s^2^(Fo^2^)+(0.2000P)^2^+36.0000P] where P=(Fo^2^+2Fc^2^)/3'
_refine_ls_weighting_scheme calc
_refine_ls_wR_factor_gt 0.3939
_refine_ls_wR_factor_ref 0.4607
_reflns_Friedel_coverage 0
_reflns_number_gt 12438
_reflns_number_total 23532
_reflns_threshold_expression 'I > 2\s(I)'
_cod_data_source_file d1sc02199k2.cif
_cod_data_source_block platon_sq_CCDC1
_cod_original_cell_volume 10251(8)
_cod_original_formula_sum 'C102.10 H86.20 B Cl2.20 F24 N O10'
_cod_database_code 1563138
_shelx_estimated_absorpt_t_min 0.984
_shelx_estimated_absorpt_t_max 0.997
_shelx_shelxl_version_number 2018/3
_platon_squeeze_void_probe_radius 1.2

loop_
_symmetry_equiv_pos_as_xyz
'x, y, z'
'-x, -y, -z'

loop_
_atom_site_label
_atom_site_type_symbol
_atom_site_fract_x
_atom_site_fract_y
_atom_site_fract_z
_atom_site_U_iso_or_equiv
_atom_site_adp_type
_atom_site_occupancy
_atom_site_site_symmetry_order
_atom_site_calc_flag
_atom_site_refinement_flags_posn
_atom_site_refinement_flags_adp
_atom_site_refinement_flags_occupancy
_atom_site_disorder_assembly
_atom_site_disorder_group
O301_101 O 0.0841(5) 0.3381(5) 0.5246(4) 0.070(3) Uani 1 1 d . U . . .
O201_101 O -0.1162(5) 0.5203(5) 0.3400(4) 0.070(3) Uani 1 1 d . U . . .
O101_101 O 0.0045(5) 0.4205(5) 0.0758(4) 0.074(3) Uani 1 1 d . U . . .
O502_101 O 0.4890(6) 0.2952(5) 0.3072(4) 0.080(3) Uani 1 1 d . U . . .
O302_101 O 0.0387(5) 0.6702(5) 0.3493(5) 0.071(3) Uani 1 1 d . U . . .
O402_101 O 0.2638(6) 0.4673(5) 0.5066(4) 0.078(3) Uani 1 1 d . U . . .
O202_101 O 0.0910(6) 0.6263(5) 0.0667(4) 0.081(3) Uani 1 1 d . U . . .
C404_101 C 0.2273(6) 0.2791(6) 0.4700(5) 0.053(3) Uani 1 1 d . U . . .
H404_101 H 0.183181 0.293495 0.489437 0.063 Uiso 1 1 calc R U . . .
O501_101 O 0.2737(6) 0.1893(5) 0.1362(4) 0.080(3) Uani 1 1 d . U . . .
O401_101 O 0.3491(5) 0.1324(5) 0.4068(4) 0.082(3) Uani 1 1 d . U . . .
C209_101 C 0.0000(7) 0.5767(6) 0.2346(5) 0.052(3) Uani 1 1 d . U . . .
C409_101 C 0.3275(6) 0.2977(6) 0.4225(5) 0.054(4) Uani 1 1 d . U . . .
C110_101 C 0.2082(8) 0.3704(7) 0.0854(5) 0.063(4) Uani 1 1 d . U . . .
C202_101 C -0.0727(8) 0.5253(8) 0.2896(8) 0.082(5) Uani 1 1 d . U . . .
C301_101 C 0.1145(7) 0.4274(7) 0.4793(5) 0.059(4) Uani 1 1 d . U . . .
C210_101 C 0.0047(7) 0.5456(7) 0.1834(6) 0.062(4) Uani 1 1 d . U . . .
C502_101 C 0.2997(7) 0.2101(7) 0.1766(6) 0.063(4) Uani 1 1 d . U . . .
C102_101 C 0.0695(8) 0.4053(8) 0.0833(6) 0.070(4) Uani 1 1 d . U . . .
C504_101 C 0.3379(8) 0.1942(7) 0.2735(6) 0.066(4) Uani 1 1 d . U . . .
H504_101 H 0.337774 0.174291 0.313073 0.08 Uiso 1 1 calc R U . . .
C302_101 C 0.0703(7) 0.3939(6) 0.4860(5) 0.053(3) Uani 1 1 d . U . . .
C104_101 C 0.1787(8) 0.3255(8) 0.0939(5) 0.071(4) Uani 1 1 d . U . . .
H104_101 H 0.205705 0.282096 0.102225 0.085 Uiso 1 1 calc R U . . .
C201_101 C -0.0351(8) 0.5635(7) 0.2881(7) 0.067(4) Uani 1 1 d . U . . .
O102_101 O 0.3719(6) 0.3875(6) 0.0540(5) 0.087(3) Uani 1 1 d . U . . .
C204_101 C -0.0296(7) 0.5016(8) 0.1886(6) 0.069(4) Uani 1 1 d . U . . .
H204_101 H -0.024979 0.477737 0.156355 0.083 Uiso 1 1 calc R U . . .
C408_101 C 0.3672(7) 0.3374(8) 0.4120(6) 0.071(4) Uani 1 1 d . U . . .
H408_101 H 0.408396 0.32482 0.387404 0.085 Uiso 1 1 calc R U . . .
C109_101 C 0.1629(8) 0.4392(7) 0.0775(5) 0.061(4) Uani 1 1 d . U . . .
C208_101 C 0.0342(7) 0.6201(7) 0.2262(6) 0.062(4) Uani 1 1 d . U . . .
H208_101 H 0.037472 0.638089 0.260013 0.075 Uiso 1 1 calc R U . . .
C211_101 C -0.0381(7) 0.5954(7) 0.3447(7) 0.078(5) Uani 1 1 d . U . . .
H21A_101 H -0.048516 0.641868 0.333182 0.094 Uiso 1 1 calc R U . . .
H21B_101 H -0.075835 0.590315 0.373019 0.094 Uiso 1 1 calc R U . . .
C405_101 C 0.2427(6) 0.3785(7) 0.4804(5) 0.054(3) Uani 1 1 d . U . . .
C402_101 C 0.3147(8) 0.1961(7) 0.4199(6) 0.069(4) Uani 1 1 d . U . . .
C501_101 C 0.3309(7) 0.2534(7) 0.1587(6) 0.062(4) Uani 1 1 d . U . . .
C206_101 C 0.0659(8) 0.6066(8) 0.1233(6) 0.079(5) Uani 1 1 d . U . . .
C108_101 C 0.1948(8) 0.4825(8) 0.0654(6) 0.070(4) Uani 1 1 d . U . . .
H108_101 H 0.16823 0.526552 0.060384 0.084 Uiso 1 1 calc R U . . .
C111_101 C 0.0488(8) 0.5232(7) 0.0734(6) 0.074(4) Uani 1 1 d . U . . .
H11A_101 H 0.00469 0.524765 0.065194 0.089 Uiso 1 1 calc R U . . .
H11B_101 H 0.066954 0.546264 0.038743 0.089 Uiso 1 1 calc R U . . .
C311_101 C 0.1735(7) 0.4043(7) 0.5160(6) 0.070(4) Uani 1 1 d . U . . .
H31A_101 H 0.167917 0.370111 0.546707 0.084 Uiso 1 1 calc R U . . .
H31B_101 H 0.172057 0.440307 0.536875 0.084 Uiso 1 1 calc R U . . .
C510_101 C 0.3723(7) 0.2363(7) 0.2567(6) 0.065(4) Uani 1 1 d . U . . .
C101_101 C 0.0955(8) 0.4522(8) 0.0787(6) 0.070(4) Uani 1 1 d . U . . .
C403_101 C 0.2562(7) 0.2173(7) 0.4528(6) 0.067(4) Uani 1 1 d . U . . .
H403_101 H 0.232633 0.188424 0.465289 0.08 Uiso 1 1 calc R U . . .
C309_101 C 0.0967(7) 0.4873(6) 0.4429(5) 0.057(4) Uani 1 1 d . U . . .
C505_101 C 0.4105(7) 0.2503(7) 0.2924(7) 0.068(4) Uani 1 1 d . U . . .
C205_101 C 0.0388(8) 0.5592(7) 0.1289(6) 0.067(4) Uani 1 1 d . U . . .
C509_101 C 0.3645(8) 0.2686(7) 0.1959(6) 0.068(4) Uani 1 1 d . U . . .
C508_101 C 0.4029(8) 0.3107(7) 0.1776(7) 0.075(4) Uani 1 1 d . U . . .
H508_101 H 0.401635 0.33232 0.13858 0.09 Uiso 1 1 calc R U . . .
C406_101 C 0.2855(7) 0.4141(8) 0.4740(6) 0.066(4) Uani 1 1 d . U . . .
C401_101 C 0.3535(7) 0.2367(7) 0.4001(6) 0.063(4) Uani 1 1 d . U . . .
C103_101 C 0.1119(9) 0.3391(8) 0.0911(6) 0.073(4) Uani 1 1 d . U . . .
H103_101 H 0.094199 0.305674 0.094369 0.088 Uiso 1 1 calc R U . . .
C506_101 C 0.4466(7) 0.2893(7) 0.2710(7) 0.064(4) Uani 1 1 d . U . . .
C303_101 C 0.0157(7) 0.4160(7) 0.4551(6) 0.068(4) Uani 1 1 d . U . . .
H303_101 H -0.011958 0.39084 0.458552 0.082 Uiso 1 1 calc R U . . .
C304_101 C -0.0006(7) 0.4721(6) 0.4199(5) 0.056(4) Uani 1 1 d . U . . .
H304_101 H -0.039625 0.486109 0.400292 0.067 Uiso 1 1 calc R U . . .
C312_101 C 0.0515(9) 0.2952(7) 0.5193(7) 0.076(4) Uani 1 1 d . U . . .
H31C_101 H 0.065198 0.257998 0.548767 0.114 Uiso 1 1 calc R U . . .
H31D_101 H 0.003187 0.316865 0.526206 0.114 Uiso 1 1 calc R U . . .
H31E_101 H 0.063372 0.281136 0.479303 0.114 Uiso 1 1 calc R U . . .
C203_101 C -0.0707(8) 0.4930(7) 0.2415(7) 0.076(4) Uani 1 1 d . U . . .
H203_101 H -0.096173 0.465971 0.244184 0.091 Uiso 1 1 calc R U . . .
C310_101 C 0.0407(6) 0.5100(6) 0.4121(5) 0.054(3) Uani 1 1 d . U . . .
C112_101 C -0.0254(9) 0.3744(9) 0.0767(8) 0.091(5) Uani 1 1 d . U . . .
H11C_101 H -0.072344 0.395873 0.070495 0.136 Uiso 1 1 calc R U . . .
H11D_101 H -0.002516 0.346742 0.045033 0.136 Uiso 1 1 calc R U . . .
H11E_101 H -0.022169 0.348542 0.115271 0.136 Uiso 1 1 calc R U . . .
C107_101 C 0.2639(9) 0.4671(9) 0.0597(6) 0.083(5) Uani 1 1 d . U . . .
H107_101 H 0.283201 0.499567 0.051622 0.099 Uiso 1 1 calc R U . . .
C305_101 C 0.0214(7) 0.5721(7) 0.3765(7) 0.064(4) Uani 1 1 d . U . . .
C307_101 C 0.1167(8) 0.5864(7) 0.4059(7) 0.076(4) Uani 1 1 d . U . . .
H307_101 H 0.141795 0.613437 0.405165 0.091 Uiso 1 1 calc R U . . .
C106_101 C 0.3045(9) 0.4011(9) 0.0664(6) 0.076(4) Uani 1 1 d . U . . .
C407_101 C 0.3459(8) 0.3941(8) 0.4376(6) 0.078(4) Uani 1 1 d . U . . .
H407_101 H 0.372873 0.420173 0.430283 0.093 Uiso 1 1 calc R U . . .
C105_101 C 0.2792(9) 0.3553(9) 0.0811(5) 0.072(4) Uani 1 1 d . U . . .
C306_101 C 0.0607(8) 0.6097(7) 0.3765(7) 0.072(4) Uani 1 1 d . U . . .
C512_101 C 0.2331(8) 0.1492(8) 0.1575(7) 0.078(5) Uani 1 1 d . U . . .
H51A_101 H 0.218308 0.138325 0.123565 0.117 Uiso 1 1 calc R U . . .
H51B_101 H 0.259529 0.109837 0.179597 0.117 Uiso 1 1 calc R U . . .
H51C_101 H 0.194193 0.172475 0.183694 0.117 Uiso 1 1 calc R U . . .
C213_101 C 0.1267(10) 0.6683(9) 0.0604(7) 0.090(5) Uani 1 1 d . U . . .
H21C_101 H 0.140677 0.677313 0.018208 0.135 Uiso 1 1 calc R U . . .
H21D_101 H 0.098351 0.708318 0.076839 0.135 Uiso 1 1 calc R U . . .
H21E_101 H 0.166085 0.648586 0.081838 0.135 Uiso 1 1 calc R U . . .
C503_101 C 0.3027(7) 0.1799(8) 0.2334(7) 0.078(4) Uani 1 1 d . U . . .
H503_101 H 0.281193 0.149363 0.245868 0.093 Uiso 1 1 calc R U . . .
C412_101 C 0.3159(8) 0.0889(7) 0.4272(7) 0.078(5) Uani 1 1 d . U . . .
H41A_101 H 0.344068 0.046344 0.415818 0.117 Uiso 1 1 calc R U . . .
H41B_101 H 0.306418 0.087078 0.470575 0.117 Uiso 1 1 calc R U . . .
H41C_101 H 0.274102 0.102772 0.409443 0.117 Uiso 1 1 calc R U . . .
C207_101 C 0.0625(8) 0.6376(7) 0.1738(7) 0.071(4) Uani 1 1 d . U . . .
H207_101 H 0.080403 0.670873 0.170274 0.085 Uiso 1 1 calc R U . . .
C411_101 C 0.4169(7) 0.2171(8) 0.3561(7) 0.079(4) Uani 1 1 d . U . . .
H41D_101 H 0.431827 0.17033 0.354242 0.095 Uiso 1 1 calc R U . . .
H41E_101 H 0.452212 0.22604 0.371999 0.095 Uiso 1 1 calc R U . . .
C511_101 C 0.3255(9) 0.2870(8) 0.0926(6) 0.088(5) Uani 1 1 d . U . . .
H51D_101 H 0.37078 0.285389 0.075093 0.105 Uiso 1 1 calc R U . . .
H51E_101 H 0.312347 0.260195 0.069898 0.105 Uiso 1 1 calc R U . . .
C308_101 C 0.1379(6) 0.5283(7) 0.4352(6) 0.061(4) Uani 1 1 d . U . . .
H308_101 H 0.179369 0.513344 0.451113 0.074 Uiso 1 1 calc R U . . .
C313_101 C 0.0813(10) 0.7046(8) 0.3396(7) 0.085(5) Uani 1 1 d . U . . .
H31F_101 H 0.059152 0.747157 0.319877 0.127 Uiso 1 1 calc R U . . .
H31G_101 H 0.093556 0.708947 0.377724 0.127 Uiso 1 1 calc R U . . .
H31H_101 H 0.121478 0.682114 0.314323 0.127 Uiso 1 1 calc R U . . .
C507_101 C 0.4408(8) 0.3199(8) 0.2151(7) 0.081(4) Uani 1 1 d . U . . .
H507_101 H 0.464062 0.348869 0.20174 0.097 Uiso 1 1 calc R U . . .
C212_101 C -0.1382(11) 0.4674(10) 0.3514(8) 0.105(6) Uani 1 1 d . U . . .
H21F_101 H -0.168418 0.471126 0.388373 0.157 Uiso 1 1 calc R U . . .
H21G_101 H -0.161679 0.466585 0.318451 0.157 Uiso 1 1 calc R U . . .
H21H_101 H -0.099798 0.427799 0.355131 0.157 Uiso 1 1 calc R U . . .
C513_101 C 0.5305(11) 0.3314(11) 0.2860(8) 0.107(6) Uani 1 1 d . U . . .
H51F_101 H 0.557002 0.330388 0.317349 0.16 Uiso 1 1 calc R U . . .
H51G_101 H 0.56034 0.313309 0.251313 0.16 Uiso 1 1 calc R U . . .
H51H_101 H 0.503159 0.375773 0.274749 0.16 Uiso 1 1 calc R U . . .
C113_101 C 0.4033(9) 0.4306(11) 0.0475(9) 0.112(7) Uani 1 1 d . U . . .
H11F_101 H 0.451309 0.408755 0.038897 0.168 Uiso 1 1 calc R U . . .
H11G_101 H 0.387016 0.463155 0.01468 0.168 Uiso 1 1 calc R U . . .
H11H_101 H 0.394198 0.45107 0.084322 0.168 Uiso 1 1 calc R U . . .
C413_101 C 0.3137(12) 0.4956(10) 0.5061(9) 0.116(7) Uani 1 1 d . U . . .
H41F_101 H 0.295461 0.532329 0.529561 0.175 Uiso 1 1 calc R U . . .
H41G_101 H 0.352465 0.463848 0.523349 0.175 Uiso 1 1 calc R U . . .
H41H_101 H 0.327123 0.509786 0.465096 0.175 Uiso 1 1 calc R U . . .
C410_101 C 0.2662(6) 0.3204(6) 0.4573(5) 0.050(3) Uani 1 1 d . U . . .
O301_201 O 0.1047(5) 0.1481(6) 0.6339(5) 0.091(3) Uani 1 1 d . U . . .
O201_201 O 0.3818(6) -0.0984(5) 0.6171(5) 0.083(3) Uani 1 1 d . U . . .
O101_201 O 0.4728(6) -0.1748(5) 0.8823(4) 0.076(3) Uani 1 1 d . U . . .
O502_201 O 0.1634(8) 0.3632(7) 0.9251(6) 0.121(5) Uani 1 1 d . U . . .
O302_201 O 0.4750(5) 0.1079(5) 0.5445(4) 0.078(3) Uani 1 1 d . U . . .
O402_201 O 0.2198(5) 0.3338(5) 0.6414(5) 0.079(3) Uani 1 1 d . U . . .
O202_201 O 0.6189(5) -0.0135(5) 0.7833(4) 0.077(3) Uani 1 1 d . U . . .
C404_201 C 0.0925(8) 0.2071(10) 0.7531(8) 0.090(5) Uani 1 1 d . U . . .
H404_201 H 0.094163 0.187393 0.718722 0.109 Uiso 1 1 calc R U . . .
O501_201 O 0.2522(6) 0.0139(5) 1.0637(5) 0.089(3) Uani 1 1 d . U . . .
O401_201 O 0.0198(8) 0.2086(10) 0.9080(7) 0.135(5) Uani 1 1 d . U . . .
C209_201 C 0.4820(7) -0.0283(6) 0.6774(6) 0.055(3) Uani 1 1 d . U . . .
C409_201 C 0.1254(9) 0.2789(9) 0.8031(7) 0.088(5) Uani 1 1 d . U . . .
C110_201 C 0.4162(7) 0.0022(7) 0.9539(5) 0.062(4) Uani 1 1 d . U . . .
C202_201 C 0.4160(7) -0.0853(8) 0.6557(6) 0.066(4) Uani 1 1 d . U . . .
C301_201 C 0.2033(8) 0.1730(8) 0.6246(6) 0.071(4) Uani 1 1 d . U . . .
C210_201 C 0.4930(7) -0.0651(7) 0.7349(6) 0.062(4) Uani 1 1 d . U . . .
C502_201 C 0.2318(8) 0.0712(8) 1.0243(6) 0.074(4) Uani 1 1 d . U . . .
C102_201 C 0.4468(8) -0.1125(8) 0.9011(6) 0.075(4) Uani 1 1 d . U . . .
C504_201 C 0.1492(8) 0.1540(9) 0.9734(7) 0.090(6) Uani 1 1 d . U . . .
H504_201 H 0.107015 0.16947 0.958757 0.108 Uiso 1 1 calc R U . . .
C302_201 C 0.1737(8) 0.1296(8) 0.6270(7) 0.074(4) Uani 1 1 d . U . . .
C104_201 C 0.3761(7) -0.0375(8) 0.9696(6) 0.068(4) Uani 1 1 d . U . . .
H104_201 H 0.336824 -0.024158 0.996673 0.082 Uiso 1 1 calc R U . . .
C201_201 C 0.4428(7) -0.0384(8) 0.6406(6) 0.064(4) Uani 1 1 d . U . . .
O102_201 O 0.4338(5) 0.1435(5) 1.0025(4) 0.077(3) Uani 1 1 d . U . . .
C204_201 C 0.4602(8) -0.1096(8) 0.7489(6) 0.069(4) Uani 1 1 d . U . . .
H204_201 H 0.462985 -0.133401 0.786872 0.083 Uiso 1 1 calc R U . . .
C408_201 C 0.1631(9) 0.3207(8) 0.7985(8) 0.085(5) Uani 1 1 d . U . . .
H408_201 H 0.168378 0.334797 0.833861 0.102 Uiso 1 1 calc R U . . .
C109_201 C 0.4686(7) -0.0157(6) 0.9091(5) 0.060(4) Uani 1 1 d . U . . .
C208_201 C 0.5192(7) 0.0132(7) 0.6610(6) 0.059(4) Uani 1 1 d . U . . .
H208_201 H 0.514649 0.037339 0.62315 0.071 Uiso 1 1 calc R U . . .
C211_201 C 0.4288(8) 0.0022(8) 0.5811(6) 0.074(4) Uani 1 1 d . U . . .
H21A_201 H 0.408694 -0.018466 0.558055 0.089 Uiso 1 1 calc R U . . .
H21B_201 H 0.471889 0.001809 0.558609 0.089 Uiso 1 1 calc R U . . .
C405_201 C 0.1620(8) 0.2685(8) 0.6957(7) 0.083(5) Uani 1 1 d . U . . .
C402_201 C 0.0577(9) 0.2179(11) 0.8570(8) 0.097(6) Uani 1 1 d . U . . .
C501_201 C 0.2753(7) 0.1056(8) 1.0116(6) 0.067(4) Uani 1 1 d . U . . .
C206_201 C 0.5710(7) -0.0171(8) 0.7518(7) 0.066(4) Uani 1 1 d . U . . .
C108_201 C 0.5105(7) 0.0234(7) 0.8943(5) 0.063(4) Uani 1 1 d . U . . .
H108_201 H 0.547473 0.012979 0.864512 0.076 Uiso 1 1 calc R U . . .
C111_201 C 0.5446(7) -0.0950(7) 0.8338(6) 0.068(4) Uani 1 1 d . U . . .
H11A_201 H 0.584748 -0.093856 0.848319 0.081 Uiso 1 1 calc R U . . .
H11B_201 H 0.552351 -0.140118 0.828622 0.081 Uiso 1 1 calc R U . . .
C311_201 C 0.1576(8) 0.2466(8) 0.6380(7) 0.080(5) Uani 1 1 d . U . . .
H31A_201 H 0.169548 0.275839 0.605183 0.097 Uiso 1 1 calc R U . . .
H31B_201 H 0.110485 0.251857 0.636497 0.097 Uiso 1 1 calc R U . . .
C510_201 C 0.1898(9) 0.1929(9) 0.9635(6) 0.084(5) Uani 1 1 d . U . . .
C101_201 C 0.4846(7) -0.0719(8) 0.8816(6) 0.066(4) Uani 1 1 d . U . . .
C403_201 C 0.0563(8) 0.1938(10) 0.8033(9) 0.105(6) Uani 1 1 d . U . . .
H403_201 H 0.029881 0.168175 0.803015 0.126 Uiso 1 1 calc R U . . .
C309_201 C 0.2717(7) 0.1585(7) 0.6086(5) 0.061(4) Uani 1 1 d . U . . .
C505_201 C 0.1584(9) 0.2593(9) 0.9406(6) 0.092(6) Uani 1 1 d . U . . .
C205_201 C 0.5358(7) -0.0555(7) 0.7734(6) 0.063(4) Uani 1 1 d . U . . .
C509_201 C 0.2469(7) 0.1677(7) 0.9853(5) 0.064(4) Uani 1 1 d . U . . .
C508_201 C 0.2887(8) 0.2102(7) 0.9761(5) 0.073(5) Uani 1 1 d . U . . .
H508_201 H 0.333932 0.193232 0.983874 0.088 Uiso 1 1 calc R U . . .
C406_201 C 0.1946(9) 0.3130(9) 0.6946(9) 0.087(5) Uani 1 1 d . U . . .
C401_201 C 0.0943(10) 0.2563(10) 0.8567(8) 0.096(6) Uani 1 1 d . U . . .
C103_201 C 0.3937(8) -0.0943(8) 0.9461(7) 0.075(4) Uani 1 1 d . U . . .
H103_201 H 0.369418 -0.12219 0.960581 0.091 Uiso 1 1 calc R U . . .
C506_201 C 0.1960(11) 0.2996(10) 0.9376(7) 0.106(7) Uani 1 1 d . U . . .
C303_201 C 0.2125(9) 0.0643(9) 0.6207(7) 0.079(4) Uani 1 1 d . U . . .
H303_201 H 0.191996 0.033 0.623199 0.094 Uiso 1 1 calc R U . . .
C304_201 C 0.2799(9) 0.0479(8) 0.6109(6) 0.073(4) Uani 1 1 d . U . . .
H304_201 H 0.305363 0.003741 0.609854 0.088 Uiso 1 1 calc R U . . .
C312_201 C 0.0741(10) 0.1016(10) 0.6526(13) 0.134(9) Uani 1 1 d . U . . .
H31C_201 H 0.025638 0.122348 0.655334 0.201 Uiso 1 1 calc R U . . .
H31D_201 H 0.088578 0.069788 0.623865 0.201 Uiso 1 1 calc R U . . .
H31E_201 H 0.086909 0.080406 0.69171 0.201 Uiso 1 1 calc R U . . .
C203_201 C 0.4249(8) -0.1201(8) 0.7108(7) 0.077(4) Uani 1 1 d . U . . .
H203_201 H 0.40558 -0.152471 0.721967 0.092 Uiso 1 1 calc R U . . .
C310_201 C 0.3142(8) 0.0897(8) 0.6025(5) 0.062(4) Uani 1 1 d . U . . .
C112_201 C 0.4314(10) -0.2110(8) 0.8957(8) 0.092(5) Uani 1 1 d . U . . .
H11C_201 H 0.454175 -0.252928 0.88071 0.137 Uiso 1 1 calc R U . . .
H11D_201 H 0.420381 -0.216672 0.938835 0.137 Uiso 1 1 calc R U . . .
H11E_201 H 0.390398 -0.188896 0.876878 0.137 Uiso 1 1 calc R U . . .
C107_201 C 0.4953(8) 0.0758(7) 0.9245(6) 0.076(4) Uani 1 1 d . U . . .
H107_201 H 0.520902 0.102974 0.912794 0.091 Uiso 1 1 calc R U . . .
C305_201 C 0.3816(8) 0.0743(7) 0.5848(6) 0.064(4) Uani 1 1 d . U . . .
C307_201 C 0.3687(8) 0.1879(8) 0.5746(6) 0.073(4) Uani 1 1 d . U . . .
H307_201 H 0.388392 0.219955 0.563305 0.087 Uiso 1 1 calc R U . . .
C106_201 C 0.4466(8) 0.0914(7) 0.9696(5) 0.067(4) Uani 1 1 d . U . . .
C407_201 C 0.1907(9) 0.3402(8) 0.7476(8) 0.089(5) Uani 1 1 d . U . . .
H407_201 H 0.208392 0.373388 0.746276 0.107 Uiso 1 1 calc R U . . .
C105_201 C 0.4026(7) 0.0554(7) 0.9836(5) 0.060(4) Uani 1 1 d . U . . .
C306_201 C 0.4072(8) 0.1203(8) 0.5689(6) 0.069(4) Uani 1 1 d . U . . .
C512_201 C 0.2028(9) -0.0155(9) 1.0809(11) 0.114(7) Uani 1 1 d . U . . .
H51A_201 H 0.220366 -0.054325 1.107789 0.171 Uiso 1 1 calc R U . . .
H51B_201 H 0.163085 0.014362 1.101254 0.171 Uiso 1 1 calc R U . . .
H51C_201 H 0.191116 -0.026763 1.045494 0.171 Uiso 1 1 calc R U . . .
C213_201 C 0.6464(10) 0.0350(9) 0.7693(8) 0.094(6) Uani 1 1 d . U . . .
H21C_201 H 0.679159 0.028882 0.796687 0.141 Uiso 1 1 calc R U . . .
H21D_201 H 0.668342 0.03333 0.728443 0.141 Uiso 1 1 calc R U . . .
H21E_201 H 0.61109 0.076661 0.773085 0.141 Uiso 1 1 calc R U . . .
C503_201 C 0.1706(8) 0.0947(8) 1.0038(7) 0.084(5) Uani 1 1 d . U . . .
H503_201 H 0.142856 0.069371 1.010744 0.101 Uiso 1 1 calc R U . . .
C412_201 C 0.0087(12) 0.1513(14) 0.9155(9) 0.127(8) Uani 1 1 d . U . . .
H41A_201 H -0.018959 0.148256 0.953284 0.19 Uiso 1 1 calc R U . . .
H41B_201 H -0.014166 0.149045 0.882747 0.19 Uiso 1 1 calc R U . . .
H41C_201 H 0.051379 0.115867 0.915905 0.19 Uiso 1 1 calc R U . . .
C207_201 C 0.5606(7) 0.0209(8) 0.6951(7) 0.072(4) Uani 1 1 d . U . . .
H207_201 H 0.582576 0.050942 0.68198 0.087 Uiso 1 1 calc R U . . .
C411_201 C 0.0910(9) 0.2857(10) 0.9139(8) 0.114(7) Uani 1 1 d . U . . .
H41D_201 H 0.056293 0.276519 0.943653 0.137 Uiso 1 1 calc R U . . .
H41E_201 H 0.077944 0.332724 0.905252 0.137 Uiso 1 1 calc R U . . .
C511_201 C 0.3446(7) 0.0762(7) 1.0334(5) 0.076(5) Uani 1 1 d . U . . .
H51D_201 H 0.34557 0.038404 1.062116 0.091 Uiso 1 1 calc R U . . .
H51E_201 H 0.351645 0.107802 1.054836 0.091 Uiso 1 1 calc R U . . .
C308_201 C 0.3036(9) 0.2030(8) 0.5966(6) 0.074(4) Uani 1 1 d . U . . .
H308_201 H 0.278794 0.246015 0.604019 0.089 Uiso 1 1 calc R U . . .
C313_201 C 0.4831(8) 0.1384(8) 0.4861(6) 0.089(5) Uani 1 1 d . U . . .
H31F_201 H 0.530595 0.127759 0.472331 0.133 Uiso 1 1 calc R U . . .
H31G_201 H 0.462077 0.123535 0.459158 0.133 Uiso 1 1 calc R U . . .
H31H_201 H 0.462048 0.184848 0.486553 0.133 Uiso 1 1 calc R U . . .
C507_201 C 0.2609(8) 0.2727(8) 0.9568(6) 0.105(6) Uani 1 1 d . U . . .
H507_201 H 0.28573 0.300119 0.955851 0.126 Uiso 1 1 calc R U . . .
C212_201 C 0.3610(9) -0.1522(9) 0.6294(8) 0.093(5) Uani 1 1 d . U . . .
H21F_201 H 0.337318 -0.153933 0.596967 0.14 Uiso 1 1 calc R U . . .
H21G_201 H 0.399964 -0.191328 0.633088 0.14 Uiso 1 1 calc R U . . .
H21H_201 H 0.331216 -0.148701 0.666702 0.14 Uiso 1 1 calc R U . . .
C513_201 C 0.1991(18) 0.4049(13) 0.9210(9) 0.195(17) Uani 1 1 d . U . . .
H51F_201 H 0.169568 0.448953 0.911854 0.292 Uiso 1 1 calc R U . . .
H51G_201 H 0.216427 0.401109 0.958847 0.292 Uiso 1 1 calc R U . . .
H51H_201 H 0.236183 0.393686 0.889295 0.292 Uiso 1 1 calc R U . . .
C113_201 C 0.4685(9) 0.1857(8) 0.9819(6) 0.078(5) Uani 1 1 d . U . . .
H11F_201 H 0.455295 0.21957 1.008473 0.117 Uiso 1 1 calc R U . . .
H11G_201 H 0.516473 0.162256 0.981134 0.117 Uiso 1 1 calc R U . . .
H11H_201 H 0.458132 0.204774 0.941721 0.117 Uiso 1 1 calc R U . . .
C413_201 C 0.2658(7) 0.3672(8) 0.6394(8) 0.077(5) Uani 1 1 d . U . . .
H41F_201 H 0.279737 0.379342 0.597869 0.116 Uiso 1 1 calc R U . . .
H41G_201 H 0.244042 0.405706 0.660187 0.116 Uiso 1 1 calc R U . . .
H41H_201 H 0.304858 0.339162 0.658653 0.116 Uiso 1 1 calc R U . . .
C410_201 C 0.1291(9) 0.2507(9) 0.7493(7) 0.082(5) Uani 1 1 d . U . . .
N1_301 N 0.1768(8) 0.4033(8) 0.2754(7) 0.101(5) Uani 1 1 d . U . . .
C1_301 C 0.189(2) 0.3772(13) 0.3307(13) 0.27(2) Uani 1 1 d . U . . .
H1A_301 H 0.149548 0.394384 0.358513 0.412 Uiso 1 1 calc R U . . .
H1B_301 H 0.201666 0.330663 0.332609 0.412 Uiso 1 1 calc R U . . .
H1C_301 H 0.226118 0.3875 0.341316 0.412 Uiso 1 1 calc R U . . .
C2_301 C 0.1155(17) 0.4048(19) 0.259(2) 0.242(18) Uani 1 1 d . U . . .
H2A_301 H 0.080234 0.417919 0.291828 0.363 Uiso 1 1 calc R U . . .
H2B_301 H 0.10404 0.435345 0.223722 0.363 Uiso 1 1 calc R U . . .
H2C_301 H 0.120104 0.362078 0.250002 0.363 Uiso 1 1 calc R U . . .
C3_301 C 0.225(2) 0.386(2) 0.2320(13) 0.31(2) Uani 1 1 d . U . . .
H3A_301 H 0.208817 0.408383 0.194268 0.469 Uiso 1 1 calc R U . . .
H3B_301 H 0.262757 0.396404 0.239007 0.469 Uiso 1 1 calc R U . . .
H3C_301 H 0.238305 0.339567 0.230301 0.469 Uiso 1 1 calc R U . . .
C4_301 C 0.1598(16) 0.4742(13) 0.2733(13) 0.182(12) Uani 1 1 d . U . . .
H4A_301 H 0.123934 0.490909 0.304831 0.272 Uiso 1 1 calc R U . . .
H4B_301 H 0.199182 0.483303 0.279189 0.272 Uiso 1 1 calc R U . . .
H4C_301 H 0.145269 0.494656 0.234587 0.272 Uiso 1 1 calc R U . . .
N1_401 N 0.3262(7) 0.1201(7) 0.7981(6) 0.081(4) Uani 1 1 d . U . . .
C1_401 C 0.3783(13) 0.0579(14) 0.7796(14) 0.203(14) Uani 1 1 d . U . . .
H1A_401 H 0.36007 0.039046 0.753761 0.305 Uiso 1 1 calc R U . . .
H1B_401 H 0.417605 0.066413 0.758149 0.305 Uiso 1 1 calc R U . . .
H1C_401 H 0.391054 0.028066 0.815082 0.305 Uiso 1 1 calc R U . . .
C2_401 C 0.2738(18) 0.1068(15) 0.8372(17) 0.221(17) Uani 1 1 d . U . . .
H2A_401 H 0.256127 0.081036 0.81828 0.332 Uiso 1 1 calc R U . . .
H2B_401 H 0.290892 0.083181 0.874168 0.332 Uiso 1 1 calc R U . . .
H2C_401 H 0.238185 0.147118 0.846091 0.332 Uiso 1 1 calc R U . . .
C3_401 C 0.2983(17) 0.1641(17) 0.7460(12) 0.223(16) Uani 1 1 d . U . . .
H3A_401 H 0.287483 0.140205 0.719091 0.335 Uiso 1 1 calc R U . . .
H3B_401 H 0.257825 0.198406 0.759614 0.335 Uiso 1 1 calc R U . . .
H3C_401 H 0.331164 0.182616 0.724967 0.335 Uiso 1 1 calc R U . . .
C4_401 C 0.341(2) 0.1552(17) 0.8346(15) 0.228(17) Uani 1 1 d . U . . .
H4A_401 H 0.377112 0.1693 0.814633 0.342 Uiso 1 1 calc R U . . .
H4B_401 H 0.301142 0.192603 0.843524 0.342 Uiso 1 1 calc R U . . .
H4C_401 H 0.353849 0.128666 0.871601 0.342 Uiso 1 1 calc R U . . .
B1_510 B 0.2964(10) 0.7383(10) 0.3428(9) 0.081(5) Uani 1 1 d . U . . .
C1_510 C 0.2292(9) 0.7532(9) 0.3872(7) 0.081(4) Uani 1 1 d . U . . .
C2_510 C 0.2184(8) 0.7114(8) 0.4370(7) 0.081(4) Uani 1 1 d . U . . .
H2_510 H 0.250685 0.669847 0.442601 0.097 Uiso 1 1 calc R U . . .
C3_510 C 0.1609(9) 0.7295(10) 0.4789(8) 0.085(5) Uani 1 1 d . U . . .
C4_510 C 0.1139(10) 0.7907(10) 0.4709(8) 0.091(5) Uani 1 1 d . U . . .
H4_510 H 0.074817 0.802828 0.498314 0.109 Uiso 1 1 calc R U . . .
C5_510 C 0.1229(10) 0.8343(9) 0.4240(8) 0.091(5) Uani 1 1 d . U . . .
C6_510 C 0.1816(9) 0.8155(9) 0.3845(7) 0.087(5) Uani 1 1 d . U . . .
H6_510 H 0.189573 0.846605 0.354364 0.104 Uiso 1 1 calc R U . . .
C7_510 C 0.3463(9) 0.7704(9) 0.3604(8) 0.084(5) Uani 1 1 d . U . . .
C8_510 C 0.4167(10) 0.7505(9) 0.3414(9) 0.099(5) Uani 1 1 d . U . . .
H8_510 H 0.43522 0.71247 0.321937 0.119 Uiso 1 1 calc R U . . .
C9_510 C 0.4579(10) 0.7783(11) 0.3479(9) 0.097(5) Uani 1 1 d . U . . .
C10_510 C 0.4364(11) 0.8278(10) 0.3864(9) 0.100(5) Uani 1 1 d . U . . .
H10_510 H 0.466819 0.844473 0.397493 0.12 Uiso 1 1 calc R U . . .
C11_510 C 0.3682(8) 0.8509(7) 0.4075(7) 0.065(4) Uani 1 1 d . U . . .
C12_510 C 0.3252(9) 0.8206(8) 0.3967(8) 0.087(5) Uani 1 1 d . U . . .
H12_510 H 0.280357 0.83463 0.414577 0.104 Uiso 1 1 calc R U . . .
C13_510 C 0.3333(9) 0.6618(10) 0.3403(9) 0.090(5) Uani 1 1 d . U . . .
C14_510 C 0.3155(10) 0.6250(9) 0.3041(9) 0.101(5) Uani 1 1 d . U . . .
H14_510 H 0.280646 0.645938 0.279743 0.121 Uiso 1 1 calc R U . . .
C15_510 C 0.3480(12) 0.5600(10) 0.3038(9) 0.106(6) Uani 1 1 d . U . . .
C16_510 C 0.3976(12) 0.5240(11) 0.3374(10) 0.117(6) Uani 1 1 d . U . . .
H16_510 H 0.41918 0.47928 0.335292 0.14 Uiso 1 1 calc R U . . .
C17_510 C 0.4146(13) 0.5582(12) 0.3758(12) 0.127(7) Uani 1 1 d . U . . .
C18_510 C 0.3815(10) 0.6250(10) 0.3770(10) 0.103(6) Uani 1 1 d . U . . .
H18_510 H 0.392875 0.645837 0.404485 0.123 Uiso 1 1 calc R U . . .
C19_510 C 0.2831(9) 0.7680(9) 0.2720(8) 0.083(4) Uani 1 1 d . U . . .
C20_510 C 0.2210(10) 0.7753(10) 0.2555(9) 0.102(5) Uani 1 1 d . U . . .
H20_510 H 0.188085 0.76534 0.283694 0.122 Uiso 1 1 calc R U . . .
C21_510 C 0.2079(11) 0.7988(11) 0.1935(9) 0.106(6) Uani 1 1 d . U . . .
C22_510 C 0.2584(10) 0.8083(9) 0.1543(8) 0.092(5) Uani 1 1 d . U . . .
H22_510 H 0.252336 0.816935 0.11335 0.11 Uiso 1 1 calc R U . . .
C23_510 C 0.3150(10) 0.8063(10) 0.1696(9) 0.095(5) Uani 1 1 d . U . . .
C24_510 C 0.3311(9) 0.7826(8) 0.2318(8) 0.088(5) Uani 1 1 d . U . . .
H24_510 H 0.373061 0.77783 0.243205 0.106 Uiso 1 1 calc R U . . .
C25_510 C 0.1484(11) 0.6867(11) 0.5260(7) 0.092(5) Uani 1 1 d . U . . .
C26_510 C 0.0746(11) 0.9026(10) 0.4185(10) 0.095(5) Uani 1 1 d . U . . .
C27_510 C 0.5221(13) 0.7620(15) 0.3274(11) 0.119(7) Uani 1 1 d . U . . .
C28_510 C 0.3369(9) 0.9051(9) 0.4453(9) 0.082(5) Uani 1 1 d . U . . .
C29_510 C 0.3249(19) 0.5245(15) 0.2678(13) 0.149(9) Uani 1 1 d . U . . .
C30_510 C 0.4642(16) 0.5277(14) 0.4135(16) 0.151(9) Uani 1 1 d . U . . .
C31_510 C 0.1458(13) 0.8043(16) 0.1756(10) 0.125(7) Uani 1 1 d . U . . .
C32_510 C 0.3680(12) 0.8196(11) 0.1268(11) 0.105(6) Uani 1 1 d . U . . .
F2_510 F 0.1882(8) 0.6229(7) 0.5193(6) 0.144(5) Uani 1 1 d . U . . .
F1_510 F 0.1621(7) 0.6947(7) 0.5788(5) 0.131(4) Uani 1 1 d . U . . .
F3_510 F 0.0889(6) 0.6825(6) 0.5353(5) 0.118(4) Uani 1 1 d . U . . .
F4_510 F 0.0233(7) 0.9103(7) 0.4549(6) 0.168(6) Uani 1 1 d . U . . .
F5_510 F 0.0585(6) 0.9165(6) 0.3620(5) 0.121(4) Uani 1 1 d . U . . .
F6_510 F 0.1034(8) 0.9447(6) 0.4219(5) 0.137(5) Uani 1 1 d . U . . .
F12_510 F 0.3076(7) 0.8926(7) 0.4952(6) 0.141(5) Uani 1 1 d . U . . .
F11_510 F 0.2897(6) 0.9556(6) 0.4167(6) 0.129(4) Uani 1 1 d . U . . .
F10_510 F 0.3806(5) 0.9316(4) 0.4533(5) 0.092(3) Uani 1 1 d . U . . .
F7_510 F 0.5435(7) 0.7259(13) 0.2833(9) 0.252(12) Uani 1 1 d . U . . .
F8_510 F 0.5639(9) 0.7156(9) 0.3679(12) 0.218(8) Uani 1 1 d . U . . .
F9_510 F 0.5580(8) 0.7967(8) 0.3220(6) 0.154(5) Uani 1 1 d . U . . .
F18_510 F 0.5186(9) 0.5390(9) 0.4003(11) 0.222(10) Uani 1 1 d . U . . .
F17_510 F 0.4447(11) 0.5429(9) 0.4739(10) 0.214(8) Uani 1 1 d . U . . .
F16_510 F 0.4804(7) 0.4630(6) 0.4241(8) 0.158(5) Uani 1 1 d . U . . .
F15_510 F 0.2773(10) 0.5581(8) 0.2341(8) 0.184(7) Uani 1 1 d . U . . .
F14_510 F 0.3804(15) 0.4956(13) 0.2203(11) 0.268(11) Uani 1 1 d . U . . .
F13_510 F 0.3136(15) 0.4771(11) 0.2926(11) 0.260(12) Uani 1 1 d . U . . .
F24_510 F 0.4271(6) 0.8005(7) 0.1466(5) 0.129(4) Uani 1 1 d . U . . .
F23_510 F 0.3521(6) 0.8821(6) 0.1121(6) 0.136(5) Uani 1 1 d . U . . .
F22_510 F 0.3761(7) 0.7946(8) 0.0762(5) 0.146(5) Uani 1 1 d . U . . .
F19_510 F 0.1325(9) 0.8319(16) 0.1249(8) 0.282(12) Uani 1 1 d . U . . .
F20_510 F 0.0905(9) 0.8356(10) 0.2139(8) 0.186(7) Uani 1 1 d . U . . .
F21_510 F 0.1334(10) 0.7551(12) 0.1724(12) 0.240(10) Uani 1 1 d . U . . .
B1_601 B 0.2078(11) 0.7426(10) 0.7752(9) 0.085(5) Uani 1 1 d . U . . .
C1_601 C 0.1250(8) 0.7501(8) 0.7859(7) 0.074(4) Uani 1 1 d . U . . .
C2_601 C 0.0942(8) 0.7345(8) 0.7445(7) 0.081(4) Uani 1 1 d . U . . .
H2_601 H 0.120465 0.719204 0.708876 0.097 Uiso 1 1 calc R U . . .
C3_601 C 0.0276(9) 0.7398(9) 0.7518(7) 0.086(5) Uani 1 1 d . U . . .
C4_601 C -0.0135(9) 0.7704(8) 0.7999(7) 0.087(5) Uani 1 1 d . U . . .
H4_601 H -0.060184 0.779578 0.803549 0.105 Uiso 1 1 calc R U . . .
C5_601 C 0.0138(9) 0.7867(9) 0.8411(7) 0.088(5) Uani 1 1 d . U . . .
C6_601 C 0.0814(9) 0.7789(8) 0.8337(7) 0.078(4) Uani 1 1 d . U . . .
H6_601 H 0.098387 0.793678 0.862181 0.094 Uiso 1 1 calc R U . . .
C7_601 C 0.2526(10) 0.6698(10) 0.7959(9) 0.102(6) Uani 1 1 d . U . . .
C8_601 C 0.3109(9) 0.6555(9) 0.8211(8) 0.093(5) Uani 1 1 d . U . . .
H8_601 H 0.321732 0.690213 0.829876 0.111 Uiso 1 1 calc R U . . .
C9_601 C 0.3557(10) 0.5924(11) 0.8349(10) 0.114(6) Uani 1 1 d . U . . .
C10_601 C 0.3419(12) 0.5431(11) 0.8217(14) 0.153(8) Uani 1 1 d . U . . .
H10_601 H 0.368167 0.500817 0.835101 0.184 Uiso 1 1 calc R U . . .
C11_601 C 0.2894(14) 0.5525(13) 0.7885(16) 0.170(9) Uani 1 1 d . U . . .
C12_601 C 0.2408(12) 0.6186(11) 0.7815(14) 0.148(8) Uani 1 1 d . U . . .
H12_601 H 0.200056 0.625411 0.766535 0.178 Uiso 1 1 calc R U . . .
C13_601 C 0.2238(8) 0.7583(9) 0.7033(7) 0.080(4) Uani 1 1 d . U . . .
C14_601 C 0.1853(10) 0.8133(9) 0.6743(8) 0.090(5) Uani 1 1 d . U . . .
H14_601 H 0.15061 0.842927 0.697179 0.107 Uiso 1 1 calc R U . . .
C15_601 C 0.1941(10) 0.8292(9) 0.6115(8) 0.089(5) Uani 1 1 d . U . . .
C16_601 C 0.2436(10) 0.7911(9) 0.5760(9) 0.090(5) Uani 1 1 d . U . . .
H16_601 H 0.249984 0.801657 0.534265 0.108 Uiso 1 1 calc R U . . .
C17_601 C 0.2841(9) 0.7361(10) 0.6044(7) 0.088(5) Uani 1 1 d . U . . .
C18_601 C 0.2780(9) 0.7178(8) 0.6675(8) 0.085(5) Uani 1 1 d . U . . .
H18_601 H 0.309103 0.680017 0.684585 0.102 Uiso 1 1 calc R U . . .
C19_601 C 0.2156(9) 0.7948(9) 0.8115(7) 0.086(5) Uani 1 1 d . U . . .
C20_601 C 0.2250(9) 0.8521(10) 0.7893(8) 0.096(5) Uani 1 1 d . U . . .
H20_601 H 0.228965 0.861495 0.747364 0.115 Uiso 1 1 calc R U . . .
C21_601 C 0.2292(9) 0.8963(9) 0.8219(8) 0.086(5) Uani 1 1 d . U . . .
C22_601 C 0.2294(10) 0.8811(10) 0.8834(8) 0.095(5) Uani 1 1 d . U . . .
H22_601 H 0.237132 0.90871 0.906652 0.114 Uiso 1 1 calc R U . . .
C23_601 C 0.2189(10) 0.8284(11) 0.9094(8) 0.094(5) Uani 1 1 d . U . . .
C24_601 C 0.2133(9) 0.7842(9) 0.8753(8) 0.092(5) Uani 1 1 d . U . . .
H24_601 H 0.207826 0.74592 0.894969 0.111 Uiso 1 1 calc R U . . .
C25_601 C -0.0022(12) 0.7202(12) 0.7069(8) 0.108(6) Uani 1 1 d . U . . .
C26_601 C -0.0308(11) 0.8211(12) 0.8928(9) 0.094(5) Uani 1 1 d . U . . .
C27_601 C 0.4115(14) 0.5825(16) 0.8671(13) 0.133(8) Uani 1 1 d . U . . .
C28_601 C 0.274(2) 0.5018(15) 0.766(2) 0.188(11) Uani 1 1 d . U . . .
C29_601 C 0.1487(12) 0.8912(11) 0.5825(9) 0.104(6) Uani 1 1 d . U . . .
C30_601 C 0.3423(14) 0.6891(15) 0.5729(11) 0.125(7) Uani 1 1 d . U . . .
C31_601 C 0.2423(12) 0.9528(11) 0.7954(10) 0.103(6) Uani 1 1 d . U . . .
C32_601 C 0.2172(15) 0.8121(16) 0.9738(9) 0.133(8) Uani 1 1 d . U . . .
F2_601 F 0.0252(7) 0.7240(12) 0.6540(6) 0.216(9) Uani 1 1 d . U . . .
F1_601 F 0.0049(11) 0.6596(7) 0.7185(10) 0.206(8) Uani 1 1 d . U . . .
F3_601 F -0.0650(6) 0.7469(7) 0.7061(6) 0.129(4) Uani 1 1 d . U . . .
F4_601 F -0.0060(9) 0.7888(11) 0.9442(7) 0.212(8) Uani 1 1 d . U . . .
F5_601 F -0.0839(7) 0.8091(10) 0.9045(7) 0.192(8) Uani 1 1 d . U . . .
F6_601 F -0.0319(12) 0.8700(8) 0.8969(8) 0.218(10) Uani 1 1 d . U . . .
F12_601 F 0.2153(10) 0.4967(8) 0.7866(12) 0.230(10) Uani 1 1 d . U . . .
F11_601 F 0.2864(14) 0.5023(13) 0.7028(14) 0.251(10) Uani 1 1 d . U . . .
F10_601 F 0.3180(12) 0.4440(8) 0.7844(14) 0.283(13) Uani 1 1 d . U . . .
F7_601 F 0.4221(7) 0.6350(8) 0.8758(7) 0.153(5) Uani 1 1 d . U . . .
F8_601 F 0.4696(8) 0.5522(9) 0.8330(8) 0.172(6) Uani 1 1 d . U . . .
F9_601 F 0.4175(8) 0.5468(8) 0.9172(7) 0.179(6) Uani 1 1 d . U . . .
F18_601 F 0.3961(8) 0.6736(13) 0.5859(9) 0.258(11) Uani 1 1 d . U . . .
F17_601 F 0.3331(12) 0.6422(11) 0.5634(14) 0.247(10) Uani 1 1 d . U . . .
F16_601 F 0.3516(9) 0.7090(12) 0.5159(8) 0.241(10) Uani 1 1 d . U . . .
F15_601 F 0.0869(8) 0.8894(7) 0.5874(7) 0.156(5) Uani 1 1 d . U . . .
F14_601 F 0.1636(7) 0.9036(6) 0.5256(5) 0.139(4) Uani 1 1 d . U . . .
F13_601 F 0.1412(8) 0.9408(6) 0.6111(6) 0.146(5) Uani 1 1 d . U . . .
F24_601 F 0.1726(13) 0.7923(12) 0.9996(7) 0.219(9) Uani 1 1 d . U . . .
F23_601 F 0.2120(14) 0.8562(11) 1.0017(6) 0.240(10) Uani 1 1 d . U . . .
F22_601 F 0.2707(15) 0.7649(14) 0.9892(7) 0.324(15) Uani 1 1 d . U . . .
F19_601 F 0.2953(7) 0.9630(6) 0.8074(6) 0.132(4) Uani 1 1 d . U . . .
F20_601 F 0.1918(6) 1.0062(6) 0.8099(8) 0.164(6) Uani 1 1 d . U . . .
F21_601 F 0.2563(10) 0.9564(7) 0.7346(7) 0.171(6) Uani 1 1 d . U . . .

loop_
_atom_site_aniso_label
_atom_site_aniso_U_11
_atom_site_aniso_U_22
_atom_site_aniso_U_33
_atom_site_aniso_U_23
_atom_site_aniso_U_13
_atom_site_aniso_U_12
O301_101 0.062(6) 0.061(6) 0.077(6) -0.005(5) -0.002(5) -0.013(5)
O201_101 0.059(6) 0.063(6) 0.079(6) -0.001(5) 0.006(5) -0.019(5)
O101_101 0.076(7) 0.072(7) 0.087(7) -0.008(5) -0.014(6) -0.039(6)
O502_101 0.073(7) 0.089(8) 0.068(6) -0.008(5) -0.010(5) -0.013(6)
O302_101 0.071(6) 0.055(6) 0.090(7) -0.011(5) -0.005(5) -0.023(6)
O402_101 0.085(7) 0.084(7) 0.075(6) -0.031(6) 0.010(5) -0.040(7)
O202_101 0.102(8) 0.084(7) 0.067(6) -0.010(5) -0.009(6) -0.043(7)
C404_101 0.045(7) 0.058(8) 0.039(6) -0.022(6) 0.006(5) 0.003(7)
O501_101 0.098(8) 0.057(6) 0.069(6) -0.018(5) -0.008(6) -0.003(6)
O401_101 0.087(7) 0.068(7) 0.061(6) -0.014(5) -0.005(5) 0.009(6)
C209_101 0.056(8) 0.042(7) 0.047(7) 0.004(6) -0.015(6) -0.002(7)
C409_101 0.047(7) 0.057(8) 0.034(6) -0.004(6) -0.009(5) 0.014(7)
C110_101 0.096(11) 0.062(9) 0.028(6) -0.001(6) -0.009(6) -0.026(9)
C202_101 0.070(10) 0.061(10) 0.090(11) 0.013(8) -0.014(9) -0.001(9)
C301_101 0.054(8) 0.060(8) 0.040(6) -0.022(6) 0.000(6) 0.010(7)
C210_101 0.061(8) 0.054(8) 0.060(8) 0.005(6) -0.024(7) -0.004(7)
C502_101 0.063(8) 0.065(9) 0.055(8) -0.029(7) -0.006(7) -0.007(8)
C102_101 0.072(10) 0.081(10) 0.050(7) -0.002(7) -0.004(7) -0.023(9)
C504_101 0.076(9) 0.055(8) 0.053(7) -0.017(7) -0.004(7) -0.001(8)
C302_101 0.055(8) 0.043(7) 0.046(6) -0.009(6) -0.003(6) -0.001(7)
C104_101 0.092(11) 0.086(11) 0.031(6) -0.007(7) -0.011(7) -0.024(10)
C201_101 0.061(9) 0.045(8) 0.092(10) 0.006(7) -0.024(8) -0.012(7)
O102_101 0.070(7) 0.108(9) 0.069(6) 0.015(6) -0.008(5) -0.021(7)
C204_101 0.062(9) 0.079(10) 0.058(8) 0.001(7) -0.016(7) -0.013(8)
C408_101 0.052(8) 0.085(11) 0.050(7) -0.014(8) -0.005(6) 0.009(8)
C109_101 0.078(10) 0.076(9) 0.042(7) -0.015(6) 0.005(6) -0.042(9)
C208_101 0.062(8) 0.057(9) 0.054(8) -0.003(6) -0.011(7) -0.004(8)
C211_101 0.064(9) 0.044(8) 0.099(11) 0.004(8) 0.003(8) 0.005(7)
C405_101 0.038(7) 0.061(8) 0.050(7) -0.016(6) 0.001(6) 0.000(7)
C402_101 0.077(10) 0.058(9) 0.051(7) -0.008(7) -0.012(7) 0.006(8)
C501_101 0.066(8) 0.070(9) 0.044(7) -0.020(7) -0.005(6) -0.011(8)
C206_101 0.092(10) 0.085(11) 0.050(8) 0.007(7) -0.011(7) -0.024(9)
C108_101 0.079(10) 0.085(10) 0.049(7) -0.005(7) -0.007(7) -0.033(9)
C111_101 0.073(9) 0.088(11) 0.062(8) 0.019(8) -0.027(7) -0.031(9)
C311_101 0.069(9) 0.058(8) 0.050(7) -0.021(6) 0.000(6) 0.022(7)
C510_101 0.061(8) 0.055(8) 0.068(8) -0.024(7) 0.002(7) -0.004(8)
C101_101 0.085(10) 0.097(11) 0.051(7) -0.005(7) 0.000(7) -0.064(9)
C403_101 0.061(8) 0.074(10) 0.051(7) -0.004(7) -0.014(7) -0.004(8)
C309_101 0.057(8) 0.042(7) 0.049(7) -0.006(6) -0.003(6) 0.011(7)
C505_101 0.057(8) 0.056(9) 0.078(9) -0.020(7) -0.012(7) 0.003(8)
C205_101 0.084(10) 0.065(9) 0.056(8) 0.000(7) -0.020(7) -0.028(8)
C509_101 0.069(9) 0.051(8) 0.061(8) -0.023(7) -0.004(7) 0.012(8)
C508_101 0.080(10) 0.059(9) 0.073(9) -0.018(8) 0.000(8) -0.006(9)
C406_101 0.056(8) 0.077(10) 0.061(8) -0.017(7) 0.002(7) -0.017(8)
C401_101 0.057(8) 0.065(9) 0.050(7) -0.018(7) -0.001(6) 0.003(8)
C103_101 0.094(11) 0.076(10) 0.054(8) -0.012(7) -0.007(8) -0.031(9)
C506_101 0.059(8) 0.065(9) 0.071(9) -0.008(7) -0.007(7) -0.026(8)
C303_101 0.063(9) 0.058(9) 0.069(8) -0.009(7) -0.006(7) -0.004(7)
C304_101 0.047(7) 0.046(8) 0.056(7) -0.002(6) -0.017(6) 0.009(7)
C312_101 0.105(12) 0.065(10) 0.080(10) 0.000(8) -0.015(9) -0.056(10)
C203_101 0.069(9) 0.060(9) 0.080(10) -0.004(8) -0.018(8) 0.002(8)
C310_101 0.042(7) 0.046(7) 0.055(7) -0.005(6) -0.010(6) 0.009(7)
C112_101 0.105(13) 0.093(12) 0.087(11) 0.004(9) -0.033(10) -0.044(12)
C107_101 0.091(12) 0.100(12) 0.061(8) -0.002(8) -0.007(8) -0.040(10)
C305_101 0.043(7) 0.052(8) 0.086(9) 0.004(7) -0.017(7) -0.005(7)
C307_101 0.069(9) 0.058(9) 0.089(10) 0.009(8) -0.006(8) -0.016(8)
C106_101 0.095(12) 0.101(12) 0.034(7) -0.006(7) -0.009(7) -0.034(10)
C407_101 0.077(10) 0.074(10) 0.069(8) -0.022(8) -0.002(8) -0.008(9)
C105_101 0.106(12) 0.092(11) 0.028(6) -0.006(7) -0.006(7) -0.044(10)
C306_101 0.064(9) 0.041(8) 0.087(9) -0.004(7) -0.010(8) 0.008(8)
C512_101 0.066(10) 0.068(10) 0.093(11) -0.028(9) -0.002(8) -0.009(9)
C213_101 0.112(14) 0.103(13) 0.070(10) -0.006(9) 0.007(9) -0.063(12)
C503_101 0.066(9) 0.071(10) 0.087(11) -0.032(8) -0.006(8) -0.005(8)
C412_101 0.091(11) 0.055(9) 0.085(10) -0.020(8) 0.019(9) -0.029(9)
C207_101 0.077(10) 0.060(9) 0.070(9) 0.001(7) -0.006(8) -0.021(8)
C411_101 0.058(9) 0.078(10) 0.086(10) -0.008(8) -0.005(8) -0.007(8)
C511_101 0.105(11) 0.106(12) 0.046(7) -0.033(8) 0.003(8) -0.023(10)
C308_101 0.039(7) 0.059(9) 0.080(9) -0.015(7) -0.013(6) -0.004(7)
C313_101 0.122(14) 0.059(10) 0.069(9) -0.026(8) 0.013(9) -0.028(11)
C507_101 0.076(10) 0.083(11) 0.077(10) -0.008(8) -0.012(8) -0.018(9)
C212_101 0.136(17) 0.112(15) 0.071(10) -0.017(10) 0.020(10) -0.059(14)
C513_101 0.110(15) 0.138(17) 0.082(12) 0.001(11) -0.031(11) -0.052(14)
C113_101 0.068(11) 0.130(17) 0.121(15) 0.045(13) -0.010(10) -0.038(12)
C413_101 0.145(18) 0.101(15) 0.102(13) -0.056(12) 0.033(13) -0.043(14)
C410_101 0.043(7) 0.054(8) 0.036(6) -0.017(6) -0.004(5) 0.009(7)
O301_201 0.060(7) 0.097(8) 0.110(8) -0.001(7) -0.009(6) -0.027(6)
O201_201 0.090(7) 0.083(7) 0.086(7) -0.010(6) -0.003(6) -0.045(7)
O101_201 0.087(7) 0.067(7) 0.069(6) -0.003(5) 0.003(5) -0.027(6)
O502_201 0.135(11) 0.097(10) 0.087(8) -0.028(8) -0.045(8) 0.033(9)
O302_201 0.076(7) 0.088(7) 0.060(6) 0.008(5) -0.020(5) -0.017(6)
O402_201 0.069(7) 0.069(7) 0.081(7) -0.016(6) -0.010(6) 0.003(6)
O202_201 0.075(7) 0.091(8) 0.063(6) -0.012(5) -0.007(5) -0.026(6)
C404_201 0.063(10) 0.119(14) 0.078(10) 0.007(9) -0.010(8) -0.024(10)
O501_201 0.088(8) 0.084(7) 0.077(7) -0.008(6) -0.009(6) -0.009(7)
O401_201 0.111(11) 0.177(15) 0.106(10) 0.012(11) -0.016(8) -0.046(11)
C209_201 0.052(7) 0.050(8) 0.056(7) -0.020(6) 0.006(6) -0.007(7)
C409_201 0.075(10) 0.076(11) 0.074(10) -0.015(9) -0.019(8) 0.028(9)
C110_201 0.057(8) 0.055(8) 0.040(6) -0.034(6) -0.004(6) 0.031(7)
C202_201 0.062(8) 0.080(10) 0.065(8) -0.020(8) -0.011(7) -0.030(8)
C301_201 0.087(10) 0.088(10) 0.042(7) 0.008(7) -0.015(7) -0.039(9)
C210_201 0.059(8) 0.074(9) 0.051(7) -0.011(7) -0.001(6) -0.021(8)
C502_201 0.063(9) 0.081(10) 0.057(8) -0.028(8) -0.003(7) 0.008(9)
C102_201 0.085(10) 0.066(10) 0.055(8) -0.006(7) -0.005(7) -0.003(9)
C504_201 0.056(9) 0.109(13) 0.059(8) -0.019(9) -0.007(7) 0.030(10)
C302_201 0.070(10) 0.078(10) 0.084(9) -0.015(8) -0.005(8) -0.037(9)
C104_201 0.054(8) 0.070(10) 0.053(7) -0.013(7) 0.010(6) 0.009(8)
C201_201 0.069(9) 0.075(9) 0.053(7) -0.006(7) -0.008(7) -0.033(8)
O102_201 0.084(7) 0.073(7) 0.058(5) -0.014(5) -0.008(5) -0.005(6)
C204_201 0.076(9) 0.073(10) 0.054(8) -0.014(7) -0.004(7) -0.018(9)
C408_201 0.081(11) 0.070(10) 0.075(10) -0.021(9) -0.020(9) 0.020(9)
C109_201 0.066(8) 0.051(8) 0.037(6) -0.017(6) -0.013(6) 0.018(7)
C208_201 0.055(8) 0.057(8) 0.052(7) -0.019(6) 0.002(6) -0.003(7)
C211_201 0.085(10) 0.092(11) 0.063(8) -0.025(8) -0.003(7) -0.048(9)
C405_201 0.067(9) 0.074(10) 0.085(10) -0.018(8) -0.028(8) 0.014(8)
C402_201 0.066(10) 0.129(14) 0.071(10) 0.001(10) 0.000(9) -0.012(10)
C501_201 0.052(8) 0.082(10) 0.052(7) -0.030(7) -0.002(6) 0.001(8)
C206_201 0.059(8) 0.074(9) 0.077(9) -0.012(8) -0.012(7) -0.031(8)
C108_201 0.054(8) 0.071(9) 0.044(7) -0.011(7) -0.006(6) 0.007(8)
C111_201 0.061(8) 0.063(9) 0.069(8) -0.017(7) 0.009(7) -0.012(7)
C311_201 0.070(9) 0.081(10) 0.077(9) 0.003(8) -0.029(8) -0.007(8)
C510_201 0.070(10) 0.093(11) 0.051(8) -0.008(8) 0.002(8) 0.015(9)
C101_201 0.068(9) 0.073(9) 0.043(7) -0.007(7) -0.006(6) -0.008(8)
C403_201 0.052(9) 0.144(15) 0.092(12) 0.007(11) -0.005(9) -0.011(10)
C309_201 0.064(9) 0.074(9) 0.044(7) -0.002(6) -0.017(6) -0.022(8)
C505_201 0.088(11) 0.094(12) 0.044(7) -0.012(8) -0.033(7) 0.041(10)
C205_201 0.056(8) 0.062(9) 0.063(8) -0.015(7) -0.001(7) -0.009(7)
C509_201 0.054(8) 0.064(9) 0.037(6) -0.016(6) -0.016(6) 0.035(8)
C508_201 0.069(9) 0.072(10) 0.035(6) -0.021(6) -0.013(6) 0.036(9)
C406_201 0.070(10) 0.075(11) 0.103(12) -0.008(10) -0.035(9) 0.001(9)
C401_201 0.074(11) 0.096(12) 0.082(11) -0.014(10) -0.004(9) 0.014(10)
C103_201 0.070(9) 0.069(10) 0.069(9) -0.006(8) 0.003(7) -0.006(8)
C506_201 0.125(14) 0.086(12) 0.053(8) -0.020(9) -0.029(9) 0.041(11)
C303_201 0.080(11) 0.094(12) 0.083(10) -0.008(9) -0.008(8) -0.055(10)
C304_201 0.080(11) 0.085(11) 0.063(8) -0.011(8) -0.004(7) -0.038(10)
C312_201 0.090(14) 0.083(13) 0.25(3) -0.005(16) -0.038(16) -0.055(13)
C203_201 0.085(10) 0.080(10) 0.070(9) -0.025(8) -0.006(8) -0.029(9)
C310_201 0.071(9) 0.081(10) 0.043(7) -0.008(6) -0.008(6) -0.034(9)
C112_201 0.113(14) 0.073(11) 0.088(11) -0.015(9) -0.010(10) -0.029(11)
C107_201 0.092(10) 0.057(8) 0.048(7) -0.024(7) -0.005(7) 0.016(8)
C305_201 0.090(10) 0.065(9) 0.051(7) 0.000(6) -0.013(7) -0.044(9)
C307_201 0.079(10) 0.089(11) 0.052(7) 0.008(7) -0.012(7) -0.034(9)
C106_201 0.081(9) 0.062(9) 0.031(6) -0.028(6) 0.001(6) 0.016(8)
C407_201 0.093(11) 0.081(11) 0.075(10) -0.005(9) -0.034(9) 0.000(9)
C105_201 0.059(8) 0.070(9) 0.030(6) -0.016(6) 0.002(6) 0.005(7)
C306_201 0.080(10) 0.088(11) 0.043(7) -0.011(7) -0.016(7) -0.028(9)
C512_201 0.081(12) 0.080(13) 0.19(2) 0.008(13) 0.011(13) -0.055(11)
C213_201 0.126(15) 0.114(14) 0.088(11) 0.010(10) -0.031(10) -0.097(14)
C503_201 0.067(10) 0.093(11) 0.065(8) -0.024(8) -0.003(7) 0.011(9)
C412_201 0.123(17) 0.18(2) 0.072(12) -0.007(14) -0.015(11) -0.039(18)
C207_201 0.061(9) 0.081(10) 0.074(9) -0.013(8) -0.004(8) -0.022(8)
C411_201 0.094(11) 0.114(13) 0.076(10) -0.009(10) -0.012(9) 0.034(11)
C511_201 0.082(9) 0.079(9) 0.032(6) -0.013(6) -0.023(6) 0.024(8)
C308_201 0.090(11) 0.075(10) 0.060(8) -0.004(7) -0.022(8) -0.026(10)
C313_201 0.074(10) 0.108(13) 0.061(9) 0.010(9) -0.015(8) -0.009(10)
C507_201 0.100(11) 0.092(11) 0.055(8) -0.010(8) -0.034(8) 0.060(10)
C212_201 0.091(12) 0.110(14) 0.106(13) -0.015(11) -0.016(10) -0.065(12)
C513_201 0.29(4) 0.13(2) 0.059(11) -0.032(14) -0.080(18) 0.08(2)
C113_201 0.101(12) 0.065(10) 0.060(8) -0.026(8) 0.011(8) -0.021(10)
C413_201 0.053(9) 0.070(10) 0.101(12) -0.015(9) -0.014(8) -0.006(9)
C410_201 0.076(10) 0.086(11) 0.067(9) 0.002(8) -0.020(8) -0.007(9)
N1_301 0.099(11) 0.103(11) 0.084(10) -0.028(9) -0.019(8) -0.004(10)
C1_301 0.49(5) 0.117(19) 0.12(2) -0.014(16) -0.13(3) 0.05(3)
C2_301 0.16(3) 0.23(3) 0.37(5) 0.05(3) -0.05(3) -0.13(3)
C3_301 0.39(5) 0.26(4) 0.11(2) -0.09(2) 0.06(3) 0.09(4)
C4_301 0.21(3) 0.14(2) 0.16(2) -0.036(18) -0.08(2) 0.02(2)
N1_401 0.088(9) 0.080(9) 0.065(7) -0.014(7) -0.007(7) -0.014(8)
C1_401 0.16(2) 0.20(3) 0.20(3) -0.15(2) -0.011(19) 0.05(2)
C2_401 0.22(3) 0.15(2) 0.27(4) -0.03(2) 0.12(3) -0.08(2)
C3_401 0.24(3) 0.27(3) 0.111(18) 0.02(2) -0.10(2) -0.01(3)
C4_401 0.29(4) 0.21(3) 0.20(3) -0.14(3) 0.12(3) -0.13(3)
B1_510 0.070(10) 0.086(11) 0.096(11) 0.005(10) -0.002(9) -0.045(10)
C1_510 0.092(11) 0.098(11) 0.073(9) 0.013(9) -0.017(8) -0.062(10)
C2_510 0.073(10) 0.086(11) 0.088(10) -0.020(9) -0.012(8) -0.027(9)
C3_510 0.087(11) 0.113(13) 0.081(10) -0.010(10) -0.003(9) -0.068(10)
C4_510 0.094(12) 0.107(13) 0.092(11) -0.009(10) -0.025(9) -0.054(11)
C5_510 0.103(12) 0.085(11) 0.085(10) 0.008(9) -0.026(9) -0.031(10)
C6_510 0.097(12) 0.106(13) 0.065(9) 0.004(9) -0.024(9) -0.044(11)
C7_510 0.077(10) 0.092(11) 0.085(10) 0.010(9) -0.001(8) -0.042(9)
C8_510 0.091(12) 0.080(11) 0.125(13) -0.002(10) 0.001(11) -0.038(11)
C9_510 0.081(12) 0.115(14) 0.109(12) 0.014(11) -0.018(10) -0.058(11)
C10_510 0.123(14) 0.098(13) 0.096(12) 0.014(10) -0.029(11) -0.061(12)
C11_510 0.059(9) 0.066(9) 0.078(9) 0.000(7) -0.008(7) -0.033(8)
C12_510 0.081(11) 0.082(11) 0.089(10) -0.001(9) 0.016(9) -0.033(10)
C13_510 0.068(10) 0.110(12) 0.106(11) -0.014(10) 0.006(9) -0.051(10)
C14_510 0.114(13) 0.072(11) 0.122(13) -0.008(10) -0.016(11) -0.040(11)
C15_510 0.149(15) 0.092(12) 0.095(11) -0.024(10) -0.010(11) -0.058(12)
C16_510 0.145(16) 0.087(13) 0.121(15) -0.012(12) -0.018(13) -0.042(13)
C17_510 0.131(15) 0.111(14) 0.140(15) 0.013(13) -0.034(13) -0.044(13)
C18_510 0.096(12) 0.096(13) 0.137(14) -0.007(12) -0.014(11) -0.060(11)
C19_510 0.081(10) 0.092(11) 0.092(10) -0.003(9) -0.008(9) -0.054(9)
C20_510 0.105(13) 0.126(14) 0.104(12) -0.031(11) 0.005(10) -0.075(12)
C21_510 0.118(13) 0.139(14) 0.093(11) 0.010(10) -0.003(10) -0.095(12)
C22_510 0.101(12) 0.108(13) 0.096(11) -0.002(10) 0.007(10) -0.083(11)
C23_510 0.092(12) 0.108(12) 0.108(12) -0.005(10) 0.013(10) -0.075(11)
C24_510 0.074(10) 0.081(11) 0.109(12) 0.003(9) 0.007(9) -0.038(9)
C25_510 0.100(13) 0.134(16) 0.069(10) -0.005(10) -0.011(9) -0.074(13)
C26_510 0.094(13) 0.098(13) 0.106(13) 0.015(11) -0.022(11) -0.055(11)
C27_510 0.099(15) 0.165(19) 0.136(16) -0.041(15) -0.001(13) -0.092(15)
C28_510 0.073(10) 0.087(12) 0.111(12) 0.004(10) 0.000(10) -0.068(10)
C29_510 0.22(2) 0.120(18) 0.117(16) -0.002(15) -0.037(17) -0.065(18)
C30_510 0.127(18) 0.108(17) 0.18(2) 0.041(17) -0.026(18) -0.019(16)
C31_510 0.127(16) 0.21(2) 0.091(13) 0.012(14) -0.033(12) -0.126(16)
C32_510 0.104(14) 0.103(14) 0.125(15) 0.000(12) 0.009(12) -0.069(12)
F2_510 0.177(12) 0.128(10) 0.116(9) 0.017(8) 0.014(8) -0.065(10)
F1_510 0.164(11) 0.186(12) 0.092(7) 0.012(7) -0.024(7) -0.126(10)
F3_510 0.114(9) 0.165(11) 0.107(8) 0.004(7) -0.007(6) -0.096(8)
F4_510 0.127(10) 0.175(13) 0.106(8) 0.027(8) 0.008(8) 0.036(9)
F5_510 0.136(9) 0.133(9) 0.094(7) 0.013(6) -0.044(7) -0.043(8)
F6_510 0.176(12) 0.113(9) 0.116(8) -0.007(7) -0.068(9) -0.023(9)
F12_510 0.165(12) 0.158(11) 0.132(10) -0.030(8) 0.025(9) -0.107(10)
F11_510 0.106(8) 0.116(9) 0.161(10) -0.032(8) -0.050(8) -0.014(7)
F10_510 0.082(6) 0.077(6) 0.130(8) -0.001(5) -0.019(6) -0.044(5)
F7_510 0.101(10) 0.47(3) 0.251(19) -0.24(2) 0.064(11) -0.133(15)
F8_510 0.143(13) 0.162(14) 0.31(2) -0.012(16) 0.003(15) -0.019(12)
F9_510 0.146(11) 0.206(15) 0.157(11) -0.062(10) 0.034(9) -0.119(12)
F18_510 0.130(12) 0.197(17) 0.34(3) 0.097(17) -0.097(15) -0.081(12)
F17_510 0.237(19) 0.181(16) 0.208(18) 0.013(14) -0.127(17) -0.023(14)
F16_510 0.122(10) 0.102(9) 0.237(16) 0.017(10) -0.060(10) -0.018(8)
F15_510 0.220(16) 0.152(12) 0.177(14) -0.038(11) -0.089(13) -0.024(12)
F14_510 0.34(3) 0.27(2) 0.182(18) -0.070(18) -0.05(2) -0.07(2)
F13_510 0.42(3) 0.214(19) 0.25(2) 0.080(17) -0.15(2) -0.23(2)
F24_510 0.107(9) 0.168(12) 0.102(8) 0.006(7) 0.010(7) -0.054(8)
F23_510 0.116(9) 0.111(9) 0.170(11) 0.016(8) 0.028(8) -0.056(8)
F22_510 0.153(11) 0.226(15) 0.080(7) -0.042(8) 0.029(7) -0.096(11)
F19_510 0.179(14) 0.55(4) 0.147(13) 0.138(18) -0.090(11) -0.20(2)
F20_510 0.140(12) 0.27(2) 0.163(13) -0.035(13) -0.036(11) -0.075(14)
F21_510 0.176(15) 0.26(2) 0.36(3) -0.09(2) -0.082(17) -0.125(16)
B1_601 0.086(11) 0.092(12) 0.089(11) 0.005(10) -0.021(9) -0.045(10)
C1_601 0.075(9) 0.081(10) 0.069(9) -0.012(8) -0.009(8) -0.026(8)
C2_601 0.079(11) 0.094(11) 0.079(10) -0.015(8) 0.011(8) -0.047(9)
C3_601 0.092(11) 0.116(12) 0.066(9) -0.006(9) 0.003(8) -0.059(10)
C4_601 0.092(11) 0.091(11) 0.074(10) -0.013(9) 0.008(9) -0.031(10)
C5_601 0.092(11) 0.114(12) 0.066(9) -0.009(9) -0.004(8) -0.048(10)
C6_601 0.089(11) 0.081(10) 0.075(9) -0.014(8) 0.000(8) -0.043(9)
C7_601 0.085(11) 0.092(12) 0.124(13) 0.010(10) -0.013(10) -0.034(10)
C8_601 0.080(11) 0.095(12) 0.098(11) 0.009(10) -0.017(9) -0.027(10)
C9_601 0.102(12) 0.121(14) 0.150(14) 0.048(12) -0.052(11) -0.085(12)
C10_601 0.124(15) 0.099(14) 0.27(2) 0.064(15) -0.094(16) -0.076(13)
C11_601 0.144(16) 0.113(15) 0.29(2) 0.043(16) -0.100(16) -0.085(14)
C12_601 0.106(14) 0.083(13) 0.27(2) 0.040(15) -0.052(15) -0.064(12)
C13_601 0.077(10) 0.085(11) 0.088(10) -0.019(9) 0.010(8) -0.046(9)
C14_601 0.106(12) 0.082(11) 0.083(10) -0.018(9) 0.021(9) -0.044(10)
C15_601 0.103(12) 0.097(12) 0.082(10) -0.001(9) -0.017(9) -0.052(10)
C16_601 0.108(13) 0.079(11) 0.090(11) -0.007(9) -0.025(10) -0.036(10)
C17_601 0.094(11) 0.114(13) 0.077(10) -0.046(9) 0.011(9) -0.054(10)
C18_601 0.083(11) 0.081(11) 0.100(11) -0.011(9) -0.008(9) -0.041(9)
C19_601 0.105(11) 0.098(12) 0.069(9) 0.000(8) -0.007(8) -0.054(10)
C20_601 0.111(12) 0.114(14) 0.069(10) 0.004(10) -0.017(9) -0.050(11)
C21_601 0.108(12) 0.090(11) 0.092(11) -0.025(9) 0.007(9) -0.072(10)
C22_601 0.118(13) 0.099(13) 0.098(12) -0.027(10) -0.011(10) -0.067(11)
C23_601 0.109(12) 0.119(13) 0.081(10) -0.015(10) -0.001(9) -0.073(11)
C24_601 0.085(11) 0.099(12) 0.109(12) 0.003(10) 0.006(9) -0.063(10)
C25_601 0.131(16) 0.122(15) 0.063(10) -0.027(10) -0.020(11) -0.025(13)
C26_601 0.094(13) 0.135(16) 0.089(12) -0.034(11) 0.017(10) -0.084(13)
C27_601 0.120(17) 0.155(19) 0.156(18) 0.047(16) -0.049(14) -0.095(16)
C28_601 0.17(2) 0.119(18) 0.30(3) 0.06(2) -0.14(2) -0.077(18)
C29_601 0.125(15) 0.111(15) 0.090(13) -0.006(11) -0.024(11) -0.052(13)
C30_601 0.133(17) 0.169(19) 0.099(14) -0.071(13) 0.035(13) -0.080(16)
C31_601 0.101(14) 0.119(15) 0.119(14) -0.028(12) -0.009(11) -0.071(13)
C32_601 0.156(18) 0.19(2) 0.055(11) -0.038(13) -0.023(12) -0.050(17)
F2_601 0.131(11) 0.48(3) 0.113(10) -0.104(14) 0.026(8) -0.179(16)
F1_601 0.27(2) 0.087(9) 0.26(2) -0.043(11) -0.110(17) -0.020(11)
F3_601 0.087(8) 0.165(11) 0.137(9) -0.064(8) -0.009(7) -0.027(8)
F4_601 0.196(15) 0.28(2) 0.099(10) -0.073(11) 0.024(10) -0.005(15)
F5_601 0.131(10) 0.33(2) 0.177(13) -0.185(14) 0.086(10) -0.127(13)
F6_601 0.33(2) 0.128(11) 0.204(16) -0.101(12) 0.135(16) -0.124(15)
F12_601 0.182(16) 0.147(13) 0.40(3) 0.082(16) -0.125(18) -0.109(13)
F11_601 0.29(3) 0.24(2) 0.26(2) -0.03(2) -0.09(2) -0.13(2)
F10_601 0.28(2) 0.124(12) 0.48(4) 0.063(17) -0.24(2) -0.063(14)
F7_601 0.137(11) 0.166(13) 0.179(13) 0.043(11) -0.078(10) -0.077(10)
F8_601 0.115(11) 0.222(17) 0.190(15) -0.019(13) -0.031(10) -0.068(11)
F9_601 0.198(14) 0.181(13) 0.142(11) 0.076(11) -0.070(10) -0.062(12)
F18_601 0.105(10) 0.43(3) 0.200(15) -0.203(17) -0.034(10) 0.030(14)
F17_601 0.230(19) 0.205(18) 0.33(3) -0.158(19) 0.093(18) -0.106(16)
F16_601 0.190(15) 0.30(2) 0.121(12) -0.070(13) 0.029(11) 0.051(15)
F15_601 0.133(11) 0.157(12) 0.184(13) 0.040(10) -0.042(10) -0.071(10)
F14_601 0.164(11) 0.155(11) 0.079(7) 0.016(7) -0.024(7) -0.041(9)
F13_601 0.219(14) 0.090(8) 0.132(9) -0.006(7) -0.063(10) -0.042(9)
F24_601 0.30(2) 0.34(2) 0.085(9) 0.018(12) -0.001(12) -0.22(2)
F23_601 0.45(3) 0.25(2) 0.059(8) 0.003(10) -0.041(12) -0.17(2)
F22_601 0.35(3) 0.37(3) 0.078(9) 0.016(13) -0.087(14) 0.09(2)
F19_601 0.121(9) 0.101(8) 0.174(12) -0.019(8) 0.010(9) -0.045(8)
F20_601 0.092(8) 0.085(8) 0.281(18) 0.028(10) -0.001(10) -0.016(7)
F21_601 0.268(18) 0.140(11) 0.125(11) 0.011(9) -0.011(11) -0.111(12)

loop_
_atom_type_symbol
_atom_type_description
_atom_type_scat_dispersion_real
_atom_type_scat_dispersion_imag
_atom_type_scat_source
C C 0.003 0.0016 'International Tables Vol C Tables 4.2.6.8 and 6.1.1.4'
H H 0 0 'International Tables Vol C Tables 4.2.6.8 and 6.1.1.4'
O O 0.0105 0.0059 'International Tables Vol C Tables 4.2.6.8 and 6.1.1.4'
N N 0.0059 0.0032 'International Tables Vol C Tables 4.2.6.8 and 6.1.1.4'
B B 0.0015 0.0007 'International Tables Vol C Tables 4.2.6.8 and 6.1.1.4'
F F 0.017 0.01 'International Tables Vol C Tables 4.2.6.8 and 6.1.1.4'
Cl Cl 0.1484 0.1585 'International Tables Vol C Tables 4.2.6.8 and 6.1.1.4'

loop_
_geom_angle_atom_site_label_1
_geom_angle_atom_site_label_2
_geom_angle_atom_site_label_3
_geom_angle
_geom_angle_site_symmetry_1
_geom_angle_site_symmetry_3
_geom_angle_publ_flag
C302_101 O301_101 C312_101 117.2(11) . . ?
C202_101 O201_101 C212_101 119.7(14) . . ?
C102_101 O101_101 C112_101 123.2(13) . . ?
C506_101 O502_101 C513_101 120.6(12) . . ?
C306_101 O302_101 C313_101 118.1(12) . . ?
C406_101 O402_101 C413_101 113.4(12) . . ?
C206_101 O202_101 C213_101 119.7(12) . . ?
C403_101 C404_101 C410_101 118.0(12) . . ?
C403_101 C404_101 H404_101 121 . . ?
C410_101 C404_101 H404_101 121 . . ?
C502_101 O501_101 C512_101 119.3(12) . . ?
C412_101 O401_101 C402_101 116.1(12) . . ?
C201_101 C209_101 C208_101 123.9(13) . . ?
C201_101 C209_101 C210_101 121.6(15) . . ?
C208_101 C209_101 C210_101 114.4(13) . . ?
C410_101 C409_101 C408_101 116.9(12) . . ?
C410_101 C409_101 C401_101 124.3(15) . . ?
C408_101 C409_101 C401_101 118.8(12) . . ?
C104_101 C110_101 C105_101 123.5(15) . . ?
C104_101 C110_101 C109_101 116.5(15) . . ?
C105_101 C110_101 C109_101 119.9(15) . . ?
C201_101 C202_101 O201_101 119.1(17) . . ?
C201_101 C202_101 C203_101 122.6(16) . . ?
O201_101 C202_101 C203_101 118.3(17) . . ?
C302_101 C301_101 C309_101 116.6(12) . . ?
C302_101 C301_101 C311_101 120.2(12) . . ?
C309_101 C301_101 C311_101 122.7(15) . . ?
C205_101 C210_101 C204_101 120.2(14) . . ?
C205_101 C210_101 C209_101 122.4(15) . . ?
C204_101 C210_101 C209_101 117.3(13) . . ?
C501_101 C502_101 O501_101 120.4(13) . . ?
C501_101 C502_101 C503_101 119.8(14) . . ?
O501_101 C502_101 C503_101 119.0(16) . . ?
C101_101 C102_101 O101_101 119.7(15) . . ?
C101_101 C102_101 C103_101 120.1(16) . . ?
O101_101 C102_101 C103_101 120.1(16) . . ?
C510_101 C504_101 C503_101 122.1(14) . . ?
C510_101 C504_101 H504_101 118.9 . . ?
C503_101 C504_101 H504_101 118.9 . . ?
C303_101 C302_101 O301_101 122.2(14) . . ?
C303_101 C302_101 C301_101 120.4(12) . . ?
O301_101 C302_101 C301_101 117.4(11) . . ?
C110_101 C104_101 C103_101 124.0(16) . . ?
C110_101 C104_101 H104_101 118 . . ?
C103_101 C104_101 H104_101 118 . . ?
C202_101 C201_101 C209_101 118.9(15) . . ?
C202_101 C201_101 C211_101 119.2(15) . . ?
C209_101 C201_101 C211_101 121.7(14) . . ?
C113_101 O102_101 C106_101 125.5(15) . . ?
C203_101 C204_101 C210_101 120.7(15) . . ?
C203_101 C204_101 H204_101 119.7 . . ?
C210_101 C204_101 H204_101 119.7 . . ?
C407_101 C408_101 C409_101 120.1(14) . . ?
C407_101 C408_101 H408_101 120 . . ?
C409_101 C408_101 H408_101 120 . . ?
C108_101 C109_101 C101_101 126.5(16) . . ?
C108_101 C109_101 C110_101 114.6(14) . . ?
C101_101 C109_101 C110_101 118.7(15) . . ?
C207_101 C208_101 C209_101 124.2(14) . . ?
C207_101 C208_101 H208_101 117.9 . . ?
C209_101 C208_101 H208_101 117.9 . . ?
C305_101 C211_101 C201_101 117.6(12) . . ?
C305_101 C211_101 H21A_101 107.9 . . ?
C201_101 C211_101 H21A_101 107.9 . . ?
C305_101 C211_101 H21B_101 107.9 . . ?
C201_101 C211_101 H21B_101 107.9 . . ?
H21A_101 C211_101 H21B_101 107.2 . . ?
C410_101 C405_101 C406_101 118.2(12) . . ?
C410_101 C405_101 C311_101 122.9(14) . . ?
C406_101 C405_101 C311_101 118.8(12) . . ?
C403_101 C402_101 O401_101 126.0(16) . . ?
C403_101 C402_101 C401_101 121.1(14) . . ?
O401_101 C402_101 C401_101 112.5(13) . . ?
C509_101 C501_101 C502_101 121.6(13) . . ?
C509_101 C501_101 C511_101 120.8(16) . . ?
C502_101 C501_101 C511_101 117.6(13) . . ?
C205_101 C206_101 O202_101 118.5(14) . . ?
C205_101 C206_101 C207_101 119.3(14) . . ?
O202_101 C206_101 C207_101 122.0(16) . . ?
C109_101 C108_101 C107_101 124.9(16) . . ?
C109_101 C108_101 H108_101 117.6 . . ?
C107_101 C108_101 H108_101 117.6 . . ?
C101_101 C111_101 C205_101 115.3(11) . . ?
C101_101 C111_101 H11A_101 108.5 . . ?
C205_101 C111_101 H11A_101 108.5 . . ?
C101_101 C111_101 H11B_101 108.5 . . ?
C205_101 C111_101 H11B_101 108.5 . . ?
H11A_101 C111_101 H11B_101 107.5 . . ?
C301_101 C311_101 C405_101 115.4(10) . . ?
C301_101 C311_101 H31A_101 108.4 . . ?
C405_101 C311_101 H31A_101 108.4 . . ?
C301_101 C311_101 H31B_101 108.4 . . ?
C405_101 C311_101 H31B_101 108.4 . . ?
H31A_101 C311_101 H31B_101 107.5 . . ?
C504_101 C510_101 C505_101 125.5(14) . . ?
C504_101 C510_101 C509_101 114.4(14) . . ?
C505_101 C510_101 C509_101 120.1(16) . . ?
C102_101 C101_101 C109_101 122.1(17) . . ?
C102_101 C101_101 C111_101 119.5(14) . . ?
C109_101 C101_101 C111_101 118.4(14) . . ?
C402_101 C403_101 C404_101 124.1(16) . . ?
C402_101 C403_101 H403_101 117.9 . . ?
C404_101 C403_101 H403_101 117.9 . . ?
C310_101 C309_101 C301_101 122.7(15) . . ?
C310_101 C309_101 C308_101 116.1(11) . . ?
C301_101 C309_101 C308_101 121.3(12) . . ?
C506_101 C505_101 C510_101 121.7(15) . . ?
C506_101 C505_101 C411_101 118.8(14) . . ?
C510_101 C505_101 C411_101 119.4(16) . . ?
C206_101 C205_101 C210_101 119.1(14) . . ?
C206_101 C205_101 C111_101 117.1(13) . . ?
C210_101 C205_101 C111_101 123.7(15) . . ?
C501_101 C509_101 C508_101 123.7(14) . . ?
C501_101 C509_101 C510_101 121.6(16) . . ?
C508_101 C509_101 C510_101 114.2(14) . . ?
C507_101 C508_101 C509_101 121.4(15) . . ?
C507_101 C508_101 H508_101 119.3 . . ?
C509_101 C508_101 H508_101 119.3 . . ?
C407_101 C406_101 O402_101 124.9(15) . . ?
C407_101 C406_101 C405_101 119.2(14) . . ?
O402_101 C406_101 C405_101 115.9(12) . . ?
C409_101 C401_101 C402_101 115.0(12) . . ?
C409_101 C401_101 C411_101 122.2(15) . . ?
C402_101 C401_101 C411_101 122.7(13) . . ?
C104_101 C103_101 C102_101 118.4(16) . . ?
C104_101 C103_101 H103_101 120.8 . . ?
C102_101 C103_101 H103_101 120.8 . . ?
C507_101 C506_101 C505_101 119.6(15) . . ?
C507_101 C506_101 O502_101 122.2(15) . . ?
C505_101 C506_101 O502_101 118.2(13) . . ?
C304_101 C303_101 C302_101 122.9(15) . . ?
C304_101 C303_101 H303_101 118.6 . . ?
C302_101 C303_101 H303_101 118.6 . . ?
C303_101 C304_101 C310_101 120.1(12) . . ?
C303_101 C304_101 H304_101 119.9 . . ?
C310_101 C304_101 H304_101 119.9 . . ?
O301_101 C312_101 H31C_101 109.5 . . ?
O301_101 C312_101 H31D_101 109.5 . . ?
H31C_101 C312_101 H31D_101 109.5 . . ?
O301_101 C312_101 H31E_101 109.5 . . ?
H31C_101 C312_101 H31E_101 109.5 . . ?
H31D_101 C312_101 H31E_101 109.5 . . ?
C202_101 C203_101 C204_101 118.3(17) . . ?
C202_101 C203_101 H203_101 120.9 . . ?
C204_101 C203_101 H203_101 120.9 . . ?
C309_101 C310_101 C304_101 117.1(11) . . ?
C309_101 C310_101 C305_101 122.6(14) . . ?
C304_101 C310_101 C305_101 120.1(11) . . ?
O101_101 C112_101 H11C_101 109.5 . . ?
O101_101 C112_101 H11D_101 109.5 . . ?
H11C_101 C112_101 H11D_101 109.5 . . ?
O101_101 C112_101 H11E_101 109.5 . . ?
H11C_101 C112_101 H11E_101 109.5 . . ?
H11D_101 C112_101 H11E_101 109.5 . . ?
C108_101 C107_101 C106_101 118.2(17) . . ?
C108_101 C107_101 H107_101 120.9 . . ?
C106_101 C107_101 H107_101 120.9 . . ?
C306_101 C305_101 C310_101 116.6(12) . . ?
C306_101 C305_101 C211_101 121.5(12) . . ?
C310_101 C305_101 C211_101 121.8(14) . . ?
C308_101 C307_101 C306_101 124.3(16) . . ?
C308_101 C307_101 H307_101 117.9 . . ?
C306_101 C307_101 H307_101 117.9 . . ?
C105_101 C106_101 O102_101 121.2(17) . . ?
C105_101 C106_101 C107_101 122.3(18) . . ?
O102_101 C106_101 C107_101 116.4(17) . . ?
C408_101 C407_101 C406_101 121.5(17) . . ?
C408_101 C407_101 H407_101 119.3 . . ?
C406_101 C407_101 H407_101 119.3 . . ?
C106_101 C105_101 C110_101 119.9(17) . . ?
C106_101 C105_101 C511_101 119.1(17) . . ?
C110_101 C105_101 C511_101 121.0(16) . . ?
O302_101 C306_101 C307_101 122.7(16) . . ?
O302_101 C306_101 C305_101 116.8(13) . . ?
C307_101 C306_101 C305_101 120.3(13) . . ?
O501_101 C512_101 H51A_101 109.5 . . ?
O501_101 C512_101 H51B_101 109.5 . . ?
H51A_101 C512_101 H51B_101 109.5 . . ?
O501_101 C512_101 H51C_101 109.5 . . ?
H51A_101 C512_101 H51C_101 109.5 . . ?
H51B_101 C512_101 H51C_101 109.5 . . ?
O202_101 C213_101 H21C_101 109.5 . . ?
O202_101 C213_101 H21D_101 109.5 . . ?
H21C_101 C213_101 H21D_101 109.5 . . ?
O202_101 C213_101 H21E_101 109.5 . . ?
H21C_101 C213_101 H21E_101 109.5 . . ?
H21D_101 C213_101 H21E_101 109.5 . . ?
C502_101 C503_101 C504_101 120.1(16) . . ?
C502_101 C503_101 H503_101 119.9 . . ?
C504_101 C503_101 H503_101 119.9 . . ?
O401_101 C412_101 H41A_101 109.5 . . ?
O401_101 C412_101 H41B_101 109.5 . . ?
H41A_101 C412_101 H41B_101 109.5 . . ?
O401_101 C412_101 H41C_101 109.5 . . ?
H41A_101 C412_101 H41C_101 109.5 . . ?
H41B_101 C412_101 H41C_101 109.5 . . ?
C208_101 C207_101 C206_101 120.1(16) . . ?
C208_101 C207_101 H207_101 120 . . ?
C206_101 C207_101 H207_101 120 . . ?
C401_101 C411_101 C505_101 115.8(11) . . ?
C401_101 C411_101 H41D_101 108.3 . . ?
C505_101 C411_101 H41D_101 108.3 . . ?
C401_101 C411_101 H41E_101 108.3 . . ?
C505_101 C411_101 H41E_101 108.3 . . ?
H41D_101 C411_101 H41E_101 107.4 . . ?
C105_101 C511_101 C501_101 120.1(11) . . ?
C105_101 C511_101 H51D_101 107.3 . . ?
C501_101 C511_101 H51D_101 107.3 . . ?
C105_101 C511_101 H51E_101 107.3 . . ?
C501_101 C511_101 H51E_101 107.3 . . ?
H51D_101 C511_101 H51E_101 106.9 . . ?
C307_101 C308_101 C309_101 119.7(12) . . ?
C307_101 C308_101 H308_101 120.2 . . ?
C309_101 C308_101 H308_101 120.2 . . ?
O302_101 C313_101 H31F_101 109.5 . . ?
O302_101 C313_101 H31G_101 109.5 . . ?
H31F_101 C313_101 H31G_101 109.5 . . ?
O302_101 C313_101 H31H_101 109.5 . . ?
H31F_101 C313_101 H31H_101 109.5 . . ?
H31G_101 C313_101 H31H_101 109.5 . . ?
C508_101 C507_101 C506_101 122.6(17) . . ?
C508_101 C507_101 H507_101 118.7 . . ?
C506_101 C507_101 H507_101 118.7 . . ?
O201_101 C212_101 H21F_101 109.5 . . ?
O201_101 C212_101 H21G_101 109.5 . . ?
H21F_101 C212_101 H21G_101 109.5 . . ?
O201_101 C212_101 H21H_101 109.5 . . ?
H21F_101 C212_101 H21H_101 109.5 . . ?
H21G_101 C212_101 H21H_101 109.5 . . ?
O502_101 C513_101 H51F_101 109.5 . . ?
O502_101 C513_101 H51G_101 109.5 . . ?
H51F_101 C513_101 H51G_101 109.5 . . ?
O502_101 C513_101 H51H_101 109.5 . . ?
H51F_101 C513_101 H51H_101 109.5 . . ?
H51G_101 C513_101 H51H_101 109.5 . . ?
O102_101 C113_101 H11F_101 109.5 . . ?
O102_101 C113_101 H11G_101 109.5 . . ?
H11F_101 C113_101 H11G_101 109.5 . . ?
O102_101 C113_101 H11H_101 109.5 . . ?
H11F_101 C113_101 H11H_101 109.5 . . ?
H11G_101 C113_101 H11H_101 109.5 . . ?
O402_101 C413_101 H41F_101 109.5 . . ?
O402_101 C413_101 H41G_101 109.5 . . ?
H41F_101 C413_101 H41G_101 109.5 . . ?
O402_101 C413_101 H41H_101 109.5 . . ?
H41F_101 C413_101 H41H_101 109.5 . . ?
H41G_101 C413_101 H41H_101 109.5 . . ?
C405_101 C410_101 C409_101 123.7(15) . . ?
C405_101 C410_101 C404_101 119.5(11) . . ?
C409_101 C410_101 C404_101 116.9(12) . . ?
C302_201 O301_201 C312_201 119.7(14) . . ?
C202_201 O201_201 C212_201 120.9(13) . . ?
C112_201 O101_201 C102_201 116.3(13) . . ?
C506_201 O502_201 C513_201 118(2) . . ?
C313_201 O302_201 C306_201 114.1(11) . . ?
C406_201 O402_201 C413_201 118.8(14) . . ?
C206_201 O202_201 C213_201 122.3(12) . . ?
C403_201 C404_201 C410_201 123(2) . . ?
C403_201 C404_201 H404_201 118.7 . . ?
C410_201 C404_201 H404_201 118.7 . . ?
C512_201 O501_201 C502_201 114.3(13) . . ?
C402_201 O401_201 C412_201 115(2) . . ?
C201_201 C209_201 C208_201 124.1(13) . . ?
C201_201 C209_201 C210_201 121.1(14) . . ?
C208_201 C209_201 C210_201 114.6(13) . . ?
C401_201 C409_201 C408_201 125.6(18) . . ?
C401_201 C409_201 C410_201 118(2) . . ?
C408_201 C409_201 C410_201 115.3(17) . . ?
C105_201 C110_201 C109_201 122.7(17) . . ?
C105_201 C110_201 C104_201 120.0(13) . . ?
C109_201 C110_201 C104_201 117.4(12) . . ?
C201_201 C202_201 O201_201 120.7(13) . . ?
C201_201 C202_201 C203_201 118.5(13) . . ?
O201_201 C202_201 C203_201 120.7(15) . . ?
C302_201 C301_201 C309_201 122.2(16) . . ?
C302_201 C301_201 C311_201 119.2(15) . . ?
C309_201 C301_201 C311_201 118.6(15) . . ?
C204_201 C210_201 C209_201 114.3(13) . . ?
C204_201 C210_201 C205_201 124.5(13) . . ?
C209_201 C210_201 C205_201 121.2(14) . . ?
C503_201 C502_201 C501_201 121.0(16) . . ?
C503_201 C502_201 O501_201 122.4(18) . . ?
C501_201 C502_201 O501_201 116.4(13) . . ?
C103_201 C102_201 O101_201 122.8(16) . . ?
C103_201 C102_201 C101_201 118.9(14) . . ?
O101_201 C102_201 C101_201 117.2(13) . . ?
C503_201 C504_201 C510_201 120.3(15) . . ?
C503_201 C504_201 H504_201 119.9 . . ?
C510_201 C504_201 H504_201 119.9 . . ?
C301_201 C302_201 O301_201 120.4(16) . . ?
C301_201 C302_201 C303_201 120.4(15) . . ?
O301_201 C302_201 C303_201 119.2(15) . . ?
C103_201 C104_201 C110_201 120.6(13) . . ?
C103_201 C104_201 H104_201 119.7 . . ?
C110_201 C104_201 H104_201 119.7 . . ?
C202_201 C201_201 C209_201 121.1(13) . . ?
C202_201 C201_201 C211_201 117.7(13) . . ?
C209_201 C201_201 C211_201 121.2(14) . . ?
C113_201 O102_201 C106_201 117.3(11) . . ?
C203_201 C204_201 C210_201 122.8(14) . . ?
C203_201 C204_201 H204_201 118.6 . . ?
C210_201 C204_201 H204_201 118.6 . . ?
C407_201 C408_201 C409_201 122.9(17) . . ?
C407_201 C408_201 H408_201 118.5 . . ?
C409_201 C408_201 H408_201 118.5 . . ?
C110_201 C109_201 C101_201 122.3(16) . . ?
C110_201 C109_201 C108_201 117.4(13) . . ?
C101_201 C109_201 C108_201 120.1(13) . . ?
C207_201 C208_201 C209_201 124.8(13) . . ?
C207_201 C208_201 H208_201 117.6 . . ?
C209_201 C208_201 H208_201 117.6 . . ?
C201_201 C211_201 C305_201 116.0(11) . . ?
C201_201 C211_201 H21A_201 108.3 . . ?
C305_201 C211_201 H21A_201 108.3 . . ?
C201_201 C211_201 H21B_201 108.3 . . ?
C305_201 C211_201 H21B_201 108.3 . . ?
H21A_201 C211_201 H21B_201 107.4 . . ?
C410_201 C405_201 C406_201 119.2(17) . . ?
C410_201 C405_201 C311_201 121.4(18) . . ?
C406_201 C405_201 C311_201 119.0(17) . . ?
O401_201 C402_201 C401_201 118(2) . . ?
O401_201 C402_201 C403_201 122(2) . . ?
C401_201 C402_201 C403_201 119.7(18) . . ?
C509_201 C501_201 C502_201 114.0(14) . . ?
C509_201 C501_201 C511_201 126.4(16) . . ?
C502_201 C501_201 C511_201 119.1(14) . . ?
C205_201 C206_201 O202_201 120.6(13) . . ?
C205_201 C206_201 C207_201 121.1(13) . . ?
O202_201 C206_201 C207_201 118.3(14) . . ?
C107_201 C108_201 C109_201 118.2(13) . . ?
C107_201 C108_201 H108_201 120.9 . . ?
C109_201 C108_201 H108_201 120.9 . . ?
C205_201 C111_201 C101_201 114.1(11) . . ?
C205_201 C111_201 H11A_201 108.7 . . ?
C101_201 C111_201 H11A_201 108.7 . . ?
C205_201 C111_201 H11B_201 108.7 . . ?
C101_201 C111_201 H11B_201 108.7 . . ?
H11A_201 C111_201 H11B_201 107.6 . . ?
C405_201 C311_201 C301_201 117.9(11) . . ?
C405_201 C311_201 H31A_201 107.8 . . ?
C301_201 C311_201 H31A_201 107.8 . . ?
C405_201 C311_201 H31B_201 107.8 . . ?
C301_201 C311_201 H31B_201 107.8 . . ?
H31A_201 C311_201 H31B_201 107.2 . . ?
C509_201 C510_201 C504_201 115.5(16) . . ?
C509_201 C510_201 C505_201 127(2) . . ?
C504_201 C510_201 C505_201 116.3(16) . . ?
C109_201 C101_201 C102_201 118.8(13) . . ?
C109_201 C101_201 C111_201 123.7(15) . . ?
C102_201 C101_201 C111_201 117.3(13) . . ?
C404_201 C403_201 C402_201 120(2) . . ?
C404_201 C403_201 H403_201 120 . . ?
C402_201 C403_201 H403_201 120 . . ?
C308_201 C309_201 C301_201 124.9(15) . . ?
C308_201 C309_201 C310_201 117.0(14) . . ?
C301_201 C309_201 C310_201 118.1(15) . . ?
C506_201 C505_201 C510_201 116.2(16) . . ?
C506_201 C505_201 C411_201 119.2(17) . . ?
C510_201 C505_201 C411_201 124(2) . . ?
C206_201 C205_201 C210_201 118.6(13) . . ?
C206_201 C205_201 C111_201 122.3(13) . . ?
C210_201 C205_201 C111_201 118.8(14) . . ?
C510_201 C509_201 C501_201 127.8(19) . . ?
C510_201 C509_201 C508_201 115.0(15) . . ?
C501_201 C509_201 C508_201 117.0(12) . . ?
C507_201 C508_201 C509_201 119.1(15) . . ?
C507_201 C508_201 H508_201 120.4 . . ?
C509_201 C508_201 H508_201 120.4 . . ?
O402_201 C406_201 C405_201 117.6(17) . . ?
O402_201 C406_201 C407_201 123.0(19) . . ?
C405_201 C406_201 C407_201 118.8(19) . . ?
C402_201 C401_201 C409_201 121.8(19) . . ?
C402_201 C401_201 C411_201 118.7(19) . . ?
C409_201 C401_201 C411_201 118(2) . . ?
C104_201 C103_201 C102_201 121.6(16) . . ?
C104_201 C103_201 H103_201 119.2 . . ?
C102_201 C103_201 H103_201 119.2 . . ?
O502_201 C506_201 C505_201 116.4(19) . . ?
O502_201 C506_201 C507_201 124(2) . . ?
C505_201 C506_201 C507_201 118.4(17) . . ?
C304_201 C303_201 C302_201 118.0(16) . . ?
C304_201 C303_201 H303_201 121 . . ?
C302_201 C303_201 H303_201 121 . . ?
C303_201 C304_201 C310_201 125.7(17) . . ?
C303_201 C304_201 H304_201 117.2 . . ?
C310_201 C304_201 H304_201 117.2 . . ?
O301_201 C312_201 H31C_201 109.5 . . ?
O301_201 C312_201 H31D_201 109.5 . . ?
H31C_201 C312_201 H31D_201 109.5 . . ?
O301_201 C312_201 H31E_201 109.5 . . ?
H31C_201 C312_201 H31E_201 109.5 . . ?
H31D_201 C312_201 H31E_201 109.5 . . ?
C204_201 C203_201 C202_201 121.9(16) . . ?
C204_201 C203_201 H203_201 119 . . ?
C202_201 C203_201 H203_201 119 . . ?
C304_201 C310_201 C305_201 125.6(15) . . ?
C304_201 C310_201 C309_201 114.9(14) . . ?
C305_201 C310_201 C309_201 119.3(15) . . ?
O101_201 C112_201 H11C_201 109.5 . . ?
O101_201 C112_201 H11D_201 109.5 . . ?
H11C_201 C112_201 H11D_201 109.5 . . ?
O101_201 C112_201 H11E_201 109.5 . . ?
H11C_201 C112_201 H11E_201 109.5 . . ?
H11D_201 C112_201 H11E_201 109.5 . . ?
C106_201 C107_201 C108_201 124.3(17) . . ?
C106_201 C107_201 H107_201 117.8 . . ?
C108_201 C107_201 H107_201 117.8 . . ?
C306_201 C305_201 C310_201 119.9(15) . . ?
C306_201 C305_201 C211_201 119.1(15) . . ?
C310_201 C305_201 C211_201 121.0(14) . . ?
C308_201 C307_201 C306_201 117.2(16) . . ?
C308_201 C307_201 H307_201 121.4 . . ?
C306_201 C307_201 H307_201 121.4 . . ?
C107_201 C106_201 O102_201 123.9(17) . . ?
C107_201 C106_201 C105_201 118.7(13) . . ?
O102_201 C106_201 C105_201 117.3(12) . . ?
C408_201 C407_201 C406_201 122(2) . . ?
C408_201 C407_201 H407_201 119.2 . . ?
C406_201 C407_201 H407_201 119.2 . . ?
C110_201 C105_201 C106_201 118.4(12) . . ?
C110_201 C105_201 C511_201 123.5(16) . . ?
C106_201 C105_201 C511_201 118.1(12) . . ?
C305_201 C306_201 O302_201 122.6(15) . . ?
C305_201 C306_201 C307_201 123.1(15) . . ?
O302_201 C306_201 C307_201 114.3(15) . . ?
O501_201 C512_201 H51A_201 109.5 . . ?
O501_201 C512_201 H51B_201 109.5 . . ?
H51A_201 C512_201 H51B_201 109.5 . . ?
O501_201 C512_201 H51C_201 109.5 . . ?
H51A_201 C512_201 H51C_201 109.5 . . ?
H51B_201 C512_201 H51C_201 109.5 . . ?
O202_201 C213_201 H21C_201 109.5 . . ?
O202_201 C213_201 H21D_201 109.5 . . ?
H21C_201 C213_201 H21D_201 109.5 . . ?
O202_201 C213_201 H21E_201 109.5 . . ?
H21C_201 C213_201 H21E_201 109.5 . . ?
H21D_201 C213_201 H21E_201 109.5 . . ?
C504_201 C503_201 C502_201 120.6(19) . . ?
C504_201 C503_201 H503_201 119.7 . . ?
C502_201 C503_201 H503_201 119.7 . . ?
O401_201 C412_201 H41A_201 109.5 . . ?
O401_201 C412_201 H41B_201 109.5 . . ?
H41A_201 C412_201 H41B_201 109.5 . . ?
O401_201 C412_201 H41C_201 109.5 . . ?
H41A_201 C412_201 H41C_201 109.5 . . ?
H41B_201 C412_201 H41C_201 109.5 . . ?
C208_201 C207_201 C206_201 119.2(15) . . ?
C208_201 C207_201 H207_201 120.4 . . ?
C206_201 C207_201 H207_201 120.4 . . ?
C401_201 C411_201 C505_201 112.4(14) . . ?
C401_201 C411_201 H41D_201 109.1 . . ?
C505_201 C411_201 H41D_201 109.1 . . ?
C401_201 C411_201 H41E_201 109.1 . . ?
C505_201 C411_201 H41E_201 109.1 . . ?
H41D_201 C411_201 H41E_201 107.9 . . ?
C501_201 C511_201 C105_201 114.4(10) . . ?
C501_201 C511_201 H51D_201 108.7 . . ?
C105_201 C511_201 H51D_201 108.7 . . ?
C501_201 C511_201 H51E_201 108.7 . . ?
C105_201 C511_201 H51E_201 108.7 . . ?
H51D_201 C511_201 H51E_201 107.6 . . ?
C307_201 C308_201 C309_201 123.0(16) . . ?
C307_201 C308_201 H308_201 118.5 . . ?
C309_201 C308_201 H308_201 118.5 . . ?
O302_201 C313_201 H31F_201 109.5 . . ?
O302_201 C313_201 H31G_201 109.5 . . ?
H31F_201 C313_201 H31G_201 109.5 . . ?
O302_201 C313_201 H31H_201 109.5 . . ?
H31F_201 C313_201 H31H_201 109.5 . . ?
H31G_201 C313_201 H31H_201 109.5 . . ?
C508_201 C507_201 C506_201 123(2) . . ?
C508_201 C507_201 H507_201 118.4 . . ?
C506_201 C507_201 H507_201 118.4 . . ?
O201_201 C212_201 H21F_201 109.5 . . ?
O201_201 C212_201 H21G_201 109.5 . . ?
H21F_201 C212_201 H21G_201 109.5 . . ?
O201_201 C212_201 H21H_201 109.5 . . ?
H21F_201 C212_201 H21H_201 109.5 . . ?
H21G_201 C212_201 H21H_201 109.5 . . ?
O502_201 C513_201 H51F_201 109.5 . . ?
O502_201 C513_201 H51G_201 109.5 . . ?
H51F_201 C513_201 H51G_201 109.5 . . ?
O502_201 C513_201 H51H_201 109.5 . . ?
H51F_201 C513_201 H51H_201 109.5 . . ?
H51G_201 C513_201 H51H_201 109.5 . . ?
O102_201 C113_201 H11F_201 109.5 . . ?
O102_201 C113_201 H11G_201 109.5 . . ?
H11F_201 C113_201 H11G_201 109.5 . . ?
O102_201 C113_201 H11H_201 109.5 . . ?
H11F_201 C113_201 H11H_201 109.5 . . ?
H11G_201 C113_201 H11H_201 109.5 . . ?
O402_201 C413_201 H41F_201 109.5 . . ?
O402_201 C413_201 H41G_201 109.5 . . ?
H41F_201 C413_201 H41G_201 109.5 . . ?
O402_201 C413_201 H41H_201 109.5 . . ?
H41F_201 C413_201 H41H_201 109.5 . . ?
H41G_201 C413_201 H41H_201 109.5 . . ?
C405_201 C410_201 C409_201 121.3(19) . . ?
C405_201 C410_201 C404_201 122.0(16) . . ?
C409_201 C410_201 C404_201 116.5(17) . . ?
C3_301 N1_301 C1_301 118(3) . . ?
C3_301 N1_301 C2_301 111(3) . . ?
C1_301 N1_301 C2_301 115(3) . . ?
C3_301 N1_301 C4_301 105(3) . . ?
C1_301 N1_301 C4_301 108.3(19) . . ?
C2_301 N1_301 C4_301 97(2) . . ?
N1_301 C1_301 H1A_301 109.5 . . ?
N1_301 C1_301 H1B_301 109.5 . . ?
H1A_301 C1_301 H1B_301 109.5 . . ?
N1_301 C1_301 H1C_301 109.5 . . ?
H1A_301 C1_301 H1C_301 109.5 . . ?
H1B_301 C1_301 H1C_301 109.5 . . ?
N1_301 C2_301 H2A_301 109.5 . . ?
N1_301 C2_301 H2B_301 109.5 . . ?
H2A_301 C2_301 H2B_301 109.5 . . ?
N1_301 C2_301 H2C_301 109.5 . . ?
H2A_301 C2_301 H2C_301 109.5 . . ?
H2B_301 C2_301 H2C_301 109.5 . . ?
N1_301 C3_301 H3A_301 109.5 . . ?
N1_301 C3_301 H3B_301 109.5 . . ?
H3A_301 C3_301 H3B_301 109.5 . . ?
N1_301 C3_301 H3C_301 109.5 . . ?
H3A_301 C3_301 H3C_301 109.5 . . ?
H3B_301 C3_301 H3C_301 109.5 . . ?
N1_301 C4_301 H4A_301 109.5 . . ?
N1_301 C4_301 H4B_301 109.5 . . ?
H4A_301 C4_301 H4B_301 109.5 . . ?
N1_301 C4_301 H4C_301 109.5 . . ?
H4A_301 C4_301 H4C_301 109.5 . . ?
H4B_301 C4_301 H4C_301 109.5 . . ?
C4_401 N1_401 C2_401 97(2) . . ?
C4_401 N1_401 C3_401 108(2) . . ?
C2_401 N1_401 C3_401 109(2) . . ?
C4_401 N1_401 C1_401 120(2) . . ?
C2_401 N1_401 C1_401 110(2) . . ?
C3_401 N1_401 C1_401 112(2) . . ?
N1_401 C1_401 H1A_401 109.5 . . ?
N1_401 C1_401 H1B_401 109.5 . . ?
H1A_401 C1_401 H1B_401 109.5 . . ?
N1_401 C1_401 H1C_401 109.5 . . ?
H1A_401 C1_401 H1C_401 109.5 . . ?
H1B_401 C1_401 H1C_401 109.5 . . ?
N1_401 C2_401 H2A_401 109.5 . . ?
N1_401 C2_401 H2B_401 109.5 . . ?
H2A_401 C2_401 H2B_401 109.5 . . ?
N1_401 C2_401 H2C_401 109.5 . . ?
H2A_401 C2_401 H2C_401 109.5 . . ?
H2B_401 C2_401 H2C_401 109.5 . . ?
N1_401 C3_401 H3A_401 109.5 . . ?
N1_401 C3_401 H3B_401 109.5 . . ?
H3A_401 C3_401 H3B_401 109.5 . . ?
N1_401 C3_401 H3C_401 109.5 . . ?
H3A_401 C3_401 H3C_401 109.5 . . ?
H3B_401 C3_401 H3C_401 109.5 . . ?
N1_401 C4_401 H4A_401 109.5 . . ?
N1_401 C4_401 H4B_401 109.5 . . ?
H4A_401 C4_401 H4B_401 109.5 . . ?
N1_401 C4_401 H4C_401 109.5 . . ?
H4A_401 C4_401 H4C_401 109.5 . . ?
H4B_401 C4_401 H4C_401 109.5 . . ?
C1_510 B1_510 C13_510 110.8(14) . . ?
C1_510 B1_510 C7_510 111.7(16) . . ?
C13_510 B1_510 C7_510 110.8(15) . . ?
C1_510 B1_510 C19_510 112.7(14) . . ?
C13_510 B1_510 C19_510 105.0(15) . . ?
C7_510 B1_510 C19_510 105.5(13) . . ?
C6_510 C1_510 C2_510 115.4(16) . . ?
C6_510 C1_510 B1_510 119.5(15) . . ?
C2_510 C1_510 B1_510 124.1(16) . . ?
C1_510 C2_510 C3_510 122.1(17) . . ?
C1_510 C2_510 H2_510 118.9 . . ?
C3_510 C2_510 H2_510 119 . . ?
C4_510 C3_510 C25_510 119.2(18) . . ?
C4_510 C3_510 C2_510 118.9(17) . . ?
C25_510 C3_510 C2_510 121.9(19) . . ?
C5_510 C4_510 C3_510 121.5(18) . . ?
C5_510 C4_510 H4_510 119.3 . . ?
C3_510 C4_510 H4_510 119.3 . . ?
C4_510 C5_510 C6_510 118.2(17) . . ?
C4_510 C5_510 C26_510 121.2(19) . . ?
C6_510 C5_510 C26_510 120.4(17) . . ?
C5_510 C6_510 C1_510 123.7(16) . . ?
C5_510 C6_510 H6_510 118.1 . . ?
C1_510 C6_510 H6_510 118.2 . . ?
C12_510 C7_510 C8_510 112.3(17) . . ?
C12_510 C7_510 B1_510 123.3(16) . . ?
C8_510 C7_510 B1_510 124.3(18) . . ?
C9_510 C8_510 C7_510 128(2) . . ?
C9_510 C8_510 H8_510 116.2 . . ?
C7_510 C8_510 H8_510 116.2 . . ?
C8_510 C9_510 C27_510 128(2) . . ?
C8_510 C9_510 C10_510 119(2) . . ?
C27_510 C9_510 C10_510 113(2) . . ?
C11_510 C10_510 C9_510 117.3(18) . . ?
C11_510 C10_510 H10_510 121.3 . . ?
C9_510 C10_510 H10_510 121.3 . . ?
C12_510 C11_510 C10_510 120.7(16) . . ?
C12_510 C11_510 C28_510 115.2(14) . . ?
C10_510 C11_510 C28_510 124.0(16) . . ?
C7_510 C12_510 C11_510 122.2(16) . . ?
C7_510 C12_510 H12_510 118.9 . . ?
C11_510 C12_510 H12_510 118.9 . . ?
C18_510 C13_510 C14_510 113.6(18) . . ?
C18_510 C13_510 B1_510 122.6(18) . . ?
C14_510 C13_510 B1_510 123.6(17) . . ?
C15_510 C14_510 C13_510 121(2) . . ?
C15_510 C14_510 H14_510 119.3 . . ?
C13_510 C14_510 H14_510 119.3 . . ?
C16_510 C15_510 C14_510 125(2) . . ?
C16_510 C15_510 C29_510 116(2) . . ?
C14_510 C15_510 C29_510 119(2) . . ?
C15_510 C16_510 C17_510 115(2) . . ?
C15_510 C16_510 H16_510 122.5 . . ?
C17_510 C16_510 H16_510 122.5 . . ?
C30_510 C17_510 C18_510 118(3) . . ?
C30_510 C17_510 C16_510 122(3) . . ?
C18_510 C17_510 C16_510 120(2) . . ?
C13_510 C18_510 C17_510 124(2) . . ?
C13_510 C18_510 H18_510 118 . . ?
C17_510 C18_510 H18_510 118 . . ?
C24_510 C19_510 C20_510 121.4(17) . . ?
C24_510 C19_510 B1_510 122.0(15) . . ?
C20_510 C19_510 B1_510 116.6(15) . . ?
C19_510 C20_510 C21_510 118.6(17) . . ?
C19_510 C20_510 H20_510 120.7 . . ?
C21_510 C20_510 H20_510 120.7 . . ?
C22_510 C21_510 C31_510 122.6(19) . . ?
C22_510 C21_510 C20_510 118.0(18) . . ?
C31_510 C21_510 C20_510 119.1(17) . . ?
C23_510 C22_510 C21_510 124.1(19) . . ?
C23_510 C22_510 H22_510 118 . . ?
C21_510 C22_510 H22_510 118 . . ?
C22_510 C23_510 C32_510 123(2) . . ?
C22_510 C23_510 C24_510 119.7(16) . . ?
C32_510 C23_510 C24_510 116.7(18) . . ?
C19_510 C24_510 C23_510 117.6(16) . . ?
C19_510 C24_510 H24_510 121.2 . . ?
C23_510 C24_510 H24_510 121.2 . . ?
F3_510 C25_510 F1_510 106.2(15) . . ?
F3_510 C25_510 C3_510 117.8(17) . . ?
F1_510 C25_510 C3_510 114.6(17) . . ?
F3_510 C25_510 F2_510 101.2(17) . . ?
F1_510 C25_510 F2_510 102.0(16) . . ?
C3_510 C25_510 F2_510 113.2(17) . . ?
F4_510 C26_510 F6_510 112(2) . . ?
F4_510 C26_510 F5_510 110.5(17) . . ?
F6_510 C26_510 F5_510 102.3(15) . . ?
F4_510 C26_510 C5_510 112.2(17) . . ?
F6_510 C26_510 C5_510 112.1(17) . . ?
F5_510 C26_510 C5_510 107.4(18) . . ?
F9_510 C27_510 F7_510 107(2) . . ?
F9_510 C27_510 C9_510 127(3) . . ?
F7_510 C27_510 C9_510 117(2) . . ?
F9_510 C27_510 F8_510 91.2(18) . . ?
F7_510 C27_510 F8_510 94(2) . . ?
C9_510 C27_510 F8_510 112(2) . . ?
F12_510 C28_510 F10_510 108.9(17) . . ?
F12_510 C28_510 F11_510 105.7(16) . . ?
F10_510 C28_510 F11_510 102.5(13) . . ?
F12_510 C28_510 C11_510 116.0(15) . . ?
F10_510 C28_510 C11_510 111.7(14) . . ?
F11_510 C28_510 C11_510 111.0(15) . . ?
F13_510 C29_510 F15_510 109(3) . . ?
F13_510 C29_510 C15_510 117(3) . . ?
F15_510 C29_510 C15_510 118(2) . . ?
F13_510 C29_510 F14_510 101(3) . . ?
F15_510 C29_510 F14_510 100(2) . . ?
C15_510 C29_510 F14_510 109(3) . . ?
F18_510 C30_510 F16_510 107(2) . . ?
F18_510 C30_510 C17_510 117(3) . . ?
F16_510 C30_510 C17_510 115(3) . . ?
F18_510 C30_510 F17_510 103(3) . . ?
F16_510 C30_510 F17_510 98(2) . . ?
C17_510 C30_510 F17_510 114(3) . . ?
F21_510 C31_510 F19_510 98(2) . . ?
F21_510 C31_510 F20_510 100(2) . . ?
F19_510 C31_510 F20_510 104(3) . . ?
F21_510 C31_510 C21_510 120(3) . . ?
F19_510 C31_510 C21_510 118(2) . . ?
F20_510 C31_510 C21_510 114(2) . . ?
F23_510 C32_510 F22_510 105.5(19) . . ?
F23_510 C32_510 F24_510 105.6(18) . . ?
F22_510 C32_510 F24_510 107.6(19) . . ?
F23_510 C32_510 C23_510 110.1(19) . . ?
F22_510 C32_510 C23_510 112.5(18) . . ?
F24_510 C32_510 C23_510 115.0(19) . . ?
C19_601 B1_601 C7_601 113.5(16) . . ?
C19_601 B1_601 C13_601 111.6(15) . . ?
C7_601 B1_601 C13_601 109.7(17) . . ?
C19_601 B1_601 C1_601 107.3(16) . . ?
C7_601 B1_601 C1_601 109.5(15) . . ?
C13_601 B1_601 C1_601 104.8(13) . . ?
C2_601 C1_601 C6_601 114.1(15) . . ?
C2_601 C1_601 B1_601 122.9(15) . . ?
C6_601 C1_601 B1_601 122.7(15) . . ?
C3_601 C2_601 C1_601 124.3(16) . . ?
C3_601 C2_601 H2_601 117.9 . . ?
C1_601 C2_601 H2_601 117.9 . . ?
C2_601 C3_601 C4_601 118.1(16) . . ?
C2_601 C3_601 C25_601 122.0(17) . . ?
C4_601 C3_601 C25_601 119.6(18) . . ?
C5_601 C4_601 C3_601 119.4(18) . . ?
C5_601 C4_601 H4_601 120.3 . . ?
C3_601 C4_601 H4_601 120.3 . . ?
C4_601 C5_601 C6_601 121.0(17) . . ?
C4_601 C5_601 C26_601 119.5(17) . . ?
C6_601 C5_601 C26_601 119.1(16) . . ?
C1_601 C6_601 C5_601 122.4(16) . . ?
C1_601 C6_601 H6_601 118.8 . . ?
C5_601 C6_601 H6_601 118.8 . . ?
C12_601 C7_601 C8_601 115.5(19) . . ?
C12_601 C7_601 B1_601 121.8(18) . . ?
C8_601 C7_601 B1_601 122.0(19) . . ?
C7_601 C8_601 C9_601 124.7(19) . . ?
C7_601 C8_601 H8_601 117.7 . . ?
C9_601 C8_601 H8_601 117.7 . . ?
C10_601 C9_601 C8_601 118.4(18) . . ?
C10_601 C9_601 C27_601 121(2) . . ?
C8_601 C9_601 C27_601 120(2) . . ?
C9_601 C10_601 C11_601 121(2) . . ?
C9_601 C10_601 H10_601 119.3 . . ?
C11_601 C10_601 H10_601 119.3 . . ?
C10_601 C11_601 C12_601 116(3) . . ?
C10_601 C11_601 C28_601 126(2) . . ?
C12_601 C11_601 C28_601 117(2) . . ?
C7_601 C12_601 C11_601 122(2) . . ?
C7_601 C12_601 H12_601 118.9 . . ?
C11_601 C12_601 H12_601 118.9 . . ?
C14_601 C13_601 C18_601 115.7(16) . . ?
C14_601 C13_601 B1_601 120.4(16) . . ?
C18_601 C13_601 B1_601 123.9(17) . . ?
C13_601 C14_601 C15_601 123.8(18) . . ?
C13_601 C14_601 H14_601 118.1 . . ?
C15_601 C14_601 H14_601 118.1 . . ?
C16_601 C15_601 C14_601 122.0(18) . . ?
C16_601 C15_601 C29_601 117.3(17) . . ?
C14_601 C15_601 C29_601 120.7(19) . . ?
C15_601 C16_601 C17_601 115.2(17) . . ?
C15_601 C16_601 H16_601 122.4 . . ?
C17_601 C16_601 H16_601 122.4 . . ?
C16_601 C17_601 C18_601 125.3(17) . . ?
C16_601 C17_601 C30_601 123.0(19) . . ?
C18_601 C17_601 C30_601 112(2) . . ?
C13_601 C18_601 C17_601 117.8(17) . . ?
C13_601 C18_601 H18_601 121.1 . . ?
C17_601 C18_601 H18_601 121.1 . . ?
C20_601 C19_601 C24_601 112.0(16) . . ?
C20_601 C19_601 B1_601 128.2(15) . . ?
C24_601 C19_601 B1_601 119.8(16) . . ?
C21_601 C20_601 C19_601 126.4(17) . . ?
C21_601 C20_601 H20_601 116.8 . . ?
C19_601 C20_601 H20_601 116.8 . . ?
C20_601 C21_601 C22_601 117.9(17) . . ?
C20_601 C21_601 C31_601 122.8(18) . . ?
C22_601 C21_601 C31_601 118.8(17) . . ?
C23_601 C22_601 C21_601 120.5(16) . . ?
C23_601 C22_601 H22_601 119.8 . . ?
C21_601 C22_601 H22_601 119.8 . . ?
C22_601 C23_601 C24_601 120.6(17) . . ?
C22_601 C23_601 C32_601 122(2) . . ?
C24_601 C23_601 C32_601 118(2) . . ?
C23_601 C24_601 C19_601 122.4(17) . . ?
C23_601 C24_601 H24_601 118.8 . . ?
C19_601 C24_601 H24_601 118.8 . . ?
F2_601 C25_601 F3_601 107.9(18) . . ?
F2_601 C25_601 F1_601 104(2) . . ?
F3_601 C25_601 F1_601 103(2) . . ?
F2_601 C25_601 C3_601 115(2) . . ?
F3_601 C25_601 C3_601 116.2(18) . . ?
F1_601 C25_601 C3_601 110.0(18) . . ?
F6_601 C26_601 F5_601 119(3) . . ?
F6_601 C26_601 F4_601 101(2) . . ?
F5_601 C26_601 F4_601 94.2(18) . . ?
F6_601 C26_601 C5_601 117.7(19) . . ?
F5_601 C26_601 C5_601 112.2(17) . . ?
F4_601 C26_601 C5_601 108.1(18) . . ?
F9_601 C27_601 F7_601 106(2) . . ?
F9_601 C27_601 F8_601 103(2) . . ?
F7_601 C27_601 F8_601 101(2) . . ?
F9_601 C27_601 C9_601 120(2) . . ?
F7_601 C27_601 C9_601 116(2) . . ?
F8_601 C27_601 C9_601 109(3) . . ?
F12_601 C28_601 F10_601 104(3) . . ?
F12_601 C28_601 F11_601 112(3) . . ?
F10_601 C28_601 F11_601 102(4) . . ?
F12_601 C28_601 C11_601 116(4) . . ?
F10_601 C28_601 C11_601 108(2) . . ?
F11_601 C28_601 C11_601 113(3) . . ?
F14_601 C29_601 F13_601 110.4(19) . . ?
F14_601 C29_601 F15_601 104.4(17) . . ?
F13_601 C29_601 F15_601 103(2) . . ?
F14_601 C29_601 C15_601 116(2) . . ?
F13_601 C29_601 C15_601 111.8(16) . . ?
F15_601 C29_601 C15_601 109.5(18) . . ?
F18_601 C30_601 F17_601 108(3) . . ?
F18_601 C30_601 F16_601 101(2) . . ?
F17_601 C30_601 F16_601 94(2) . . ?
F18_601 C30_601 C17_601 123(2) . . ?
F17_601 C30_601 C17_601 115(2) . . ?
F16_601 C30_601 C17_601 111(3) . . ?
F19_601 C31_601 F20_601 103.2(16) . . ?
F19_601 C31_601 F21_601 97.6(18) . . ?
F20_601 C31_601 F21_601 109(2) . . ?
F19_601 C31_601 C21_601 120(2) . . ?
F20_601 C31_601 C21_601 111.6(18) . . ?
F21_601 C31_601 C21_601 114.7(17) . . ?
F23_601 C32_601 F24_601 103(2) . . ?
F23_601 C32_601 F22_601 106(2) . . ?
F24_601 C32_601 F22_601 101(3) . . ?
F23_601 C32_601 C23_601 114(3) . . ?
F24_601 C32_601 C23_601 118(2) . . ?
F22_601 C32_601 C23_601 113(2) . . ?

loop_
_geom_bond_atom_site_label_1
_geom_bond_atom_site_label_2
_geom_bond_distance
_geom_bond_site_symmetry_2
_geom_bond_publ_flag
O301_101 C302_101 1.390(15) . ?
O301_101 C312_101 1.416(16) . ?
O201_101 C202_101 1.388(19) . ?
O201_101 C212_101 1.413(19) . ?
O101_101 C102_101 1.359(18) . ?
O101_101 C112_101 1.405(18) . ?
O502_101 C506_101 1.383(18) . ?
O502_101 C513_101 1.41(2) . ?
O302_101 C306_101 1.357(16) . ?
O302_101 C313_101 1.379(18) . ?
O402_101 C406_101 1.400(17) . ?
O402_101 C413_101 1.44(2) . ?
O202_101 C206_101 1.396(18) . ?
O202_101 C213_101 1.404(18) . ?
C404_101 C403_101 1.393(19) . ?
C404_101 C410_101 1.440(18) . ?
C404_101 H404_101 0.95 . ?
O501_101 C502_101 1.372(17) . ?
O501_101 C512_101 1.461(18) . ?
O401_101 C412_101 1.400(17) . ?
O401_101 C402_101 1.412(17) . ?
C209_101 C201_101 1.39(2) . ?
C209_101 C208_101 1.403(19) . ?
C209_101 C210_101 1.428(19) . ?
C409_101 C410_101 1.398(17) . ?
C409_101 C408_101 1.42(2) . ?
C409_101 C401_101 1.426(19) . ?
C110_101 C104_101 1.36(2) . ?
C110_101 C105_101 1.44(2) . ?
C110_101 C109_101 1.51(2) . ?
C202_101 C201_101 1.37(2) . ?
C202_101 C203_101 1.39(2) . ?
C301_101 C302_101 1.397(19) . ?
C301_101 C309_101 1.432(18) . ?
C301_101 C311_101 1.531(19) . ?
C210_101 C205_101 1.40(2) . ?
C210_101 C204_101 1.42(2) . ?
C502_101 C501_101 1.36(2) . ?
C502_101 C503_101 1.37(2) . ?
C102_101 C101_101 1.35(2) . ?
C102_101 C103_101 1.44(2) . ?
C504_101 C510_101 1.38(2) . ?
C504_101 C503_101 1.42(2) . ?
C504_101 H504_101 0.95 . ?
C302_101 C303_101 1.374(19) . ?
C104_101 C103_101 1.38(2) . ?
C104_101 H104_101 0.95 . ?
C201_101 C211_101 1.56(2) . ?
O102_101 C113_101 1.35(2) . ?
O102_101 C106_101 1.37(2) . ?
C204_101 C203_101 1.42(2) . ?
C204_101 H204_101 0.95 . ?
C408_101 C407_101 1.38(2) . ?
C408_101 H408_101 0.95 . ?
C109_101 C108_101 1.36(2) . ?
C109_101 C101_101 1.38(2) . ?
C208_101 C207_101 1.330(19) . ?
C208_101 H208_101 0.95 . ?
C211_101 C305_101 1.47(2) . ?
C211_101 H21A_101 0.99 . ?
C211_101 H21B_101 0.99 . ?
C405_101 C410_101 1.377(18) . ?
C405_101 C406_101 1.408(19) . ?
C405_101 C311_101 1.543(18) . ?
C402_101 C403_101 1.33(2) . ?
C402_101 C401_101 1.43(2) . ?
C501_101 C509_101 1.36(2) . ?
C501_101 C511_101 1.59(2) . ?
C206_101 C205_101 1.38(2) . ?
C206_101 C207_101 1.42(2) . ?
C108_101 C107_101 1.40(2) . ?
C108_101 H108_101 0.95 . ?
C111_101 C101_101 1.55(2) . ?
C111_101 C205_101 1.55(2) . ?
C111_101 H11A_101 0.99 . ?
C111_101 H11B_101 0.99 . ?
C311_101 H31A_101 0.99 . ?
C311_101 H31B_101 0.99 . ?
C510_101 C505_101 1.39(2) . ?
C510_101 C509_101 1.48(2) . ?
C403_101 H403_101 0.95 . ?
C309_101 C310_101 1.398(18) . ?
C309_101 C308_101 1.476(19) . ?
C505_101 C506_101 1.37(2) . ?
C505_101 C411_101 1.54(2) . ?
C509_101 C508_101 1.45(2) . ?
C508_101 C507_101 1.36(2) . ?
C508_101 H508_101 0.95 . ?
C406_101 C407_101 1.40(2) . ?
C401_101 C411_101 1.54(2) . ?
C103_101 H103_101 0.95 . ?
C506_101 C507_101 1.36(2) . ?
C303_101 C304_101 1.354(18) . ?
C303_101 H303_101 0.95 . ?
C304_101 C310_101 1.420(18) . ?
C304_101 H304_101 0.95 . ?
C312_101 H31C_101 0.98 . ?
C312_101 H31D_101 0.98 . ?
C312_101 H31E_101 0.98 . ?
C203_101 H203_101 0.95 . ?
C310_101 C305_101 1.463(19) . ?
C112_101 H11C_101 0.98 . ?
C112_101 H11D_101 0.98 . ?
C112_101 H11E_101 0.98 . ?
C107_101 C106_101 1.43(2) . ?
C107_101 H107_101 0.95 . ?
C305_101 C306_101 1.40(2) . ?
C307_101 C308_101 1.332(19) . ?
C307_101 C306_101 1.38(2) . ?
C307_101 H307_101 0.95 . ?
C106_101 C105_101 1.31(2) . ?
C407_101 H407_101 0.95 . ?
C105_101 C511_101 1.51(2) . ?
C512_101 H51A_101 0.98 . ?
C512_101 H51B_101 0.98 . ?
C512_101 H51C_101 0.98 . ?
C213_101 H21C_101 0.98 . ?
C213_101 H21D_101 0.98 . ?
C213_101 H21E_101 0.98 . ?
C503_101 H503_101 0.95 . ?
C412_101 H41A_101 0.98 . ?
C412_101 H41B_101 0.98 . ?
C412_101 H41C_101 0.98 . ?
C207_101 H207_101 0.95 . ?
C411_101 H41D_101 0.99 . ?
C411_101 H41E_101 0.99 . ?
C511_101 H51D_101 0.99 . ?
C511_101 H51E_101 0.99 . ?
C308_101 H308_101 0.95 . ?
C313_101 H31F_101 0.98 . ?
C313_101 H31G_101 0.98 . ?
C313_101 H31H_101 0.98 . ?
C507_101 H507_101 0.95 . ?
C212_101 H21F_101 0.98 . ?
C212_101 H21G_101 0.98 . ?
C212_101 H21H_101 0.98 . ?
C513_101 H51F_101 0.98 . ?
C513_101 H51G_101 0.98 . ?
C513_101 H51H_101 0.98 . ?
C113_101 H11F_101 0.98 . ?
C113_101 H11G_101 0.98 . ?
C113_101 H11H_101 0.98 . ?
C413_101 H41F_101 0.98 . ?
C413_101 H41G_101 0.98 . ?
C413_101 H41H_101 0.98 . ?
O301_201 C302_201 1.389(19) . ?
O301_201 C312_201 1.41(2) . ?
O201_201 C202_201 1.366(17) . ?
O201_201 C212_201 1.417(18) . ?
O101_201 C112_201 1.390(19) . ?
O101_201 C102_201 1.416(18) . ?
O502_201 C506_201 1.36(2) . ?
O502_201 C513_201 1.40(4) . ?
O302_201 C313_201 1.424(17) . ?
O302_201 C306_201 1.430(18) . ?
O402_201 C406_201 1.34(2) . ?
O402_201 C413_201 1.441(18) . ?
O202_201 C206_201 1.386(17) . ?
O202_201 C213_201 1.399(17) . ?
C404_201 C403_201 1.34(2) . ?
C404_201 C410_201 1.46(2) . ?
C404_201 H404_201 0.95 . ?
O501_201 C512_201 1.428(19) . ?
O501_201 C502_201 1.431(19) . ?
O401_201 C402_201 1.35(2) . ?
O401_201 C412_201 1.38(3) . ?
C209_201 C201_201 1.383(19) . ?
C209_201 C208_201 1.416(19) . ?
C209_201 C210_201 1.452(19) . ?
C409_201 C401_201 1.42(3) . ?
C409_201 C408_201 1.44(2) . ?
C409_201 C410_201 1.45(2) . ?
C110_201 C105_201 1.383(19) . ?
C110_201 C109_201 1.390(19) . ?
C110_201 C104_201 1.43(2) . ?
C202_201 C201_201 1.36(2) . ?
C202_201 C203_201 1.38(2) . ?
C301_201 C302_201 1.34(2) . ?
C301_201 C309_201 1.40(2) . ?
C301_201 C311_201 1.64(2) . ?
C210_201 C204_201 1.40(2) . ?
C210_201 C205_201 1.47(2) . ?
C502_201 C503_201 1.37(2) . ?
C502_201 C501_201 1.39(2) . ?
C102_201 C103_201 1.40(2) . ?
C102_201 C101_201 1.42(2) . ?
C504_201 C503_201 1.36(2) . ?
C504_201 C510_201 1.42(2) . ?
C504_201 H504_201 0.95 . ?
C302_201 C303_201 1.42(2) . ?
C104_201 C103_201 1.36(2) . ?
C104_201 H104_201 0.95 . ?
C201_201 C211_201 1.53(2) . ?
O102_201 C113_201 1.402(17) . ?
O102_201 C106_201 1.409(17) . ?
C204_201 C203_201 1.34(2) . ?
C204_201 H204_201 0.95 . ?
C408_201 C407_201 1.31(2) . ?
C408_201 H408_201 0.95 . ?
C109_201 C101_201 1.40(2) . ?
C109_201 C108_201 1.45(2) . ?
C208_201 C207_201 1.35(2) . ?
C208_201 H208_201 0.95 . ?
C211_201 C305_201 1.58(2) . ?
C211_201 H21A_201 0.99 . ?
C211_201 H21B_201 0.99 . ?
C405_201 C410_201 1.40(2) . ?
C405_201 C406_201 1.42(2) . ?
C405_201 C311_201 1.51(2) . ?
C402_201 C401_201 1.37(3) . ?
C402_201 C403_201 1.43(3) . ?
C501_201 C509_201 1.39(2) . ?
C501_201 C511_201 1.539(19) . ?
C206_201 C205_201 1.342(19) . ?
C206_201 C207_201 1.45(2) . ?
C108_201 C107_201 1.37(2) . ?
C108_201 H108_201 0.95 . ?
C111_201 C205_201 1.53(2) . ?
C111_201 C101_201 1.546(19) . ?
C111_201 H11A_201 0.99 . ?
C111_201 H11B_201 0.99 . ?
C311_201 H31A_201 0.99 . ?
C311_201 H31B_201 0.99 . ?
C510_201 C509_201 1.31(2) . ?
C510_201 C505_201 1.46(2) . ?
C403_201 H403_201 0.95 . ?
C309_201 C308_201 1.38(2) . ?
C309_201 C310_201 1.50(2) . ?
C505_201 C506_201 1.41(3) . ?
C505_201 C411_201 1.55(2) . ?
C509_201 C508_201 1.51(2) . ?
C508_201 C507_201 1.35(2) . ?
C508_201 H508_201 0.95 . ?
C406_201 C407_201 1.42(2) . ?
C401_201 C411_201 1.54(3) . ?
C103_201 H103_201 0.95 . ?
C506_201 C507_201 1.43(3) . ?
C303_201 C304_201 1.36(2) . ?
C303_201 H303_201 0.95 . ?
C304_201 C310_201 1.37(2) . ?
C304_201 H304_201 0.95 . ?
C312_201 H31C_201 0.98 . ?
C312_201 H31D_201 0.98 . ?
C312_201 H31E_201 0.98 . ?
C203_201 H203_201 0.95 . ?
C310_201 C305_201 1.38(2) . ?
C112_201 H11C_201 0.98 . ?
C112_201 H11D_201 0.98 . ?
C112_201 H11E_201 0.98 . ?
C107_201 C106_201 1.34(2) . ?
C107_201 H107_201 0.95 . ?
C305_201 C306_201 1.32(2) . ?
C307_201 C308_201 1.36(2) . ?
C307_201 C306_201 1.46(2) . ?
C307_201 H307_201 0.95 . ?
C106_201 C105_201 1.43(2) . ?
C407_201 H407_201 0.95 . ?
C105_201 C511_201 1.543(18) . ?
C512_201 H51A_201 0.98 . ?
C512_201 H51B_201 0.98 . ?
C512_201 H51C_201 0.98 . ?
C213_201 H21C_201 0.98 . ?
C213_201 H21D_201 0.98 . ?
C213_201 H21E_201 0.98 . ?
C503_201 H503_201 0.95 . ?
C412_201 H41A_201 0.98 . ?
C412_201 H41B_201 0.98 . ?
C412_201 H41C_201 0.98 . ?
C207_201 H207_201 0.95 . ?
C411_201 H41D_201 0.99 . ?
C411_201 H41E_201 0.99 . ?
C511_201 H51D_201 0.99 . ?
C511_201 H51E_201 0.99 . ?
C308_201 H308_201 0.95 . ?
C313_201 H31F_201 0.98 . ?
C313_201 H31G_201 0.98 . ?
C313_201 H31H_201 0.98 . ?
C507_201 H507_201 0.95 . ?
C212_201 H21F_201 0.98 . ?
C212_201 H21G_201 0.98 . ?
C212_201 H21H_201 0.98 . ?
C513_201 H51F_201 0.98 . ?
C513_201 H51G_201 0.98 . ?
C513_201 H51H_201 0.98 . ?
C113_201 H11F_201 0.98 . ?
C113_201 H11G_201 0.98 . ?
C113_201 H11H_201 0.98 . ?
C413_201 H41F_201 0.98 . ?
C413_201 H41G_201 0.98 . ?
C413_201 H41H_201 0.98 . ?
N1_301 C3_301 1.31(3) . ?
N1_301 C1_301 1.34(3) . ?
N1_301 C2_301 1.43(3) . ?
N1_301 C4_301 1.50(3) . ?
C1_301 H1A_301 0.98 . ?
C1_301 H1B_301 0.98 . ?
C1_301 H1C_301 0.98 . ?
C2_301 H2A_301 0.98 . ?
C2_301 H2B_301 0.98 . ?
C2_301 H2C_301 0.98 . ?
C3_301 H3A_301 0.98 . ?
C3_301 H3B_301 0.98 . ?
C3_301 H3C_301 0.98 . ?
C4_301 H4A_301 0.98 . ?
C4_301 H4B_301 0.98 . ?
C4_301 H4C_301 0.98 . ?
N1_401 C4_401 1.37(3) . ?
N1_401 C2_401 1.42(3) . ?
N1_401 C3_401 1.49(3) . ?
N1_401 C1_401 1.52(3) . ?
C1_401 H1A_401 0.98 . ?
C1_401 H1B_401 0.98 . ?
C1_401 H1C_401 0.98 . ?
C2_401 H2A_401 0.98 . ?
C2_401 H2B_401 0.98 . ?
C2_401 H2C_401 0.98 . ?
C3_401 H3A_401 0.98 . ?
C3_401 H3B_401 0.98 . ?
C3_401 H3C_401 0.98 . ?
C4_401 H4A_401 0.98 . ?
C4_401 H4B_401 0.98 . ?
C4_401 H4C_401 0.98 . ?
B1_510 C1_510 1.60(3) . ?
B1_510 C13_510 1.62(3) . ?
B1_510 C7_510 1.63(3) . ?
B1_510 C19_510 1.69(3) . ?
C1_510 C6_510 1.41(2) . ?
C1_510 C2_510 1.41(2) . ?
C2_510 C3_510 1.42(2) . ?
C2_510 H2_510 0.95 . ?
C3_510 C4_510 1.39(2) . ?
C3_510 C25_510 1.40(2) . ?
C4_510 C5_510 1.38(2) . ?
C4_510 H4_510 0.95 . ?
C5_510 C6_510 1.41(2) . ?
C5_510 C26_510 1.52(3) . ?
C6_510 H6_510 0.95 . ?
C7_510 C12_510 1.40(2) . ?
C7_510 C8_510 1.44(2) . ?
C8_510 C9_510 1.30(2) . ?
C8_510 H8_510 0.95 . ?
C9_510 C27_510 1.33(3) . ?
C9_510 C10_510 1.42(3) . ?
C10_510 C11_510 1.41(2) . ?
C10_510 H10_510 0.95 . ?
C11_510 C12_510 1.41(2) . ?
C11_510 C28_510 1.49(2) . ?
C12_510 H12_510 0.95 . ?
C13_510 C18_510 1.39(3) . ?
C13_510 C14_510 1.44(3) . ?
C14_510 C15_510 1.38(3) . ?
C14_510 H14_510 0.95 . ?
C15_510 C16_510 1.36(3) . ?
C15_510 C29_510 1.48(3) . ?
C16_510 C17_510 1.42(3) . ?
C16_510 H16_510 0.95 . ?
C17_510 C30_510 1.40(4) . ?
C17_510 C18_510 1.42(3) . ?
C18_510 H18_510 0.95 . ?
C19_510 C24_510 1.38(2) . ?
C19_510 C20_510 1.40(2) . ?
C20_510 C21_510 1.47(3) . ?
C20_510 H20_510 0.95 . ?
C21_510 C22_510 1.36(2) . ?
C21_510 C31_510 1.43(3) . ?
C22_510 C23_510 1.31(2) . ?
C22_510 H22_510 0.95 . ?
C23_510 C32_510 1.48(3) . ?
C23_510 C24_510 1.49(3) . ?
C24_510 H24_510 0.95 . ?
C25_510 F3_510 1.308(19) . ?
C25_510 F1_510 1.344(19) . ?
C25_510 F2_510 1.40(2) . ?
C26_510 F4_510 1.25(2) . ?
C26_510 F6_510 1.33(2) . ?
C26_510 F5_510 1.36(2) . ?
C27_510 F9_510 1.27(2) . ?
C27_510 F7_510 1.31(3) . ?
C27_510 F8_510 1.44(3) . ?
C28_510 F12_510 1.261(19) . ?
C28_510 F10_510 1.336(17) . ?
C28_510 F11_510 1.39(2) . ?
C29_510 F13_510 1.22(3) . ?
C29_510 F15_510 1.32(3) . ?
C29_510 F14_510 1.51(4) . ?
C30_510 F18_510 1.28(3) . ?
C30_510 F16_510 1.36(3) . ?
C30_510 F17_510 1.44(4) . ?
C31_510 F21_510 1.25(3) . ?
C31_510 F19_510 1.26(2) . ?
C31_510 F20_510 1.40(3) . ?
C32_510 F23_510 1.32(2) . ?
C32_510 F22_510 1.32(2) . ?
C32_510 F24_510 1.33(2) . ?
B1_601 C19_601 1.61(3) . ?
B1_601 C7_601 1.62(3) . ?
B1_601 C13_601 1.64(3) . ?
B1_601 C1_601 1.72(3) . ?
C1_601 C2_601 1.39(2) . ?
C1_601 C6_601 1.40(2) . ?
C2_601 C3_601 1.39(2) . ?
C2_601 H2_601 0.95 . ?
C3_601 C4_601 1.40(2) . ?
C3_601 C25_601 1.49(3) . ?
C4_601 C5_601 1.35(2) . ?
C4_601 H4_601 0.95 . ?
C5_601 C6_601 1.40(2) . ?
C5_601 C26_601 1.52(3) . ?
C6_601 H6_601 0.95 . ?
C7_601 C12_601 1.36(3) . ?
C7_601 C8_601 1.38(2) . ?
C8_601 C9_601 1.42(3) . ?
C8_601 H8_601 0.95 . ?
C9_601 C10_601 1.33(3) . ?
C9_601 C27_601 1.45(3) . ?
C10_601 C11_601 1.41(3) . ?
C10_601 H10_601 0.95 . ?
C11_601 C12_601 1.48(3) . ?
C11_601 C28_601 1.48(4) . ?
C12_601 H12_601 0.95 . ?
C13_601 C14_601 1.36(2) . ?
C13_601 C18_601 1.43(2) . ?
C14_601 C15_601 1.43(2) . ?
C14_601 H14_601 0.95 . ?
C15_601 C16_601 1.35(2) . ?
C15_601 C29_601 1.52(3) . ?
C16_601 C17_601 1.37(2) . ?
C16_601 H16_601 0.95 . ?
C17_601 C18_601 1.44(2) . ?
C17_601 C30_601 1.49(3) . ?
C18_601 H18_601 0.95 . ?
C19_601 C20_601 1.39(2) . ?
C19_601 C24_601 1.44(2) . ?
C20_601 C21_601 1.37(2) . ?
C20_601 H20_601 0.95 . ?
C21_601 C22_601 1.40(2) . ?
C21_601 C31_601 1.43(3) . ?
C22_601 C23_601 1.32(2) . ?
C22_601 H22_601 0.95 . ?
C23_601 C24_601 1.40(2) . ?
C23_601 C32_601 1.46(3) . ?
C24_601 H24_601 0.95 . ?
C25_601 F2_601 1.27(2) . ?
C25_601 F3_601 1.28(2) . ?
C25_601 F1_601 1.31(2) . ?
C26_601 F6_601 1.11(2) . ?
C26_601 F5_601 1.26(2) . ?
C26_601 F4_601 1.37(3) . ?
C27_601 F9_601 1.29(3) . ?
C27_601 F7_601 1.33(3) . ?
C27_601 F8_601 1.37(3) . ?
C28_601 F12_601 1.32(4) . ?
C28_601 F10_601 1.37(3) . ?
C28_601 F11_601 1.43(5) . ?
C29_601 F14_601 1.30(2) . ?
C29_601 F13_601 1.33(2) . ?
C29_601 F15_601 1.34(2) . ?
C30_601 F18_601 1.16(3) . ?
C30_601 F17_601 1.20(3) . ?
C30_601 F16_601 1.33(3) . ?
C31_601 F19_601 1.33(2) . ?
C31_601 F20_601 1.35(2) . ?
C31_601 F21_601 1.37(2) . ?
C32_601 F23_601 1.22(3) . ?
C32_601 F24_601 1.24(3) . ?
C32_601 F22_601 1.31(3) . ?

loop_
_geom_torsion_atom_site_label_1
_geom_torsion_atom_site_label_2
_geom_torsion_atom_site_label_3
_geom_torsion_atom_site_label_4
_geom_torsion
_geom_torsion_site_symmetry_1
_geom_torsion_site_symmetry_2
_geom_torsion_site_symmetry_3
_geom_torsion_site_symmetry_4
_geom_torsion_publ_flag
C212_101 O201_101 C202_101 C201_101 -159.1(14) . . . . ?
C212_101 O201_101 C202_101 C203_101 23.2(19) . . . . ?
C201_101 C209_101 C210_101 C205_101 178.8(12) . . . . ?
C208_101 C209_101 C210_101 C205_101 -2.2(17) . . . . ?
C201_101 C209_101 C210_101 C204_101 1.7(17) . . . . ?
C208_101 C209_101 C210_101 C204_101 -179.2(11) . . . . ?
C512_101 O501_101 C502_101 C501_101 -172.3(12) . . . . ?
C512_101 O501_101 C502_101 C503_101 17.4(18) . . . . ?
C112_101 O101_101 C102_101 C101_101 176.5(13) . . . . ?
C112_101 O101_101 C102_101 C103_101 2(2) . . . . ?
C312_101 O301_101 C302_101 C303_101 17.1(17) . . . . ?
C312_101 O301_101 C302_101 C301_101 -162.9(12) . . . . ?
C309_101 C301_101 C302_101 C303_101 4.8(16) . . . . ?
C311_101 C301_101 C302_101 C303_101 177.1(11) . . . . ?
C309_101 C301_101 C302_101 O301_101 -175.3(10) . . . . ?
C311_101 C301_101 C302_101 O301_101 -2.9(15) . . . . ?
C105_101 C110_101 C104_101 C103_101 -172.1(12) . . . . ?
C109_101 C110_101 C104_101 C103_101 5.1(18) . . . . ?
O201_101 C202_101 C201_101 C209_101 -169.6(12) . . . . ?
C203_101 C202_101 C201_101 C209_101 8(2) . . . . ?
O201_101 C202_101 C201_101 C211_101 5.0(18) . . . . ?
C203_101 C202_101 C201_101 C211_101 -177.4(12) . . . . ?
C208_101 C209_101 C201_101 C202_101 173.1(12) . . . . ?
C210_101 C209_101 C201_101 C202_101 -7.9(18) . . . . ?
C208_101 C209_101 C201_101 C211_101 -1.3(19) . . . . ?
C210_101 C209_101 C201_101 C211_101 177.7(11) . . . . ?
C205_101 C210_101 C204_101 C203_101 -172.6(13) . . . . ?
C209_101 C210_101 C204_101 C203_101 4.5(18) . . . . ?
C410_101 C409_101 C408_101 C407_101 2.5(17) . . . . ?
C401_101 C409_101 C408_101 C407_101 -174.3(12) . . . . ?
C104_101 C110_101 C109_101 C108_101 -176.1(11) . . . . ?
C105_101 C110_101 C109_101 C108_101 1.3(16) . . . . ?
C104_101 C110_101 C109_101 C101_101 -0.7(16) . . . . ?
C105_101 C110_101 C109_101 C101_101 176.6(11) . . . . ?
C201_101 C209_101 C208_101 C207_101 -173.2(13) . . . . ?
C210_101 C209_101 C208_101 C207_101 7.7(18) . . . . ?
C202_101 C201_101 C211_101 C305_101 110.5(16) . . . . ?
C209_101 C201_101 C211_101 C305_101 -75.1(17) . . . . ?
C412_101 O401_101 C402_101 C403_101 4.7(19) . . . . ?
C412_101 O401_101 C402_101 C401_101 177.1(12) . . . . ?
O501_101 C502_101 C501_101 C509_101 -171.4(12) . . . . ?
C503_101 C502_101 C501_101 C509_101 -1(2) . . . . ?
O501_101 C502_101 C501_101 C511_101 9.9(19) . . . . ?
C503_101 C502_101 C501_101 C511_101 -179.8(12) . . . . ?
C213_101 O202_101 C206_101 C205_101 -171.7(14) . . . . ?
C213_101 O202_101 C206_101 C207_101 14(2) . . . . ?
C101_101 C109_101 C108_101 C107_101 -174.4(13) . . . . ?
C110_101 C109_101 C108_101 C107_101 0.5(18) . . . . ?
C302_101 C301_101 C311_101 C405_101 111.9(14) . . . . ?
C309_101 C301_101 C311_101 C405_101 -76.2(16) . . . . ?
C410_101 C405_101 C311_101 C301_101 -73.0(17) . . . . ?
C406_101 C405_101 C311_101 C301_101 110.7(15) . . . . ?
C503_101 C504_101 C510_101 C505_101 -176.7(13) . . . . ?
C503_101 C504_101 C510_101 C509_101 4.9(18) . . . . ?
O101_101 C102_101 C101_101 C109_101 -170.7(12) . . . . ?
C103_101 C102_101 C101_101 C109_101 4(2) . . . . ?
O101_101 C102_101 C101_101 C111_101 8.1(19) . . . . ?
C103_101 C102_101 C101_101 C111_101 -177.0(12) . . . . ?
C108_101 C109_101 C101_101 C102_101 170.9(12) . . . . ?
C110_101 C109_101 C101_101 C102_101 -3.9(19) . . . . ?
C108_101 C109_101 C101_101 C111_101 -8(2) . . . . ?
C110_101 C109_101 C101_101 C111_101 177.3(11) . . . . ?
C205_101 C111_101 C101_101 C102_101 109.4(15) . . . . ?
C205_101 C111_101 C101_101 C109_101 -71.7(17) . . . . ?
O401_101 C402_101 C403_101 C404_101 172.7(12) . . . . ?
C401_101 C402_101 C403_101 C404_101 1(2) . . . . ?
C410_101 C404_101 C403_101 C402_101 -7.4(18) . . . . ?
C302_101 C301_101 C309_101 C310_101 -4.1(17) . . . . ?
C311_101 C301_101 C309_101 C310_101 -176.2(11) . . . . ?
C302_101 C301_101 C309_101 C308_101 176.9(11) . . . . ?
C311_101 C301_101 C309_101 C308_101 4.8(17) . . . . ?
C504_101 C510_101 C505_101 C506_101 175.5(13) . . . . ?
C509_101 C510_101 C505_101 C506_101 -6(2) . . . . ?
C504_101 C510_101 C505_101 C411_101 0(2) . . . . ?
C509_101 C510_101 C505_101 C411_101 178.8(11) . . . . ?
O202_101 C206_101 C205_101 C210_101 -170.5(13) . . . . ?
C207_101 C206_101 C205_101 C210_101 4(2) . . . . ?
O202_101 C206_101 C205_101 C111_101 10(2) . . . . ?
C207_101 C206_101 C205_101 C111_101 -175.3(13) . . . . ?
C204_101 C210_101 C205_101 C206_101 173.5(13) . . . . ?
C209_101 C210_101 C205_101 C206_101 -3(2) . . . . ?
C204_101 C210_101 C205_101 C111_101 -7(2) . . . . ?
C209_101 C210_101 C205_101 C111_101 175.9(12) . . . . ?
C101_101 C111_101 C205_101 C206_101 111.1(15) . . . . ?
C101_101 C111_101 C205_101 C210_101 -68.3(19) . . . . ?
C502_101 C501_101 C509_101 C508_101 175.0(12) . . . . ?
C511_101 C501_101 C509_101 C508_101 -6(2) . . . . ?
C502_101 C501_101 C509_101 C510_101 4(2) . . . . ?
C511_101 C501_101 C509_101 C510_101 -177.7(12) . . . . ?
C504_101 C510_101 C509_101 C501_101 -5.5(18) . . . . ?
C505_101 C510_101 C509_101 C501_101 176.0(13) . . . . ?
C504_101 C510_101 C509_101 C508_101 -177.6(11) . . . . ?
C505_101 C510_101 C509_101 C508_101 3.9(17) . . . . ?
C501_101 C509_101 C508_101 C507_101 -173.8(14) . . . . ?
C510_101 C509_101 C508_101 C507_101 -1.9(18) . . . . ?
C413_101 O402_101 C406_101 C407_101 -8(2) . . . . ?
C413_101 O402_101 C406_101 C405_101 170.5(13) . . . . ?
C410_101 C405_101 C406_101 C407_101 9.1(18) . . . . ?
C311_101 C405_101 C406_101 C407_101 -174.4(12) . . . . ?
C410_101 C405_101 C406_101 O402_101 -169.7(11) . . . . ?
C311_101 C405_101 C406_101 O402_101 6.8(17) . . . . ?
C410_101 C409_101 C401_101 C402_101 -5.2(17) . . . . ?
C408_101 C409_101 C401_101 C402_101 171.3(11) . . . . ?
C410_101 C409_101 C401_101 C411_101 172.6(11) . . . . ?
C408_101 C409_101 C401_101 C411_101 -10.9(17) . . . . ?
C403_101 C402_101 C401_101 C409_101 5.4(18) . . . . ?
O401_101 C402_101 C401_101 C409_101 -167.5(10) . . . . ?
C403_101 C402_101 C401_101 C411_101 -172.5(12) . . . . ?
O401_101 C402_101 C401_101 C411_101 14.7(17) . . . . ?
C110_101 C104_101 C103_101 C102_101 -5(2) . . . . ?
C101_101 C102_101 C103_101 C104_101 0.1(19) . . . . ?
O101_101 C102_101 C103_101 C104_101 175.0(12) . . . . ?
C510_101 C505_101 C506_101 C507_101 6(2) . . . . ?
C411_101 C505_101 C506_101 C507_101 -178.9(13) . . . . ?
C510_101 C505_101 C506_101 O502_101 -172.9(12) . . . . ?
C411_101 C505_101 C506_101 O502_101 2.2(19) . . . . ?
C513_101 O502_101 C506_101 C507_101 -3(2) . . . . ?
C513_101 O502_101 C506_101 C505_101 175.9(14) . . . . ?
O301_101 C302_101 C303_101 C304_101 176.1(12) . . . . ?
C301_101 C302_101 C303_101 C304_101 -4(2) . . . . ?
C302_101 C303_101 C304_101 C310_101 2(2) . . . . ?
C201_101 C202_101 C203_101 C204_101 -2(2) . . . . ?
O201_101 C202_101 C203_101 C204_101 175.8(12) . . . . ?
C210_101 C204_101 C203_101 C202_101 -4.5(19) . . . . ?
C301_101 C309_101 C310_101 C304_101 2.3(17) . . . . ?
C308_101 C309_101 C310_101 C304_101 -178.7(10) . . . . ?
C301_101 C309_101 C310_101 C305_101 178.1(12) . . . . ?
C308_101 C309_101 C310_101 C305_101 -2.9(18) . . . . ?
C303_101 C304_101 C310_101 C309_101 -1.1(18) . . . . ?
C303_101 C304_101 C310_101 C305_101 -177.0(13) . . . . ?
C109_101 C108_101 C107_101 C106_101 1(2) . . . . ?
C309_101 C310_101 C305_101 C306_101 -3(2) . . . . ?
C304_101 C310_101 C305_101 C306_101 173.0(12) . . . . ?
C309_101 C310_101 C305_101 C211_101 -179.5(13) . . . . ?
C304_101 C310_101 C305_101 C211_101 -4(2) . . . . ?
C201_101 C211_101 C305_101 C306_101 110.1(17) . . . . ?
C201_101 C211_101 C305_101 C310_101 -73.1(19) . . . . ?
C113_101 O102_101 C106_101 C105_101 -169.2(14) . . . . ?
C113_101 O102_101 C106_101 C107_101 14(2) . . . . ?
C108_101 C107_101 C106_101 C105_101 -4(2) . . . . ?
C108_101 C107_101 C106_101 O102_101 173.0(12) . . . . ?
C409_101 C408_101 C407_101 C406_101 0(2) . . . . ?
O402_101 C406_101 C407_101 C408_101 172.8(13) . . . . ?
C405_101 C406_101 C407_101 C408_101 -6(2) . . . . ?
O102_101 C106_101 C105_101 C110_101 -171.0(11) . . . . ?
C107_101 C106_101 C105_101 C110_101 6.1(19) . . . . ?
O102_101 C106_101 C105_101 C511_101 8.2(18) . . . . ?
C107_101 C106_101 C105_101 C511_101 -174.7(12) . . . . ?
C104_101 C110_101 C105_101 C106_101 172.5(12) . . . . ?
C109_101 C110_101 C105_101 C106_101 -4.6(18) . . . . ?
C104_101 C110_101 C105_101 C511_101 -6.7(18) . . . . ?
C109_101 C110_101 C105_101 C511_101 176.2(11) . . . . ?
C313_101 O302_101 C306_101 C307_101 15(2) . . . . ?
C313_101 O302_101 C306_101 C305_101 -169.1(12) . . . . ?
C308_101 C307_101 C306_101 O302_101 176.8(15) . . . . ?
C308_101 C307_101 C306_101 C305_101 1(2) . . . . ?
C310_101 C305_101 C306_101 O302_101 -172.4(13) . . . . ?
C211_101 C305_101 C306_101 O302_101 4(2) . . . . ?
C310_101 C305_101 C306_101 C307_101 4(2) . . . . ?
C211_101 C305_101 C306_101 C307_101 -179.1(15) . . . . ?
C501_101 C502_101 C503_101 C504_101 1(2) . . . . ?
O501_101 C502_101 C503_101 C504_101 170.9(12) . . . . ?
C510_101 C504_101 C503_101 C502_101 -3(2) . . . . ?
C209_101 C208_101 C207_101 C206_101 -7(2) . . . . ?
C205_101 C206_101 C207_101 C208_101 1(2) . . . . ?
O202_101 C206_101 C207_101 C208_101 175.5(14) . . . . ?
C409_101 C401_101 C411_101 C505_101 -71.9(18) . . . . ?
C402_101 C401_101 C411_101 C505_101 105.8(16) . . . . ?
C506_101 C505_101 C411_101 C401_101 115.9(16) . . . . ?
C510_101 C505_101 C411_101 C401_101 -68.9(19) . . . . ?
C106_101 C105_101 C511_101 C501_101 105.6(17) . . . . ?
C110_101 C105_101 C511_101 C501_101 -75.2(19) . . . . ?
C509_101 C501_101 C511_101 C105_101 -75(2) . . . . ?
C502_101 C501_101 C511_101 C105_101 103.8(18) . . . . ?
C306_101 C307_101 C308_101 C309_101 -7(2) . . . . ?
C310_101 C309_101 C308_101 C307_101 7.4(18) . . . . ?
C301_101 C309_101 C308_101 C307_101 -173.5(13) . . . . ?
C509_101 C508_101 C507_101 C506_101 2(2) . . . . ?
C505_101 C506_101 C507_101 C508_101 -4(2) . . . . ?
O502_101 C506_101 C507_101 C508_101 175.0(14) . . . . ?
C406_101 C405_101 C410_101 C409_101 -6.9(17) . . . . ?
C311_101 C405_101 C410_101 C409_101 176.8(11) . . . . ?
C406_101 C405_101 C410_101 C404_101 171.7(11) . . . . ?
C311_101 C405_101 C410_101 C404_101 -4.6(17) . . . . ?
C408_101 C409_101 C410_101 C405_101 1.1(16) . . . . ?
C401_101 C409_101 C410_101 C405_101 177.7(11) . . . . ?
C408_101 C409_101 C410_101 C404_101 -177.5(10) . . . . ?
C401_101 C409_101 C410_101 C404_101 -1.0(16) . . . . ?
C403_101 C404_101 C410_101 C405_101 -171.5(11) . . . . ?
C403_101 C404_101 C410_101 C409_101 7.2(15) . . . . ?
C212_201 O201_201 C202_201 C201_201 172.0(14) . . . . ?
C212_201 O201_201 C202_201 C203_201 -7(2) . . . . ?
C201_201 C209_201 C210_201 C204_201 -0.8(18) . . . . ?
C208_201 C209_201 C210_201 C204_201 -175.2(11) . . . . ?
C201_201 C209_201 C210_201 C205_201 178.6(13) . . . . ?
C208_201 C209_201 C210_201 C205_201 4.1(17) . . . . ?
C512_201 O501_201 C502_201 C503_201 -2(2) . . . . ?
C512_201 O501_201 C502_201 C501_201 172.9(14) . . . . ?
C112_201 O101_201 C102_201 C103_201 20(2) . . . . ?
C112_201 O101_201 C102_201 C101_201 -172.4(12) . . . . ?
C309_201 C301_201 C302_201 O301_201 -170.0(13) . . . . ?
C311_201 C301_201 C302_201 O301_201 7(2) . . . . ?
C309_201 C301_201 C302_201 C303_201 8(2) . . . . ?
C311_201 C301_201 C302_201 C303_201 -174.5(13) . . . . ?
C312_201 O301_201 C302_201 C301_201 -162.6(17) . . . . ?
C312_201 O301_201 C302_201 C303_201 19(2) . . . . ?
C105_201 C110_201 C104_201 C103_201 -171.9(13) . . . . ?
C109_201 C110_201 C104_201 C103_201 7.4(18) . . . . ?
O201_201 C202_201 C201_201 C209_201 -174.7(13) . . . . ?
C203_201 C202_201 C201_201 C209_201 4(2) . . . . ?
O201_201 C202_201 C201_201 C211_201 4(2) . . . . ?
C203_201 C202_201 C201_201 C211_201 -176.5(13) . . . . ?
C208_201 C209_201 C201_201 C202_201 170.6(13) . . . . ?
C210_201 C209_201 C201_201 C202_201 -3(2) . . . . ?
C208_201 C209_201 C201_201 C211_201 -9(2) . . . . ?
C210_201 C209_201 C201_201 C211_201 177.5(12) . . . . ?
C209_201 C210_201 C204_201 C203_201 4(2) . . . . ?
C205_201 C210_201 C204_201 C203_201 -175.4(14) . . . . ?
C401_201 C409_201 C408_201 C407_201 -179.8(15) . . . . ?
C410_201 C409_201 C408_201 C407_201 10(2) . . . . ?
C105_201 C110_201 C109_201 C101_201 176.2(12) . . . . ?
C104_201 C110_201 C109_201 C101_201 -3.0(17) . . . . ?
C105_201 C110_201 C109_201 C108_201 0.9(17) . . . . ?
C104_201 C110_201 C109_201 C108_201 -178.3(10) . . . . ?
C201_201 C209_201 C208_201 C207_201 -176.1(14) . . . . ?
C210_201 C209_201 C208_201 C207_201 -1.9(18) . . . . ?
C202_201 C201_201 C211_201 C305_201 110.4(16) . . . . ?
C209_201 C201_201 C211_201 C305_201 -70.4(18) . . . . ?
C412_201 O401_201 C402_201 C401_201 -152.3(18) . . . . ?
C412_201 O401_201 C402_201 C403_201 33(3) . . . . ?
C503_201 C502_201 C501_201 C509_201 9.4(18) . . . . ?
O501_201 C502_201 C501_201 C509_201 -165.2(11) . . . . ?
C503_201 C502_201 C501_201 C511_201 -177.5(12) . . . . ?
O501_201 C502_201 C501_201 C511_201 7.8(17) . . . . ?
C213_201 O202_201 C206_201 C205_201 -166.1(15) . . . . ?
C213_201 O202_201 C206_201 C207_201 15(2) . . . . ?
C110_201 C109_201 C108_201 C107_201 -1.1(16) . . . . ?
C101_201 C109_201 C108_201 C107_201 -176.4(12) . . . . ?
C410_201 C405_201 C311_201 C301_201 -77.9(19) . . . . ?
C406_201 C405_201 C311_201 C301_201 108.4(17) . . . . ?
C302_201 C301_201 C311_201 C405_201 108.1(18) . . . . ?
C309_201 C301_201 C311_201 C405_201 -74.6(19) . . . . ?
C503_201 C504_201 C510_201 C509_201 0(2) . . . . ?
C503_201 C504_201 C510_201 C505_201 -169.2(14) . . . . ?
C110_201 C109_201 C101_201 C102_201 -1.3(18) . . . . ?
C108_201 C109_201 C101_201 C102_201 173.8(11) . . . . ?
C110_201 C109_201 C101_201 C111_201 -176.8(12) . . . . ?
C108_201 C109_201 C101_201 C111_201 -1.7(18) . . . . ?
C103_201 C102_201 C101_201 C109_201 1.6(19) . . . . ?
O101_201 C102_201 C101_201 C109_201 -166.3(12) . . . . ?
C103_201 C102_201 C101_201 C111_201 177.4(13) . . . . ?
O101_201 C102_201 C101_201 C111_201 9.5(18) . . . . ?
C205_201 C111_201 C101_201 C109_201 -72.6(18) . . . . ?
C205_201 C111_201 C101_201 C102_201 111.9(15) . . . . ?
C410_201 C404_201 C403_201 C402_201 -6(3) . . . . ?
O401_201 C402_201 C403_201 C404_201 176.7(17) . . . . ?
C401_201 C402_201 C403_201 C404_201 2(3) . . . . ?
C302_201 C301_201 C309_201 C308_201 169.6(13) . . . . ?
C311_201 C301_201 C309_201 C308_201 -7.7(19) . . . . ?
C302_201 C301_201 C309_201 C310_201 -8.8(18) . . . . ?
C311_201 C301_201 C309_201 C310_201 173.9(11) . . . . ?
C509_201 C510_201 C505_201 C506_201 5(2) . . . . ?
C504_201 C510_201 C505_201 C506_201 172.7(14) . . . . ?
C509_201 C510_201 C505_201 C411_201 178.5(15) . . . . ?
C504_201 C510_201 C505_201 C411_201 -14(2) . . . . ?
O202_201 C206_201 C205_201 C210_201 -171.0(12) . . . . ?
C207_201 C206_201 C205_201 C210_201 8(2) . . . . ?
O202_201 C206_201 C205_201 C111_201 2(2) . . . . ?
C207_201 C206_201 C205_201 C111_201 -178.6(13) . . . . ?
C204_201 C210_201 C205_201 C206_201 171.8(13) . . . . ?
C209_201 C210_201 C205_201 C206_201 -7.5(19) . . . . ?
C204_201 C210_201 C205_201 C111_201 -2(2) . . . . ?
C209_201 C210_201 C205_201 C111_201 179.1(11) . . . . ?
C101_201 C111_201 C205_201 C206_201 110.2(16) . . . . ?
C101_201 C111_201 C205_201 C210_201 -76.6(17) . . . . ?
C504_201 C510_201 C509_201 C501_201 7(2) . . . . ?
C505_201 C510_201 C509_201 C501_201 174.6(14) . . . . ?
C504_201 C510_201 C509_201 C508_201 -178.3(11) . . . . ?
C505_201 C510_201 C509_201 C508_201 -11(2) . . . . ?
C502_201 C501_201 C509_201 C510_201 -12(2) . . . . ?
C511_201 C501_201 C509_201 C510_201 176.0(13) . . . . ?
C502_201 C501_201 C509_201 C508_201 173.8(10) . . . . ?
C511_201 C501_201 C509_201 C508_201 1.3(18) . . . . ?
C510_201 C509_201 C508_201 C507_201 11.6(17) . . . . ?
C501_201 C509_201 C508_201 C507_201 -173.0(12) . . . . ?
C413_201 O402_201 C406_201 C405_201 -166.1(12) . . . . ?
C413_201 O402_201 C406_201 C407_201 23(2) . . . . ?
C410_201 C405_201 C406_201 O402_201 -173.4(13) . . . . ?
C311_201 C405_201 C406_201 O402_201 0(2) . . . . ?
C410_201 C405_201 C406_201 C407_201 -3(2) . . . . ?
C311_201 C405_201 C406_201 C407_201 171.3(13) . . . . ?
O401_201 C402_201 C401_201 C409_201 -167.8(15) . . . . ?
C403_201 C402_201 C401_201 C409_201 7(3) . . . . ?
O401_201 C402_201 C401_201 C411_201 1(2) . . . . ?
C403_201 C402_201 C401_201 C411_201 175.6(15) . . . . ?
C408_201 C409_201 C401_201 C402_201 178.2(15) . . . . ?
C410_201 C409_201 C401_201 C402_201 -12(2) . . . . ?
C408_201 C409_201 C401_201 C411_201 10(2) . . . . ?
C410_201 C409_201 C401_201 C411_201 179.4(13) . . . . ?
C110_201 C104_201 C103_201 C102_201 -7(2) . . . . ?
O101_201 C102_201 C103_201 C104_201 170.0(14) . . . . ?
C101_201 C102_201 C103_201 C104_201 3(2) . . . . ?
C513_201 O502_201 C506_201 C505_201 -179.2(17) . . . . ?
C513_201 O502_201 C506_201 C507_201 11(3) . . . . ?
C510_201 C505_201 C506_201 O502_201 -170.1(13) . . . . ?
C411_201 C505_201 C506_201 O502_201 16(2) . . . . ?
C510_201 C505_201 C506_201 C507_201 0(2) . . . . ?
C411_201 C505_201 C506_201 C507_201 -173.7(14) . . . . ?
C301_201 C302_201 C303_201 C304_201 -1(2) . . . . ?
O301_201 C302_201 C303_201 C304_201 176.7(14) . . . . ?
C302_201 C303_201 C304_201 C310_201 -5(2) . . . . ?
C210_201 C204_201 C203_201 C202_201 -3(2) . . . . ?
C201_201 C202_201 C203_201 C204_201 -1(2) . . . . ?
O201_201 C202_201 C203_201 C204_201 177.8(14) . . . . ?
C303_201 C304_201 C310_201 C305_201 -170.8(14) . . . . ?
C303_201 C304_201 C310_201 C309_201 4(2) . . . . ?
C308_201 C309_201 C310_201 C304_201 -175.7(11) . . . . ?
C301_201 C309_201 C310_201 C304_201 2.8(16) . . . . ?
C308_201 C309_201 C310_201 C305_201 -0.8(17) . . . . ?
C301_201 C309_201 C310_201 C305_201 177.8(12) . . . . ?
C109_201 C108_201 C107_201 C106_201 4.3(19) . . . . ?
C304_201 C310_201 C305_201 C306_201 169.1(12) . . . . ?
C309_201 C310_201 C305_201 C306_201 -5.3(18) . . . . ?
C304_201 C310_201 C305_201 C211_201 -9(2) . . . . ?
C309_201 C310_201 C305_201 C211_201 176.7(11) . . . . ?
C201_201 C211_201 C305_201 C306_201 110.2(15) . . . . ?
C201_201 C211_201 C305_201 C310_201 -71.7(17) . . . . ?
C108_201 C107_201 C106_201 O102_201 176.3(12) . . . . ?
C108_201 C107_201 C106_201 C105_201 -7(2) . . . . ?
C113_201 O102_201 C106_201 C107_201 8.4(18) . . . . ?
C113_201 O102_201 C106_201 C105_201 -168.4(12) . . . . ?
C409_201 C408_201 C407_201 C406_201 -11(2) . . . . ?
O402_201 C406_201 C407_201 C408_201 176.9(14) . . . . ?
C405_201 C406_201 C407_201 C408_201 7(2) . . . . ?
C109_201 C110_201 C105_201 C106_201 -3.5(18) . . . . ?
C104_201 C110_201 C105_201 C106_201 175.6(11) . . . . ?
C109_201 C110_201 C105_201 C511_201 179.9(11) . . . . ?
C104_201 C110_201 C105_201 C511_201 -0.9(18) . . . . ?
C107_201 C106_201 C105_201 C110_201 6.4(17) . . . . ?
O102_201 C106_201 C105_201 C110_201 -176.7(11) . . . . ?
C107_201 C106_201 C105_201 C511_201 -176.9(11) . . . . ?
O102_201 C106_201 C105_201 C511_201 0.0(16) . . . . ?
C310_201 C305_201 C306_201 O302_201 -173.5(11) . . . . ?
C211_201 C305_201 C306_201 O302_201 4.7(18) . . . . ?
C310_201 C305_201 C306_201 C307_201 6.2(19) . . . . ?
C211_201 C305_201 C306_201 C307_201 -175.7(12) . . . . ?
C313_201 O302_201 C306_201 C305_201 119.2(15) . . . . ?
C313_201 O302_201 C306_201 C307_201 -60.4(16) . . . . ?
C308_201 C307_201 C306_201 C305_201 -0.8(19) . . . . ?
C308_201 C307_201 C306_201 O302_201 178.9(11) . . . . ?
C510_201 C504_201 C503_201 C502_201 -1(2) . . . . ?
C501_201 C502_201 C503_201 C504_201 -4(2) . . . . ?
O501_201 C502_201 C503_201 C504_201 170.4(13) . . . . ?
C209_201 C208_201 C207_201 C206_201 3(2) . . . . ?
C205_201 C206_201 C207_201 C208_201 -6(2) . . . . ?
O202_201 C206_201 C207_201 C208_201 173.2(13) . . . . ?
C402_201 C401_201 C411_201 C505_201 114(2) . . . . ?
C409_201 C401_201 C411_201 C505_201 -77(2) . . . . ?
C506_201 C505_201 C411_201 C401_201 109(2) . . . . ?
C510_201 C505_201 C411_201 C401_201 -65(2) . . . . ?
C509_201 C501_201 C511_201 C105_201 -78.3(18) . . . . ?
C502_201 C501_201 C511_201 C105_201 109.6(15) . . . . ?
C110_201 C105_201 C511_201 C501_201 -73.2(18) . . . . ?
C106_201 C105_201 C511_201 C501_201 110.2(15) . . . . ?
C306_201 C307_201 C308_201 C309_201 -5.7(19) . . . . ?
C301_201 C309_201 C308_201 C307_201 -172.1(13) . . . . ?
C310_201 C309_201 C308_201 C307_201 6.4(18) . . . . ?
C509_201 C508_201 C507_201 C506_201 -8(2) . . . . ?
O502_201 C506_201 C507_201 C508_201 171.2(15) . . . . ?
C505_201 C506_201 C507_201 C508_201 2(2) . . . . ?
C406_201 C405_201 C410_201 C409_201 3(2) . . . . ?
C311_201 C405_201 C410_201 C409_201 -171.0(13) . . . . ?
C406_201 C405_201 C410_201 C404_201 177.6(13) . . . . ?
C311_201 C405_201 C410_201 C404_201 4(2) . . . . ?
C401_201 C409_201 C410_201 C405_201 -176.7(14) . . . . ?
C408_201 C409_201 C410_201 C405_201 -6(2) . . . . ?
C401_201 C409_201 C410_201 C404_201 8(2) . . . . ?
C408_201 C409_201 C410_201 C404_201 178.7(13) . . . . ?
C403_201 C404_201 C410_201 C405_201 -174.6(15) . . . . ?
C403_201 C404_201 C410_201 C409_201 1(2) . . . . ?
C13_510 B1_510 C1_510 C6_510 -163.8(15) . . . . ?
C7_510 B1_510 C1_510 C6_510 72.1(19) . . . . ?
C19_510 B1_510 C1_510 C6_510 -47(2) . . . . ?
C13_510 B1_510 C1_510 C2_510 28(2) . . . . ?
C7_510 B1_510 C1_510 C2_510 -96(2) . . . . ?
C19_510 B1_510 C1_510 C2_510 145.6(16) . . . . ?
C6_510 C1_510 C2_510 C3_510 5(2) . . . . ?
B1_510 C1_510 C2_510 C3_510 173.0(16) . . . . ?
C1_510 C2_510 C3_510 C4_510 -1(2) . . . . ?
C1_510 C2_510 C3_510 C25_510 176.0(16) . . . . ?
C25_510 C3_510 C4_510 C5_510 -178.0(17) . . . . ?
C2_510 C3_510 C4_510 C5_510 -1(3) . . . . ?
C3_510 C4_510 C5_510 C6_510 -1(3) . . . . ?
C3_510 C4_510 C5_510 C26_510 -174.7(17) . . . . ?
C4_510 C5_510 C6_510 C1_510 5(3) . . . . ?
C26_510 C5_510 C6_510 C1_510 179.2(17) . . . . ?
C2_510 C1_510 C6_510 C5_510 -7(2) . . . . ?
B1_510 C1_510 C6_510 C5_510 -176.0(16) . . . . ?
C1_510 B1_510 C7_510 C12_510 -19(2) . . . . ?
C13_510 B1_510 C7_510 C12_510 -143.1(16) . . . . ?
C19_510 B1_510 C7_510 C12_510 103.7(18) . . . . ?
C1_510 B1_510 C7_510 C8_510 160.2(16) . . . . ?
C13_510 B1_510 C7_510 C8_510 36(2) . . . . ?
C19_510 B1_510 C7_510 C8_510 -77(2) . . . . ?
C12_510 C7_510 C8_510 C9_510 -9(3) . . . . ?
B1_510 C7_510 C8_510 C9_510 171.3(19) . . . . ?
C7_510 C8_510 C9_510 C27_510 -176(2) . . . . ?
C7_510 C8_510 C9_510 C10_510 12(3) . . . . ?
C8_510 C9_510 C10_510 C11_510 -10(3) . . . . ?
C27_510 C9_510 C10_510 C11_510 176.2(19) . . . . ?
C9_510 C10_510 C11_510 C12_510 8(2) . . . . ?
C9_510 C10_510 C11_510 C28_510 -176.3(16) . . . . ?
C8_510 C7_510 C12_510 C11_510 6(2) . . . . ?
B1_510 C7_510 C12_510 C11_510 -174.9(15) . . . . ?
C10_510 C11_510 C12_510 C7_510 -6(2) . . . . ?
C28_510 C11_510 C12_510 C7_510 177.8(15) . . . . ?
C1_510 B1_510 C13_510 C18_510 -92(2) . . . . ?
C7_510 B1_510 C13_510 C18_510 32(2) . . . . ?
C19_510 B1_510 C13_510 C18_510 145.8(17) . . . . ?
C1_510 B1_510 C13_510 C14_510 82(2) . . . . ?
C7_510 B1_510 C13_510 C14_510 -153.2(17) . . . . ?
C19_510 B1_510 C13_510 C14_510 -40(2) . . . . ?
C18_510 C13_510 C14_510 C15_510 -5(3) . . . . ?
B1_510 C13_510 C14_510 C15_510 -179.5(18) . . . . ?
C13_510 C14_510 C15_510 C16_510 2(3) . . . . ?
C13_510 C14_510 C15_510 C29_510 177(2) . . . . ?
C14_510 C15_510 C16_510 C17_510 1(4) . . . . ?
C29_510 C15_510 C16_510 C17_510 -174(2) . . . . ?
C15_510 C16_510 C17_510 C30_510 179(2) . . . . ?
C15_510 C16_510 C17_510 C18_510 -1(4) . . . . ?
C14_510 C13_510 C18_510 C17_510 5(3) . . . . ?
B1_510 C13_510 C18_510 C17_510 -179.9(19) . . . . ?
C30_510 C17_510 C18_510 C13_510 177(2) . . . . ?
C16_510 C17_510 C18_510 C13_510 -3(4) . . . . ?
C1_510 B1_510 C19_510 C24_510 154.9(18) . . . . ?
C13_510 B1_510 C19_510 C24_510 -84(2) . . . . ?
C7_510 B1_510 C19_510 C24_510 33(2) . . . . ?
C1_510 B1_510 C19_510 C20_510 -27(2) . . . . ?
C13_510 B1_510 C19_510 C20_510 93.8(19) . . . . ?
C7_510 B1_510 C19_510 C20_510 -149.1(17) . . . . ?
C24_510 C19_510 C20_510 C21_510 0(3) . . . . ?
B1_510 C19_510 C20_510 C21_510 -177.7(17) . . . . ?
C19_510 C20_510 C21_510 C22_510 4(3) . . . . ?
C19_510 C20_510 C21_510 C31_510 178(2) . . . . ?
C31_510 C21_510 C22_510 C23_510 177(3) . . . . ?
C20_510 C21_510 C22_510 C23_510 -10(3) . . . . ?
C21_510 C22_510 C23_510 C32_510 -177(2) . . . . ?
C21_510 C22_510 C23_510 C24_510 10(3) . . . . ?
C20_510 C19_510 C24_510 C23_510 0(3) . . . . ?
B1_510 C19_510 C24_510 C23_510 177.7(16) . . . . ?
C22_510 C23_510 C24_510 C19_510 -5(3) . . . . ?
C32_510 C23_510 C24_510 C19_510 -178.0(19) . . . . ?
C4_510 C3_510 C25_510 F3_510 45(3) . . . . ?
C2_510 C3_510 C25_510 F3_510 -131.9(19) . . . . ?
C4_510 C3_510 C25_510 F1_510 -81(2) . . . . ?
C2_510 C3_510 C25_510 F1_510 102(2) . . . . ?
C4_510 C3_510 C25_510 F2_510 162.4(16) . . . . ?
C2_510 C3_510 C25_510 F2_510 -14(2) . . . . ?
C4_510 C5_510 C26_510 F4_510 -10(3) . . . . ?
C6_510 C5_510 C26_510 F4_510 176.3(18) . . . . ?
C4_510 C5_510 C26_510 F6_510 117(2) . . . . ?
C6_510 C5_510 C26_510 F6_510 -57(2) . . . . ?
C4_510 C5_510 C26_510 F5_510 -131.7(18) . . . . ?
C6_510 C5_510 C26_510 F5_510 55(2) . . . . ?
C8_510 C9_510 C27_510 F9_510 163(2) . . . . ?
C10_510 C9_510 C27_510 F9_510 -25(4) . . . . ?
C8_510 C9_510 C27_510 F7_510 20(4) . . . . ?
C10_510 C9_510 C27_510 F7_510 -167(3) . . . . ?
C8_510 C9_510 C27_510 F8_510 -88(3) . . . . ?
C10_510 C9_510 C27_510 F8_510 85(3) . . . . ?
C12_510 C11_510 C28_510 F12_510 55(2) . . . . ?
C10_510 C11_510 C28_510 F12_510 -121.4(18) . . . . ?
C12_510 C11_510 C28_510 F10_510 -179.6(13) . . . . ?
C10_510 C11_510 C28_510 F10_510 4(2) . . . . ?
C12_510 C11_510 C28_510 F11_510 -66.0(18) . . . . ?
C10_510 C11_510 C28_510 F11_510 117.9(17) . . . . ?
C16_510 C15_510 C29_510 F13_510 47(4) . . . . ?
C14_510 C15_510 C29_510 F13_510 -129(3) . . . . ?
C16_510 C15_510 C29_510 F15_510 -179(3) . . . . ?
C14_510 C15_510 C29_510 F15_510 5(4) . . . . ?
C16_510 C15_510 C29_510 F14_510 -67(3) . . . . ?
C14_510 C15_510 C29_510 F14_510 117(3) . . . . ?
C18_510 C17_510 C30_510 F18_510 -71(4) . . . . ?
C16_510 C17_510 C30_510 F18_510 109(4) . . . . ?
C18_510 C17_510 C30_510 F16_510 161(2) . . . . ?
C16_510 C17_510 C30_510 F16_510 -19(4) . . . . ?
C18_510 C17_510 C30_510 F17_510 49(4) . . . . ?
C16_510 C17_510 C30_510 F17_510 -131(3) . . . . ?
C22_510 C21_510 C31_510 F21_510 104(3) . . . . ?
C20_510 C21_510 C31_510 F21_510 -69(4) . . . . ?
C22_510 C21_510 C31_510 F19_510 -15(5) . . . . ?
C20_510 C21_510 C31_510 F19_510 171(3) . . . . ?
C22_510 C21_510 C31_510 F20_510 -138(2) . . . . ?
C20_510 C21_510 C31_510 F20_510 48(3) . . . . ?
C22_510 C23_510 C32_510 F23_510 77(3) . . . . ?
C24_510 C23_510 C32_510 F23_510 -110(2) . . . . ?
C22_510 C23_510 C32_510 F22_510 -41(3) . . . . ?
C24_510 C23_510 C32_510 F22_510 133(2) . . . . ?
C22_510 C23_510 C32_510 F24_510 -164(2) . . . . ?
C24_510 C23_510 C32_510 F24_510 9(3) . . . . ?
C19_601 B1_601 C1_601 C2_601 151.9(16) . . . . ?
C7_601 B1_601 C1_601 C2_601 -84(2) . . . . ?
C13_601 B1_601 C1_601 C2_601 33(2) . . . . ?
C19_601 B1_601 C1_601 C6_601 -21(2) . . . . ?
C7_601 B1_601 C1_601 C6_601 103(2) . . . . ?
C13_601 B1_601 C1_601 C6_601 -139.6(16) . . . . ?
C6_601 C1_601 C2_601 C3_601 -7(3) . . . . ?
B1_601 C1_601 C2_601 C3_601 179.8(17) . . . . ?
C1_601 C2_601 C3_601 C4_601 9(3) . . . . ?
C1_601 C2_601 C3_601 C25_601 -177.7(18) . . . . ?
C2_601 C3_601 C4_601 C5_601 -8(3) . . . . ?
C25_601 C3_601 C4_601 C5_601 178.4(18) . . . . ?
C3_601 C4_601 C5_601 C6_601 6(3) . . . . ?
C3_601 C4_601 C5_601 C26_601 178.8(17) . . . . ?
C2_601 C1_601 C6_601 C5_601 5(2) . . . . ?
B1_601 C1_601 C6_601 C5_601 177.9(16) . . . . ?
C4_601 C5_601 C6_601 C1_601 -4(3) . . . . ?
C26_601 C5_601 C6_601 C1_601 -177.3(17) . . . . ?
C19_601 B1_601 C7_601 C12_601 163(2) . . . . ?
C13_601 B1_601 C7_601 C12_601 -71(3) . . . . ?
C1_601 B1_601 C7_601 C12_601 44(3) . . . . ?
C19_601 B1_601 C7_601 C8_601 -27(3) . . . . ?
C13_601 B1_601 C7_601 C8_601 99(2) . . . . ?
C1_601 B1_601 C7_601 C8_601 -146.3(18) . . . . ?
C12_601 C7_601 C8_601 C9_601 -3(3) . . . . ?
B1_601 C7_601 C8_601 C9_601 -173.7(19) . . . . ?
C7_601 C8_601 C9_601 C10_601 1(3) . . . . ?
C7_601 C8_601 C9_601 C27_601 -173(2) . . . . ?
C8_601 C9_601 C10_601 C11_601 8(4) . . . . ?
C27_601 C9_601 C10_601 C11_601 -178(3) . . . . ?
C9_601 C10_601 C11_601 C12_601 -14(5) . . . . ?
C9_601 C10_601 C11_601 C28_601 173(4) . . . . ?
C8_601 C7_601 C12_601 C11_601 -4(4) . . . . ?
B1_601 C7_601 C12_601 C11_601 166(3) . . . . ?
C10_601 C11_601 C12_601 C7_601 13(5) . . . . ?
C28_601 C11_601 C12_601 C7_601 -174(3) . . . . ?
C19_601 B1_601 C13_601 C14_601 -63(2) . . . . ?
C7_601 B1_601 C13_601 C14_601 170.5(17) . . . . ?
C1_601 B1_601 C13_601 C14_601 53(2) . . . . ?
C19_601 B1_601 C13_601 C18_601 115.7(19) . . . . ?
C7_601 B1_601 C13_601 C18_601 -11(2) . . . . ?
C1_601 B1_601 C13_601 C18_601 -128.5(17) . . . . ?
C18_601 C13_601 C14_601 C15_601 4(3) . . . . ?
B1_601 C13_601 C14_601 C15_601 -177.1(16) . . . . ?
C13_601 C14_601 C15_601 C16_601 -2(3) . . . . ?
C13_601 C14_601 C15_601 C29_601 179.4(18) . . . . ?
C14_601 C15_601 C16_601 C17_601 1(3) . . . . ?
C29_601 C15_601 C16_601 C17_601 178.9(17) . . . . ?
C15_601 C16_601 C17_601 C18_601 -1(3) . . . . ?
C15_601 C16_601 C17_601 C30_601 -178.3(19) . . . . ?
C14_601 C13_601 C18_601 C17_601 -4(2) . . . . ?
B1_601 C13_601 C18_601 C17_601 177.0(15) . . . . ?
C16_601 C17_601 C18_601 C13_601 3(3) . . . . ?
C30_601 C17_601 C18_601 C13_601 -179.4(17) . . . . ?
C7_601 B1_601 C19_601 C20_601 134(2) . . . . ?
C13_601 B1_601 C19_601 C20_601 9(3) . . . . ?
C1_601 B1_601 C19_601 C20_601 -105(2) . . . . ?
C7_601 B1_601 C19_601 C24_601 -46(2) . . . . ?
C13_601 B1_601 C19_601 C24_601 -170.8(16) . . . . ?
C1_601 B1_601 C19_601 C24_601 75(2) . . . . ?
C24_601 C19_601 C20_601 C21_601 -3(3) . . . . ?
B1_601 C19_601 C20_601 C21_601 177.6(19) . . . . ?
C19_601 C20_601 C21_601 C22_601 5(3) . . . . ?
C19_601 C20_601 C21_601 C31_601 177(2) . . . . ?
C20_601 C21_601 C22_601 C23_601 -7(3) . . . . ?
C31_601 C21_601 C22_601 C23_601 -179(2) . . . . ?
C21_601 C22_601 C23_601 C24_601 6(3) . . . . ?
C21_601 C22_601 C23_601 C32_601 -178(2) . . . . ?
C22_601 C23_601 C24_601 C19_601 -3(3) . . . . ?
C32_601 C23_601 C24_601 C19_601 -179(2) . . . . ?
C20_601 C19_601 C24_601 C23_601 1(3) . . . . ?
B1_601 C19_601 C24_601 C23_601 -179.1(18) . . . . ?
C2_601 C3_601 C25_601 F2_601 -28(3) . . . . ?
C4_601 C3_601 C25_601 F2_601 145(2) . . . . ?
C2_601 C3_601 C25_601 F3_601 -156(2) . . . . ?
C4_601 C3_601 C25_601 F3_601 18(3) . . . . ?
C2_601 C3_601 C25_601 F1_601 88(3) . . . . ?
C4_601 C3_601 C25_601 F1_601 -98(2) . . . . ?
C4_601 C5_601 C26_601 F6_601 -118(3) . . . . ?
C6_601 C5_601 C26_601 F6_601 55(3) . . . . ?
C4_601 C5_601 C26_601 F5_601 26(3) . . . . ?
C6_601 C5_601 C26_601 F5_601 -161(2) . . . . ?
C4_601 C5_601 C26_601 F4_601 129(2) . . . . ?
C6_601 C5_601 C26_601 F4_601 -58(2) . . . . ?
C10_601 C9_601 C27_601 F9_601 -53(4) . . . . ?
C8_601 C9_601 C27_601 F9_601 121(3) . . . . ?
C10_601 C9_601 C27_601 F7_601 178(3) . . . . ?
C8_601 C9_601 C27_601 F7_601 -8(4) . . . . ?
C10_601 C9_601 C27_601 F8_601 65(3) . . . . ?
C8_601 C9_601 C27_601 F8_601 -121(3) . . . . ?
C10_601 C11_601 C28_601 F12_601 117(4) . . . . ?
C12_601 C11_601 C28_601 F12_601 -55(4) . . . . ?
C10_601 C11_601 C28_601 F10_601 1(6) . . . . ?
C12_601 C11_601 C28_601 F10_601 -171(3) . . . . ?
C10_601 C11_601 C28_601 F11_601 -110(4) . . . . ?
C12_601 C11_601 C28_601 F11_601 77(4) . . . . ?
C16_601 C15_601 C29_601 F14_601 -3(3) . . . . ?
C14_601 C15_601 C29_601 F14_601 175.2(18) . . . . ?
C16_601 C15_601 C29_601 F13_601 -131(2) . . . . ?
C14_601 C15_601 C29_601 F13_601 47(3) . . . . ?
C16_601 C15_601 C29_601 F15_601 115(2) . . . . ?
C14_601 C15_601 C29_601 F15_601 -67(2) . . . . ?
C16_601 C17_601 C30_601 F18_601 123(3) . . . . ?
C18_601 C17_601 C30_601 F18_601 -54(4) . . . . ?
C16_601 C17_601 C30_601 F17_601 -102(3) . . . . ?
C18_601 C17_601 C30_601 F17_601 81(3) . . . . ?
C16_601 C17_601 C30_601 F16_601 3(3) . . . . ?
C18_601 C17_601 C30_601 F16_601 -174(2) . . . . ?
C20_601 C21_601 C31_601 F19_601 -121(2) . . . . ?
C22_601 C21_601 C31_601 F19_601 50(3) . . . . ?
C20_601 C21_601 C31_601 F20_601 118(2) . . . . ?
C22_601 C21_601 C31_601 F20_601 -70(3) . . . . ?
C20_601 C21_601 C31_601 F21_601 -6(3) . . . . ?
C22_601 C21_601 C31_601 F21_601 166(2) . . . . ?
C22_601 C23_601 C32_601 F23_601 15(4) . . . . ?
C24_601 C23_601 C32_601 F23_601 -169(2) . . . . ?
C22_601 C23_601 C32_601 F24_601 136(3) . . . . ?
C24_601 C23_601 C32_601 F24_601 -48(4) . . . . ?
C22_601 C23_601 C32_601 F22_601 -106(3) . . . . ?
C24_601 C23_601 C32_601 F22_601 70(3) . . . . ?

loop_
_platon_squeeze_void_nr
_platon_squeeze_void_average_x
_platon_squeeze_void_average_y
_platon_squeeze_void_average_z
_platon_squeeze_void_volume
_platon_squeeze_void_count_electrons
_platon_squeeze_void_content
1 0 0 0 895 68 .
2 0.5 0.5 1 791 47 .
